data_4321954
loop_
_publ_author_name
'Alfred A. Zinn'
'Carolyn B. Knobler'
'David E. Harwell'
'M. Frederick Hawthorne'

_publ_contact_author
;
Hawthorne, M. F.,
Department of Chemistry and Biochemistry,
University of California,
Los Angeles, CA 90095-1569.  USA
;
_publ_contact_author_email KNOBLERH@CHEM.UCLA.EDU
_publ_contact_author_fax 310-825-5490
_publ_contact_author_phone 310-825-7378
_publ_section_title
;
 Molecular Aggregates of Nitrate Ion with the Tetravalent Lewis Acid Host
 12-Mercuracarborand-4: Novel Trihapto Coordination of NO3-
;
_journal_name_full 'Inorganic Chemistry'
_journal_page_first 2227
_journal_page_last 2230
_journal_paper_doi 10.1021/ic9811244
_journal_volume 38
_journal_year 1999
_chemical_formula_sum 'C35 H98 B40 Hg4 K2 N2 O21'
_chemical_formula_weight 2196.11
_chemical_name_common
; 
[12]mercuracarborand-4 . 2 K-18-crown-6 . 2 NO~3~ . 2 H~2~O . 1 (CH~3~)~2~C=O
;
_space_group_IT_number 14
_symmetry_cell_setting monoclinic
_symmetry_space_group_name_Hall '-P 2yn'
_symmetry_space_group_name_H-M 'P 1 21/n 1'
_atom_sites_solution_hydrogens geom
_atom_sites_solution_primary 'heavy atom methods'
_atom_sites_solution_secondary difmap
_cell_angle_alpha 90.00
_cell_angle_beta 95.3600(1)
_cell_angle_gamma 90.00
_cell_formula_units_Z 4
_cell_length_a 21.9919(9)
_cell_length_b 16.4156(7)
_cell_length_c 23.3225(10)
_cell_measurement_reflns_used 99
_cell_measurement_temperature 293(2)
_cell_measurement_theta_max 10.2
_cell_measurement_theta_min 4.8
_cell_volume 8382.8(6)
_computing_cell_refinement 'UCLA package'
_computing_data_collection 'UCLA package'
_computing_data_reduction 'REDUCE (UCLA crystallographic package)'
_computing_structure_refinement 'SHELXL-93 (Sheldrick, 1993)'
_computing_structure_solution 'SHELXS-86 (Sheldrick, 1990)'
_diffrn_ambient_temperature 298(2)
_diffrn_measurement_device 'Huber (Crystal Logic)'
_diffrn_radiation_detector scintillation
_diffrn_radiation_detector_dtime 3.5
_diffrn_radiation_monochromator graphite
_diffrn_radiation_source 'fine-focus sealed tube'
_diffrn_radiation_type MoK\a
_diffrn_radiation_wavelength 0.71070
_diffrn_reflns_av_R_equivalents 0.1463
_diffrn_reflns_av_sigmaI/netI 0.1282
_diffrn_reflns_limit_h_max 26
_diffrn_reflns_limit_h_min 0
_diffrn_reflns_limit_k_max 19
_diffrn_reflns_limit_k_min 0
_diffrn_reflns_limit_l_max 27
_diffrn_reflns_limit_l_min -27
_diffrn_reflns_number 14772
_diffrn_reflns_reduction_process 'modified Lehmann-Larsen algorithm'
_diffrn_reflns_theta_max 25.00
_diffrn_reflns_theta_min 1.22
_diffrn_standards_decay_% 5
_diffrn_standards_interval_count 97
_diffrn_standards_number 3
_exptl_absorpt_coefficient_mu 7.460
_exptl_crystal_colour colorless
_exptl_crystal_density_diffrn 1.740
_exptl_crystal_description parallelepiped
_exptl_crystal_F_000 4192
_exptl_crystal_preparation capillary
_exptl_crystal_size_max 0.35
_exptl_crystal_size_mid 0.30
_exptl_crystal_size_min 0.28
_refine_diff_density_max 2.335
_refine_diff_density_min -2.432
_refine_diff_density_rms 0.184
_refine_ls_extinction_coef 0.00002(2)
_refine_ls_extinction_expression Fc^*^=kFc[1+0.001xFc^2^\l^3^/sin(2\q)]^-1/4^
_refine_ls_extinction_method SHELXL
_refine_ls_goodness_of_fit_all 1.120
_refine_ls_goodness_of_fit_obs 1.361
_refine_ls_hydrogen_treatment constr
_refine_ls_matrix_type full
_refine_ls_number_parameters 624
_refine_ls_number_reflns 10568
_refine_ls_number_restraints 0
_refine_ls_restrained_S_all 1.199
_refine_ls_restrained_S_obs 1.361
_refine_ls_R_factor_all 0.2134
_refine_ls_R_factor_obs 0.0712
_refine_ls_shift/esd_max -1.491
_refine_ls_shift/esd_mean 0.040
_refine_ls_structure_factor_coef Fsqd
_refine_ls_weighting_details 'w=1/[\s^2^(Fo^2^)+(0.0940P)^2^+17.7800P] where P=(Fo^2^+2Fc^2^)/3'
_refine_ls_weighting_scheme calc
_refine_ls_wR_factor_all 0.2837
_refine_ls_wR_factor_obs 0.1920
_reflns_number_observed 5460
_reflns_number_total 14770
_reflns_observed_criterion >2sigma(I)
_cod_data_source_file ic9811244_1.cif
_cod_data_source_block compound
_cod_depositor_comments
;
The following automatic conversions were performed:

'_refine_ls_weighting_scheme' value 'calc
w=1/[\s^2^(Fo^2^)+(0.0940P)^2^+17.7800P] where P=(Fo^2^+2Fc^2^)/3'
was changed to 'calc'. New tag '_refine_ls_weighting_details' was
created. The value of the new tag was set to
'w=1/[\s^2^(Fo^2^)+(0.0940P)^2^+17.7800P] where P=(Fo^2^+2Fc^2^)/3'.

Automatic conversion script
Id: cif_fix_values 3143 2015-03-26 13:38:13Z robertas 
;
_cod_database_code 4321954

loop_
_symmetry_equiv_pos_as_xyz
'x, y, z'
'x+1/2, -y+1/2, z+1/2'
'-x, -y, -z'
'-x-1/2, y-1/2, -z-1/2'

loop_
_atom_site_aniso_label
_atom_site_aniso_U_11
_atom_site_aniso_U_22
_atom_site_aniso_U_33
_atom_site_aniso_U_23
_atom_site_aniso_U_13
_atom_site_aniso_U_12
Hg1 0.1086(8) 0.0394(5) 0.0673(6) -0.0015(4) -0.0174(5) -0.0010(5)
Hg2 0.0659(6) 0.0530(5) 0.0752(6) -0.0104(5) 0.0130(5) -0.0068(5)
Hg3 0.0642(6) 0.0499(5) 0.0634(6) 0.0016(4) 0.0074(4) 0.0038(5)
Hg4 0.1117(8) 0.0391(5) 0.0612(6) 0.0028(4) -0.0155(5) 0.0009(5)
K1 0.099(5) 0.103(4) 0.068(4) -0.003(3) 0.012(3) -0.003(4)
O1E 0.129(23) 0.352(49) 0.116(21) -0.046(25) -0.005(17) 0.005(28)
O4E 0.157(24) 0.227(32) 0.141(24) 0.000(23) 0.017(19) 0.017(23)
O7E 0.173(23) 0.135(19) 0.116(18) 0.042(15) 0.031(17) -0.037(17)
O10E 0.143(18) 0.111(16) 0.070(12) -0.003(11) 0.006(12) -0.006(13)
O13E 0.190(23) 0.138(20) 0.096(16) -0.056(14) -0.008(15) 0.044(17)
O16E 0.199(26) 0.219(28) 0.095(17) -0.098(19) -0.012(16) -0.017(22)
K2 0.106(5) 0.132(6) 0.119(6) 0.014(5) 0.002(4) -0.009(4)
O1F 0.297(42) 0.180(31) 0.182(31) 0.022(25) 0.078(28) -0.071(32)
O4F 0.120(23) 0.222(40) 0.337(56) 0.078(36) -0.004(27) -0.073(25)
O7F 0.269(46) 0.335(55) 0.239(44) 0.161(45) 0.159(42) 0.165(48)
O10F 0.161(29) 0.423(69) 0.166(31) -0.083(39) 0.057(24) -0.026(36)
O13F 0.256(41) 0.240(39) 0.114(22) -0.042(23) 0.016(23) 0.032(31)
O16F 0.203(32) 0.214(33) 0.161(29) 0.039(25) 0.020(24) 0.105(28)
N1A 0.054(11) 0.059(12) 0.068(13) -0.022(12) -0.006(9) -0.005(11)
O1A 0.111(14) 0.084(12) 0.097(14) -0.025(11) 0.044(11) 0.005(10)
O2A 0.109(14) 0.076(12) 0.104(15) 0.044(11) 0.012(11) -0.019(10)
O3A 0.087(11) 0.080(10) 0.038(8) -0.019(8) 0.025(8) -0.010(9)
N1B 0.077(15) 0.065(13) 0.066(13) -0.019(12) -0.004(11) 0.011(13)
O1B 0.127(17) 0.080(13) 0.105(15) 0.005(11) 0.038(12) -0.023(12)
O2B 0.110(16) 0.116(16) 0.141(19) -0.035(15) 0.034(14) -0.005(13)
O3B 0.060(9) 0.068(9) 0.053(9) -0.008(8) 0.018(7) 0.001(8)
O1W 0.096(12) 0.066(10) 0.068(10) -0.014(9) 0.008(9) -0.002(9)
O4W 0.344(57) 0.508(77) 0.240(44) 0.022(40) 0.203(44) -0.007(44)
C1S 0.117(28) 0.115(27) 0.098(28) -0.004(23) 0.052(23) -0.009(23)
C2S 0.121(34) 0.451(87) 0.087(27) 0.064(42) 0.015(24) 0.058(43)
O3S 0.324(51) 0.397(67) 0.190(38) -0.061(40) 0.148(35) -0.157(50)
C4S 0.414(88) 0.221(48) 0.092(31) 0.087(34) 0.106(45) 0.090(57)

loop_
_atom_site_label
_atom_site_type_symbol
_atom_site_fract_x
_atom_site_fract_y
_atom_site_fract_z
_atom_site_U_iso_or_equiv
_atom_site_thermal_displace_type
_atom_site_occupancy
_atom_site_calc_flag
_atom_site_refinement_flags
_atom_site_disorder_group
Hg1 Hg 0.20493(5) 0.36684(5) 0.46463(4) 0.0734(3) Uani 1 d . .
Hg2 Hg 0.37299(4) 0.36341(5) 0.55138(4) 0.0643(3) Uani 1 d . .
Hg3 Hg 0.36653(4) 0.12563(5) 0.54515(4) 0.0591(3) Uani 1 d . .
Hg4 Hg 0.19137(5) 0.13115(5) 0.47173(4) 0.0722(3) Uani 1 d . .
C1A C 0.2430(10) 0.4613(13) 0.5158(10) 0.070(6) Uiso 1 d . .
C2A C 0.3115(10) 0.4617(13) 0.5500(10) 0.066(6) Uiso 1 d . .
B3A B 0.2980(13) 0.5187(18) 0.4862(14) 0.086(9) Uiso 1 d . .
H3A H 0.3168(13) 0.5046(18) 0.4452(14) 0.112 Uiso 1 calc R .
B4A B 0.2216(12) 0.5559(16) 0.4885(12) 0.070(8) Uiso 1 d . .
H4A H 0.1906(12) 0.5673(16) 0.4495(12) 0.091 Uiso 1 calc R .
B5A B 0.1936(15) 0.5171(18) 0.5519(13) 0.087(9) Uiso 1 d . .
H5A H 0.1445(15) 0.5046(18) 0.5529(13) 0.113 Uiso 1 calc R .
B6A B 0.2529(11) 0.4551(15) 0.5892(11) 0.061(7) Uiso 1 d . .
H6A H 0.2419(11) 0.4008(15) 0.6139(11) 0.080 Uiso 1 calc R .
B7A B 0.3408(17) 0.5603(21) 0.5461(15) 0.101(11) Uiso 1 d . .
H7A H 0.3889(17) 0.5761(21) 0.5423(15) 0.132 Uiso 1 calc R .
B8A B 0.2892(14) 0.6172(21) 0.5111(15) 0.103(11) Uiso 1 d . .
H8A H 0.3020(14) 0.6699(21) 0.4857(15) 0.134 Uiso 1 calc R .
B9A B 0.2247(16) 0.6184(22) 0.5510(15) 0.107(11) Uiso 1 d . .
H9A H 0.1958(16) 0.6730(22) 0.5518(15) 0.140 Uiso 1 calc R .
B10A B 0.2415(14) 0.5526(18) 0.6140(14) 0.087(9) Uiso 1 d . .
H10A H 0.2221(14) 0.5632(18) 0.6551(14) 0.113 Uiso 1 calc R .
B11A B 0.3181(13) 0.5166(17) 0.6119(13) 0.076(8) Uiso 1 d . .
H11A H 0.3497(13) 0.5031(17) 0.6500(13) 0.099 Uiso 1 calc R .
B12A B 0.3002(14) 0.6157(18) 0.5890(13) 0.087(9) Uiso 1 d . .
H12A H 0.3195(14) 0.6669(18) 0.6152(13) 0.112 Uiso 1 calc R .
C1B C 0.4490(9) 0.2989(12) 0.5587(9) 0.060(6) Uiso 1 d . .
C2B C 0.4497(10) 0.1985(13) 0.5557(10) 0.071(6) Uiso 1 d . .
B3B B 0.4760(12) 0.2423(15) 0.5009(12) 0.063(7) Uiso 1 d . .
H3B H 0.4532(12) 0.2433(15) 0.4569(12) 0.082 Uiso 1 calc R .
B4B B 0.5147(11) 0.3278(16) 0.5363(11) 0.063(7) Uiso 1 d . .
H4B H 0.5186(11) 0.3876(16) 0.5157(11) 0.081 Uiso 1 calc R .
B5B B 0.5066(14) 0.3179(21) 0.6096(15) 0.096(10) Uiso 1 d . .
H5B H 0.5046(14) 0.3708(21) 0.6383(15) 0.125 Uiso 1 calc R .
B6B B 0.4634(14) 0.2311(17) 0.6219(14) 0.080(9) Uiso 1 d . .
H6B H 0.4328(14) 0.2262(17) 0.6565(14) 0.104 Uiso 1 calc R .
B7B B 0.5083(15) 0.1505(20) 0.5200(14) 0.100(10) Uiso 1 d . .
H7B H 0.5053(15) 0.0978(20) 0.4908(14) 0.131 Uiso 1 calc R .
B8B B 0.5546(13) 0.2414(16) 0.5154(13) 0.074(8) Uiso 1 d . .
H8B H 0.5855(13) 0.2465(16) 0.4810(13) 0.096 Uiso 1 calc R .
B9B B 0.5743(15) 0.2848(18) 0.5814(13) 0.086(9) Uiso 1 d . .
H9B H 0.6172(15) 0.3185(18) 0.5912(13) 0.111 Uiso 1 calc R .
B10B B 0.5444(20) 0.2218(25) 0.6326(21) 0.138(15) Uiso 1 d . .
H10B H 0.5677(20) 0.2129(25) 0.6760(21) 0.179 Uiso 1 calc R .
B11B B 0.5065(13) 0.1420(18) 0.6007(13) 0.080(8) Uiso 1 d . .
H11B H 0.5036(13) 0.0820(18) 0.6212(13) 0.104 Uiso 1 calc R .
B12B B 0.5753(15) 0.1773(20) 0.5747(14) 0.095(10) Uiso 1 d . .
H12B H 0.6176(15) 0.1411(20) 0.5790(14) 0.123 Uiso 1 calc R .
C1C C 0.3035(9) 0.0359(12) 0.5476(9) 0.059(6) Uiso 1 d . .
C2C C 0.2304(9) 0.0338(12) 0.5181(9) 0.059(6) Uiso 1 d . .
B3C B 0.2862(12) -0.0250(17) 0.4854(13) 0.076(8) Uiso 1 d . .
H3C H 0.3042(12) -0.0135(17) 0.4437(13) 0.099 Uiso 1 calc R .
B4C B 0.3305(13) -0.0629(16) 0.5445(12) 0.070(8) Uiso 1 d . .
H4C H 0.3791(13) -0.0761(16) 0.5409(12) 0.091 Uiso 1 calc R .
B5C B 0.3087(12) -0.0235(16) 0.6092(12) 0.071(8) Uiso 1 d . .
H5C H 0.3418(12) -0.0124(16) 0.6467(12) 0.093 Uiso 1 calc R .
B6C B 0.2446(12) 0.0423(16) 0.5916(11) 0.069(8) Uiso 1 d . .
H6C H 0.2356(12) 0.0966(16) 0.6172(11) 0.089 Uiso 1 calc R .
B7C B 0.2097(12) -0.0583(16) 0.4942(13) 0.073(8) Uiso 1 d . .
H7C H 0.1768(12) -0.0673(16) 0.4562(13) 0.094 Uiso 1 calc R .
B8C B 0.2725(12) -0.1252(18) 0.5114(12) 0.078(8) Uiso 1 d . .
H8C H 0.2819(12) -0.1793(18) 0.4858(12) 0.101 Uiso 1 calc R .
B9C B 0.2846(13) -0.1260(18) 0.5845(13) 0.087(9) Uiso 1 d . .
H9C H 0.3014(13) -0.1817(18) 0.6070(13) 0.113 Uiso 1 calc R .
B10C B 0.2339(12) -0.0591(16) 0.6147(13) 0.075(8) Uiso 1 d . .
H10C H 0.2180(12) -0.0705(16) 0.6573(13) 0.098 Uiso 1 calc R .
B11C B 0.1862(12) -0.0206(14) 0.5570(10) 0.057(7) Uiso 1 d . .
H11C H 0.1379(12) -0.0067(14) 0.5612(10) 0.074 Uiso 1 calc R .
B12C B 0.2120(13) -0.1217(18) 0.5529(12) 0.080(8) Uiso 1 d . .
H12C H 0.1808(13) -0.1739(18) 0.5542(12) 0.104 Uiso 1 calc R .
C1D C 0.1408(9) 0.2017(12) 0.4119(9) 0.060(6) Uiso 1 d . .
C2D C 0.1497(10) 0.3012(14) 0.4044(10) 0.073(7) Uiso 1 d . .
B3D B 0.1756(14) 0.2379(16) 0.3550(12) 0.076(8) Uiso 1 d . .
H3D H 0.2241(14) 0.2277(16) 0.3493(12) 0.098 Uiso 1 calc R .
B4D B 0.1172(15) 0.1598(23) 0.3488(15) 0.106(11) Uiso 1 d . .
H4D H 0.1259(15) 0.0953(23) 0.3396(15) 0.138 Uiso 1 calc R .
B5D B 0.0639(15) 0.1840(20) 0.3957(14) 0.092(10) Uiso 1 d . .
H5D H 0.0379(15) 0.1370(20) 0.4165(14) 0.119 Uiso 1 calc R .
B6D B 0.0853(14) 0.2679(17) 0.4318(14) 0.083(9) Uiso 1 d . .
H6D H 0.0745(14) 0.2755(17) 0.4766(14) 0.108 Uiso 1 calc R .
B7D B 0.1405(16) 0.3296(22) 0.3332(16) 0.110(11) Uiso 1 d . .
H7D H 0.1665(16) 0.3774(22) 0.3132(16) 0.143 Uiso 1 calc R .
B8D B 0.1189(17) 0.2374(21) 0.2979(17) 0.113(12) Uiso 1 d . .
H8D H 0.1309(17) 0.2237(21) 0.2542(17) 0.147 Uiso 1 calc R .
B9D B 0.0527(18) 0.2100(24) 0.3191(18) 0.122(13) Uiso 1 d . .
H9D H 0.0202(18) 0.1789(24) 0.2877(18) 0.159 Uiso 1 calc R .
B10D B 0.0300(19) 0.2782(23) 0.3733(17) 0.118(13) Uiso 1 d . .
H10D H -0.0175(19) 0.2926(23) 0.3808(17) 0.154 Uiso 1 calc R .
B11D B 0.0881(15) 0.3519(21) 0.3756(14) 0.098(10) Uiso 1 d . .
H11D H 0.0807(15) 0.4171(21) 0.3835(14) 0.128 Uiso 1 calc R .
B12D B 0.0596(16) 0.3135(21) 0.3128(16) 0.107(11) Uiso 1 d . .
H12D H 0.0309(16) 0.3493(21) 0.2809(16) 0.139 Uiso 1 calc R .
K1 K 0.3594(3) 0.2592(4) 0.2926(2) 0.090(2) Uani 1 d . .
O1E O 0.2823(13) 0.2598(25) 0.1815(11) 0.200(15) Uani 1 d . .
C2E C 0.2433(22) 0.3213(30) 0.1773(21) 0.196(21) Uiso 1 d . .
H2E1 H 0.2133(22) 0.3143(30) 0.2049(21) 0.255 Uiso 1 calc R .
H2E2 H 0.2220(22) 0.3226(30) 0.1390(21) 0.255 Uiso 1 calc R .
C3E C 0.2761(22) 0.3972(28) 0.1886(20) 0.188(18) Uiso 1 d . .
H3E1 H 0.3030(22) 0.4038(28) 0.1583(20) 0.244 Uiso 1 calc R .
H3E2 H 0.2462(22) 0.4406(28) 0.1839(20) 0.244 Uiso 1 calc R .
O4E O 0.3113(13) 0.4114(21) 0.2408(12) 0.175(10) Uani 1 d . .
C5E C 0.3397(23) 0.4748(30) 0.2618(23) 0.200(23) Uiso 1 d . .
H5E1 H 0.3089(23) 0.5162(30) 0.2661(23) 0.260 Uiso 1 calc R .
H5E2 H 0.3646(23) 0.4945(30) 0.2325(23) 0.260 Uiso 1 calc R .
C6E C 0.3749(20) 0.4730(27) 0.3104(19) 0.176(17) Uiso 1 d . .
H6E1 H 0.3497(20) 0.4613(27) 0.3414(19) 0.228 Uiso 1 calc R .
H6E2 H 0.3924(20) 0.5267(27) 0.3174(19) 0.228 Uiso 1 calc R .
O7E O 0.4235(12) 0.4148(14) 0.3126(9) 0.140(8) Uani 1 d . .
C8E C 0.4651(17) 0.4000(23) 0.3612(16) 0.141(13) Uiso 1 d . .
H8E1 H 0.4884(17) 0.4492(23) 0.3706(16) 0.183 Uiso 1 calc R .
H8E2 H 0.4426(17) 0.3867(23) 0.3938(16) 0.183 Uiso 1 calc R .
C9E C 0.5041(19) 0.3385(27) 0.3525(18) 0.176(17) Uiso 1 d . .
H9E1 H 0.5358(19) 0.3367(27) 0.3843(18) 0.228 Uiso 1 calc R .
H9E2 H 0.5235(19) 0.3491(27) 0.3176(18) 0.228 Uiso 1 calc R .
O10E O 0.4756(10) 0.2647(12) 0.3477(8) 0.108(6) Uani 1 d . .
C11E C 0.5092(15) 0.1939(20) 0.3475(14) 0.124(11) Uiso 1 d . .
H11E H 0.5401(15) 0.1951(20) 0.3800(14) 0.161 Uiso 1 calc R .
H11E H 0.5302(15) 0.1926(20) 0.3127(14) 0.161 Uiso 1 calc R .
C12E C 0.4752(17) 0.1216(22) 0.3503(17) 0.150(14) Uiso 1 d . .
H12E H 0.4518(17) 0.1227(22) 0.3835(17) 0.195 Uiso 1 calc R .
H12E H 0.5023(17) 0.0749(22) 0.3538(17) 0.195 Uiso 1 calc R .
O13E O 0.4353(12) 0.1159(14) 0.2988(9) 0.142(9) Uani 1 d . .
C14E C 0.3988(25) 0.0443(35) 0.3048(25) 0.264(29) Uiso 1 d . .
H14E H 0.3723(25) 0.0501(35) 0.3356(25) 0.343 Uiso 1 calc R .
H14E H 0.4239(25) -0.0041(35) 0.3114(25) 0.343 Uiso 1 calc R .
C15E C 0.3622(24) 0.0429(33) 0.2448(23) 0.232(26) Uiso 1 d . .
H15E H 0.3899(24) 0.0476(33) 0.2151(23) 0.301 Uiso 1 calc R .
H15E H 0.3406(24) -0.0084(33) 0.2395(23) 0.301 Uiso 1 calc R .
O16E O 0.3214(13) 0.1056(18) 0.2401(10) 0.172(11) Uani 1 d . .
C17E C 0.2969(22) 0.1081(28) 0.1897(21) 0.196(19) Uiso 1 d . .
H17E H 0.2711(22) 0.0603(28) 0.1843(21) 0.255 Uiso 1 calc R .
H17E H 0.3292(22) 0.1019(28) 0.1645(21) 0.255 Uiso 1 calc R .
C18E C 0.2595(21) 0.1790(30) 0.1683(21) 0.196(21) Uiso 1 d . .
H18E H 0.2527(21) 0.1744(30) 0.1268(21) 0.255 Uiso 1 calc R .
H18E H 0.2199(21) 0.1743(30) 0.1833(21) 0.255 Uiso 1 calc R .
K2 K 0.0358(3) 0.2563(4) 0.6583(3) 0.119(2) Uani 1 d . .
O1F O -0.0290(18) 0.2951(23) 0.5581(14) 0.216(15) Uani 1 d . .
C2F C -0.0667(24) 0.2470(32) 0.5349(23) 0.197(22) Uiso 1 d . .
H2F1 H -0.0740(24) 0.2585(32) 0.4941(23) 0.257 Uiso 1 calc R .
H2F2 H -0.1051(24) 0.2514(32) 0.5521(23) 0.257 Uiso 1 calc R .
C3F C -0.0413(23) 0.1663(33) 0.5439(21) 0.183(21) Uiso 1 d . .
H3F1 H -0.0681(23) 0.1296(33) 0.5209(21) 0.238 Uiso 1 calc R .
H3F2 H -0.0027(23) 0.1663(33) 0.5270(21) 0.238 Uiso 1 calc R .
O4F O -0.0313(14) 0.1339(24) 0.5929(20) 0.228(17) Uani 1 d . .
C5F C -0.0047(27) 0.0713(36) 0.6100(29) 0.221(28) Uiso 1 d . .
H5F1 H 0.0300(27) 0.0681(36) 0.5872(29) 0.288 Uiso 1 calc R .
H5F2 H -0.0320(27) 0.0279(36) 0.5957(29) 0.288 Uiso 1 calc R .
C6F C 0.0180(40) 0.0452(52) 0.6631(39) 0.370(72) Uiso 1 d . .
H6F1 H 0.0424(40) -0.0029(52) 0.6574(39) 0.481 Uiso 1 calc R .
H6F2 H -0.0165(40) 0.0274(52) 0.6829(39) 0.481 Uiso 1 calc R .
O7F O 0.0537(24) 0.0969(30) 0.7013(19) 0.272(29) Uani 1 d . .
C8F C 0.1048(22) 0.0786(26) 0.6997(20) 0.167(17) Uiso 1 d . .
H8F1 H 0.1154(22) 0.0804(26) 0.6603(20) 0.218 Uiso 1 calc R .
H8F2 H 0.1112(22) 0.0234(26) 0.7139(20) 0.218 Uiso 1 calc R .
C9F C 0.1394(22) 0.1288(27) 0.7314(20) 0.159(17) Uiso 1 d . .
H9F1 H 0.1809(22) 0.1095(27) 0.7297(20) 0.206 Uiso 1 calc R .
H9F2 H 0.1297(22) 0.1198(27) 0.7706(20) 0.206 Uiso 1 calc R .
O10F O 0.1422(16) 0.2232(35) 0.7239(15) 0.247(21) Uani 1 d . .
C11F C 0.1651(30) 0.2653(36) 0.7574(28) 0.239(32) Uiso 1 d . .
H11F H 0.2084(30) 0.2531(36) 0.7637(28) 0.310 Uiso 1 calc R .
H11F H 0.1472(30) 0.2592(36) 0.7936(28) 0.310 Uiso 1 calc R .
C12F C 0.1551(21) 0.3549(28) 0.7336(20) 0.167(18) Uiso 1 d . .
H12F H 0.1790(21) 0.3918(28) 0.7592(20) 0.216 Uiso 1 calc R .
H12F H 0.1711(21) 0.3581(28) 0.6962(20) 0.216 Uiso 1 calc R .
O13F O 0.0991(19) 0.3804(23) 0.7281(12) 0.203(14) Uani 1 d . .
C14F C 0.0712(33) 0.4467(40) 0.7086(30) 0.260(34) Uiso 1 d . .
H14F H 0.0387(33) 0.4525(40) 0.7337(30) 0.338 Uiso 1 calc R .
H14F H 0.1004(33) 0.4891(40) 0.7208(30) 0.338 Uiso 1 calc R .
C15F C 0.0481(32) 0.4723(43) 0.6632(34) 0.289(44) Uiso 1 d . .
H15F H 0.0806(32) 0.4832(43) 0.6388(34) 0.376 Uiso 1 calc R .
H15F H 0.0289(32) 0.5240(43) 0.6703(34) 0.376 Uiso 1 calc R .
O16F O 0.0076(15) 0.4263(21) 0.6342(15) 0.192(14) Uani 1 d . .
C17F C -0.0008(21) 0.4279(28) 0.5767(22) 0.183(18) Uiso 1 d . .
H17F H 0.0383(21) 0.4190(28) 0.5617(22) 0.237 Uiso 1 calc R .
H17F H -0.0147(21) 0.4819(28) 0.5648(22) 0.237 Uiso 1 calc R .
C18F C -0.0409(21) 0.3732(29) 0.5525(20) 0.168(17) Uiso 1 d . .
H18F H -0.0797(21) 0.3829(29) 0.5678(20) 0.219 Uiso 1 calc R .
H18F H -0.0466(21) 0.3850(29) 0.5116(20) 0.219 Uiso 1 calc R .
N1A N 0.3213(8) 0.2475(12) 0.4305(8) 0.061(5) Uani 1 d . .
O1A O 0.3327(8) 0.1853(11) 0.4050(7) 0.095(6) Uani 1 d . .
O2A O 0.3256(8) 0.3119(10) 0.4053(8) 0.096(6) Uani 1 d . .
O3A O 0.3002(7) 0.2485(9) 0.4794(6) 0.067(4) Uani 1 d . .
N1B N 0.1463(10) 0.2481(13) 0.5719(8) 0.070(5) Uani 1 d . .
O1B O 0.1185(9) 0.1847(11) 0.5750(8) 0.102(6) Uani 1 d . .
O2B O 0.1250(9) 0.3080(13) 0.5929(9) 0.121(7) Uani 1 d . .
O3B O 0.1948(7) 0.2499(8) 0.5470(6) 0.060(4) Uani 1 d . .
O1W O 0.3082(7) 0.2466(8) 0.6050(6) 0.077(4) Uani 1 d . .
O4W O 0.4253(22) 0.2576(26) 0.1914(19) 0.353(29) Uani 1 d . .
C1S C 0.3432(17) 0.2515(23) 0.7572(16) 0.107(11) Uani 1 d . .
C2S C 0.3545(18) 0.2480(28) 0.8231(17) 0.219(28) Uani 1 d G .
H2S1 H 0.3956(118) 0.2224(269) 0.8086(184) 0.329 Uiso 1 calc G .
H2S2 H 0.3154(130) 0.2270(280) 0.7957(167) 0.329 Uiso 1 calc G .
H2S3 H 0.3502(218) 0.2289(253) 0.8669(67) 0.329 Uiso 1 calc G .
O3S O 0.3280(23) 0.2005(30) 0.7253(18) 0.296(27) Uani 1 d . .
C4S C 0.3502(26) 0.3215(33) 0.7332(17) 0.237(32) Uani 1 d G .
H4S1 H 0.3850(195) 0.3543(314) 0.7594(213) 0.356 Uiso 1 calc G .
H4S2 H 0.3240(205) 0.2850(289) 0.7606(198) 0.356 Uiso 1 calc G .
H4S3 H 0.3203(194) 0.3643(260) 0.7094(188) 0.356 Uiso 1 calc G .
H1W H 0.3173 0.2437 0.6454 0.090 Uiso 1 d . .

loop_
_atom_type_symbol
_atom_type_description
_atom_type_scat_dispersion_real
_atom_type_scat_dispersion_imag
_atom_type_scat_source
C C 0.0033 0.0016 'International Tables Vol C Tables 4.2.6.8 and 6.1.1.4'
H H 0.0000 0.0000 'International Tables Vol C Tables 4.2.6.8 and 6.1.1.4'
Hg Hg -2.3894 9.2266 'International Tables Vol C Tables 4.2.6.8 and 6.1.1.4'
K K 0.2009 0.2494 'International Tables Vol C Tables 4.2.6.8 and 6.1.1.4'
B B 0.0013 0.0007 'International Tables Vol C Tables 4.2.6.8 and 6.1.1.4'
N N 0.0061 0.0033 'International Tables Vol C Tables 4.2.6.8 and 6.1.1.4'
O O 0.0106 0.0060 'International Tables Vol C Tables 4.2.6.8 and 6.1.1.4'

loop_
_geom_angle_atom_site_label_1
_geom_angle_atom_site_label_2
_geom_angle_atom_site_label_3
_geom_angle
_geom_angle_site_symmetry_1
_geom_angle_site_symmetry_3
_geom_angle_publ_flag
C2D Hg1 C1A 162.6(9) . . ?
C1B Hg2 C2A 162.0(8) . . ?
C1C Hg3 C2B 164.6(8) . . ?
C1D Hg4 C2C 163.8(8) . . ?
C1D Hg4 O3B 90.9(6) . . ?
C2C Hg4 O3B 103.9(7) . . ?
C2A C1A B5A 110.9(18) . . ?
C2A C1A B6A 59.1(13) . . ?
B5A C1A B6A 64.1(15) . . ?
C2A C1A B4A 112.5(17) . . ?
B5A C1A B4A 62.3(15) . . ?
B6A C1A B4A 115.3(18) . . ?
C2A C1A B3A 63.0(14) . . ?
B5A C1A B3A 114.1(20) . . ?
B6A C1A B3A 113.9(19) . . ?
B4A C1A B3A 62.6(15) . . ?
C2A C1A Hg1 125.7(14) . . ?
B5A C1A Hg1 116.2(16) . . ?
B6A C1A Hg1 122.4(15) . . ?
B4A C1A Hg1 112.2(15) . . ?
B3A C1A Hg1 115.9(16) . . ?
C1A C2A B6A 62.6(13) . . ?
C1A C2A B11A 114.8(17) . . ?
B6A C2A B11A 64.7(15) . . ?
C1A C2A B7A 107.8(18) . . ?
B6A C2A B7A 113.7(19) . . ?
B11A C2A B7A 63.3(16) . . ?
C1A C2A B3A 61.0(14) . . ?
B6A C2A B3A 115.1(18) . . ?
B11A C2A B3A 115.6(19) . . ?
B7A C2A B3A 59.8(16) . . ?
C1A C2A Hg2 124.4(14) . . ?
B6A C2A Hg2 118.3(15) . . ?
B11A C2A Hg2 113.0(15) . . ?
B7A C2A Hg2 118.1(16) . . ?
B3A C2A Hg2 118.6(15) . . ?
C1A B3A B8A 105.6(22) . . ?
C1A B3A B7A 103.8(22) . . ?
B8A B3A B7A 55.8(18) . . ?
C1A B3A C2A 56.0(14) . . ?
B8A B3A C2A 103.1(22) . . ?
B7A B3A C2A 59.7(16) . . ?
C1A B3A B4A 58.7(15) . . ?
B8A B3A B4A 62.5(17) . . ?
B7A B3A B4A 106.2(23) . . ?
C2A B3A B4A 103.9(20) . . ?
C1A B4A B5A 58.2(15) . . ?
C1A B4A B9A 103.2(20) . . ?
B5A B4A B9A 60.8(17) . . ?
C1A B4A B3A 58.7(15) . . ?
B5A B4A B3A 107.6(21) . . ?
B9A B4A B3A 104.9(21) . . ?
C1A B4A B8A 101.7(19) . . ?
B5A B4A B8A 107.0(21) . . ?
B9A B4A B8A 58.6(17) . . ?
B3A B4A B8A 57.2(16) . . ?
C1A B5A B4A 59.5(15) . . ?
C1A B5A B9A 103.3(22) . . ?
B4A B5A B9A 59.7(17) . . ?
C1A B5A B10A 102.6(21) . . ?
B4A B5A B10A 109.2(22) . . ?
B9A B5A B10A 61.1(17) . . ?
C1A B5A B6A 58.1(15) . . ?
B4A B5A B6A 108.1(21) . . ?
B9A B5A B6A 105.5(22) . . ?
B10A B5A B6A 57.1(15) . . ?
C2A B6A C1A 58.3(13) . . ?
C2A B6A B10A 105.6(19) . . ?
C1A B6A B10A 105.7(19) . . ?
C2A B6A B11A 58.8(14) . . ?
C1A B6A B11A 106.5(18) . . ?
B10A B6A B11A 61.1(16) . . ?
C2A B6A B5A 105.1(19) . . ?
C1A B6A B5A 57.8(14) . . ?
B10A B6A B5A 61.3(16) . . ?
B11A B6A B5A 110.2(19) . . ?
B8A B7A B12A 66.5(20) . . ?
B8A B7A B3A 61.7(19) . . ?
B12A B7A B3A 114.4(26) . . ?
B8A B7A C2A 108.3(25) . . ?
B12A B7A C2A 104.6(24) . . ?
B3A B7A C2A 60.4(16) . . ?
B8A B7A B11A 114.7(26) . . ?
B12A B7A B11A 60.1(18) . . ?
B3A B7A B11A 110.7(24) . . ?
C2A B7A B11A 57.0(16) . . ?
B7A B8A B3A 62.5(19) . . ?
B7A B8A B9A 107.4(27) . . ?
B3A B8A B9A 107.9(24) . . ?
B7A B8A B12A 57.9(18) . . ?
B3A B8A B12A 108.4(24) . . ?
B9A B8A B12A 60.7(18) . . ?
B7A B8A B4A 109.8(26) . . ?
B3A B8A B4A 60.3(17) . . ?
B9A B8A B4A 59.3(17) . . ?
B12A B8A B4A 108.1(22) . . ?
B8A B9A B4A 62.1(18) . . ?
B8A B9A B5A 108.7(25) . . ?
B4A B9A B5A 59.4(17) . . ?
B8A B9A B12A 60.8(18) . . ?
B4A B9A B12A 110.5(24) . . ?
B5A B9A B12A 107.7(24) . . ?
B8A B9A B10A 107.6(25) . . ?
B4A B9A B10A 107.9(23) . . ?
B5A B9A B10A 59.7(17) . . ?
B12A B9A B10A 59.0(17) . . ?
B6A B10A B11A 61.3(16) . . ?
B6A B10A B12A 107.2(21) . . ?
B11A B10A B12A 58.3(16) . . ?
B6A B10A B5A 61.6(16) . . ?
B11A B10A B5A 110.6(22) . . ?
B12A B10A B5A 108.1(22) . . ?
B6A B10A B9A 107.6(23) . . ?
B11A B10A B9A 107.1(22) . . ?
B12A B10A B9A 59.9(17) . . ?
B5A B10A B9A 59.3(17) . . ?
C2A B11A B12A 103.7(20) . . ?
C2A B11A B10A 101.1(20) . . ?
B12A B11A B10A 61.0(16) . . ?
C2A B11A B6A 56.5(14) . . ?
B12A B11A B6A 106.5(20) . . ?
B10A B11A B6A 57.7(14) . . ?
C2A B11A B7A 59.7(16) . . ?
B12A B11A B7A 56.1(17) . . ?
B10A B11A B7A 103.2(21) . . ?
B6A B11A B7A 104.5(21) . . ?
B7A B12A B11A 63.8(18) . . ?
B7A B12A B10A 108.8(23) . . ?
B11A B12A B10A 60.8(16) . . ?
B7A B12A B8A 55.6(18) . . ?
B11A B12A B8A 108.9(22) . . ?
B10A B12A B8A 107.5(22) . . ?
B7A B12A B9A 103.7(24) . . ?
B11A B12A B9A 110.1(23) . . ?
B10A B12A B9A 61.1(17) . . ?
B8A B12A B9A 58.5(18) . . ?
B4B C1B C2B 105.2(16) . . ?
B4B C1B B5B 63.0(15) . . ?
C2B C1B B5B 101.9(18) . . ?
B4B C1B B3B 63.1(14) . . ?
C2B C1B B3B 56.1(12) . . ?
B5B C1B B3B 110.4(18) . . ?
B4B C1B B6B 109.6(17) . . ?
C2B C1B B6B 55.4(13) . . ?
B5B C1B B6B 59.2(16) . . ?
B3B C1B B6B 104.2(16) . . ?
B4B C1B Hg2 125.3(15) . . ?
C2B C1B Hg2 122.9(14) . . ?
B5B C1B Hg2 122.5(17) . . ?
B3B C1B Hg2 123.5(14) . . ?
B6B C1B Hg2 118.2(14) . . ?
B3B C2B B6B 123.5(20) . . ?
B3B C2B C1B 66.1(14) . . ?
B6B C2B C1B 68.6(15) . . ?
B3B C2B B7B 60.1(15) . . ?
B6B C2B B7B 120.6(21) . . ?
C1B C2B B7B 118.2(18) . . ?
B3B C2B B11B 114.1(18) . . ?
B6B C2B B11B 64.2(16) . . ?
C1B C2B B11B 119.7(18) . . ?
B7B C2B B11B 63.6(15) . . ?
B3B C2B Hg3 120.7(16) . . ?
B6B C2B Hg3 111.4(16) . . ?
C1B C2B Hg3 122.8(14) . . ?
B7B C2B Hg3 109.8(16) . . ?
B11B C2B Hg3 108.1(14) . . ?
C2B B3B B7B 64.7(16) . . ?
C2B B3B B8B 105.4(19) . . ?
B7B B3B B8B 63.7(16) . . ?
C2B B3B C1B 57.7(13) . . ?
B7B B3B C1B 114.9(20) . . ?
B8B B3B C1B 104.7(18) . . ?
C2B B3B B4B 99.9(18) . . ?
B7B B3B B4B 113.6(21) . . ?
B8B B3B B4B 59.7(14) . . ?
C1B B3B B4B 54.8(13) . . ?
C1B B4B B5B 59.3(15) . . ?
C1B B4B B9B 108.8(20) . . ?
B5B B4B B9B 60.9(17) . . ?
C1B B4B B8B 109.2(18) . . ?
B5B B4B B8B 107.3(20) . . ?
B9B B4B B8B 58.5(16) . . ?
C1B B4B B3B 62.0(14) . . ?
B5B B4B B3B 106.8(20) . . ?
B9B B4B B3B 104.9(19) . . ?
B8B B4B B3B 58.1(14) . . ?
C1B B5B B4B 57.7(15) . . ?
C1B B5B B6B 65.2(17) . . ?
B4B B5B B6B 110.2(23) . . ?
C1B B5B B9B 106.6(23) . . ?
B4B B5B B9B 59.7(17) . . ?
B6B B5B B9B 107.4(23) . . ?
C1B B5B B10B 109.7(25) . . ?
B4B B5B B10B 106.3(25) . . ?
B6B B5B B10B 59.4(19) . . ?
B9B B5B B10B 58.1(19) . . ?
C2B B6B B5B 99.5(21) . . ?
C2B B6B B10B 101.4(24) . . ?
B5B B6B B10B 62.8(19) . . ?
C2B B6B B11B 62.5(16) . . ?
B5B B6B B11B 107.6(22) . . ?
B10B B6B B11B 55.6(18) . . ?
C2B B6B C1B 56.1(14) . . ?
B5B B6B C1B 55.5(15) . . ?
B10B B6B C1B 104.9(22) . . ?
B11B B6B C1B 108.6(20) . . ?
B3B B7B C2B 55.3(15) . . ?
B3B B7B B8B 58.7(16) . . ?
C2B B7B B8B 95.6(20) . . ?
B3B B7B B11B 106.1(22) . . ?
C2B B7B B11B 58.9(15) . . ?
B8B B7B B11B 100.6(21) . . ?
B3B B7B B12B 104.4(22) . . ?
C2B B7B B12B 97.6(21) . . ?
B8B B7B B12B 56.5(16) . . ?
B11B B7B B12B 55.8(16) . . ?
B9B B8B B3B 109.6(21) . . ?
B9B B8B B4B 60.4(16) . . ?
B3B B8B B4B 62.2(15) . . ?
B9B B8B B12B 61.2(18) . . ?
B3B B8B B12B 109.8(21) . . ?
B4B B8B B12B 111.2(21) . . ?
B9B B8B B7B 112.6(22) . . ?
B3B B8B B7B 57.5(15) . . ?
B4B B8B B7B 110.4(21) . . ?
B12B B8B B7B 64.4(17) . . ?
B8B B9B B4B 61.1(16) . . ?
B8B B9B B10B 106.7(25) . . ?
B4B B9B B10B 109.9(25) . . ?
B8B B9B B5B 108.1(23) . . ?
B4B B9B B5B 59.4(17) . . ?
B10B B9B B5B 63.1(20) . . ?
B8B B9B B12B 60.8(16) . . ?
B4B B9B B12B 111.4(22) . . ?
B10B B9B B12B 58.7(19) . . ?
B5B B9B B12B 111.0(23) . . ?
B11B B10B B12B 62.8(21) . . ?
B11B B10B B9B 111.0(31) . . ?
B12B B10B B9B 61.2(21) . . ?
B11B B10B B6B 63.8(21) . . ?
B12B B10B B6B 112.8(30) . . ?
B9B B10B B6B 106.7(28) . . ?
B11B B10B B5B 110.2(30) . . ?
B12B B10B B5B 109.5(29) . . ?
B9B B10B B5B 58.9(19) . . ?
B6B B10B B5B 57.7(18) . . ?
B10B B11B B12B 59.8(20) . . ?
B10B B11B C2B 98.3(23) . . ?
B12B B11B C2B 101.4(20) . . ?
B10B B11B B6B 60.6(20) . . ?
B12B B11B B6B 108.0(21) . . ?
C2B B11B B6B 53.3(14) . . ?
B10B B11B B7B 109.0(25) . . ?
B12B B11B B7B 62.6(17) . . ?
C2B B11B B7B 57.5(15) . . ?
B6B B11B B7B 105.6(21) . . ?
B10B B12B B8B 105.6(25) . . ?
B10B B12B B9B 60.1(19) . . ?
B8B B12B B9B 58.0(16) . . ?
B10B B12B B11B 57.5(19) . . ?
B8B B12B B11B 107.2(23) . . ?
B9B B12B B11B 106.0(23) . . ?
B10B B12B B7B 106.5(26) . . ?
B8B B12B B7B 59.1(16) . . ?
B9B B12B B7B 105.8(22) . . ?
B11B B12B B7B 61.6(17) . . ?
C2C C1C B5C 108.2(16) . . ?
C2C C1C B6C 60.4(13) . . ?
B5C C1C B6C 62.4(14) . . ?
C2C C1C B4C 106.3(16) . . ?
B5C C1C B4C 60.7(14) . . ?
B6C C1C B4C 111.2(17) . . ?
C2C C1C B3C 62.1(13) . . ?
B5C C1C B3C 110.7(17) . . ?
B6C C1C B3C 113.8(17) . . ?
B4C C1C B3C 59.1(14) . . ?
C2C C1C Hg3 129.1(13) . . ?
B5C C1C Hg3 116.2(14) . . ?
B6C C1C Hg3 121.7(14) . . ?
B4C C1C Hg3 116.2(14) . . ?
B3C C1C Hg3 118.7(15) . . ?
B11C C2C B7C 62.3(14) . . ?
B11C C2C C1C 111.9(16) . . ?
B7C C2C C1C 112.1(16) . . ?
B11C C2C B6C 63.7(14) . . ?
B7C C2C B6C 115.3(18) . . ?
C1C C2C B6C 61.0(13) . . ?
B11C C2C B3C 113.9(17) . . ?
B7C C2C B3C 62.8(14) . . ?
C1C C2C B3C 61.3(13) . . ?
B6C C2C B3C 113.7(17) . . ?
B11C C2C Hg4 117.9(14) . . ?
B7C C2C Hg4 116.1(15) . . ?
C1C C2C Hg4 122.0(13) . . ?
B6C C2C Hg4 119.1(14) . . ?
B3C C2C Hg4 117.5(14) . . ?
B4C B3C C1C 59.3(14) . . ?
B4C B3C B8C 59.9(15) . . ?
C1C B3C B8C 105.8(19) . . ?
B4C B3C C2C 102.3(19) . . ?
C1C B3C C2C 56.6(13) . . ?
B8C B3C C2C 102.0(19) . . ?
B4C B3C B7C 105.3(21) . . ?
C1C B3C B7C 102.1(19) . . ?
B8C B3C B7C 59.5(15) . . ?
C2C B3C B7C 55.2(13) . . ?
B3C B4C C1C 61.7(15) . . ?
B3C B4C B5C 112.0(20) . . ?
C1C B4C B5C 59.6(14) . . ?
B3C B4C B8C 61.8(16) . . ?
C1C B4C B8C 109.0(19) . . ?
B5C B4C B8C 110.4(20) . . ?
B3C B4C B9C 108.9(21) . . ?
C1C B4C B9C 108.1(19) . . ?
B5C B4C B9C 63.0(16) . . ?
B8C B4C B9C 57.7(15) . . ?
C1C B5C B4C 59.7(14) . . ?
C1C B5C B10C 105.0(19) . . ?
B4C B5C B10C 105.9(20) . . ?
C1C B5C B6C 58.8(14) . . ?
B4C B5C B6C 107.4(20) . . ?
B10C B5C B6C 59.8(14) . . ?
C1C B5C B9C 105.1(19) . . ?
B4C B5C B9C 59.1(15) . . ?
B10C B5C B9C 58.4(15) . . ?
B6C B5C B9C 106.4(19) . . ?
C2C B6C C1C 58.6(13) . . ?
C2C B6C B10C 102.1(18) . . ?
C1C B6C B10C 104.5(18) . . ?
C2C B6C B11C 56.3(13) . . ?
C1C B6C B11C 104.1(18) . . ?
B10C B6C B11C 58.9(14) . . ?
C2C B6C B5C 104.1(18) . . ?
C1C B6C B5C 58.8(13) . . ?
B10C B6C B5C 59.2(15) . . ?
B11C B6C B5C 105.8(19) . . ?
C2C B7C B11C 58.7(14) . . ?
C2C B7C B12C 107.3(20) . . ?
B11C B7C B12C 61.7(15) . . ?
C2C B7C B8C 107.7(20) . . ?
B11C B7C B8C 108.7(20) . . ?
B12C B7C B8C 58.9(16) . . ?
C2C B7C B3C 62.0(15) . . ?
B11C B7C B3C 110.4(20) . . ?
B12C B7C B3C 108.5(21) . . ?
B8C B7C B3C 59.9(15) . . ?
B9C B8C B12C 59.5(16) . . ?
B9C B8C B4C 61.6(16) . . ?
B12C B8C B4C 107.5(21) . . ?
B9C B8C B7C 106.0(21) . . ?
B12C B8C B7C 58.7(15) . . ?
B4C B8C B7C 104.8(21) . . ?
B9C B8C B3C 109.3(21) . . ?
B12C B8C B3C 108.9(21) . . ?
B4C B8C B3C 58.3(15) . . ?
B7C B8C B3C 60.5(15) . . ?
B12C B9C B8C 60.8(17) . . ?
B12C B9C B10C 62.7(17) . . ?
B8C B9C B10C 110.5(22) . . ?
B12C B9C B4C 107.8(22) . . ?
B8C B9C B4C 60.7(16) . . ?
B10C B9C B4C 105.1(21) . . ?
B12C B9C B5C 109.2(21) . . ?
B8C B9C B5C 108.7(21) . . ?
B10C B9C B5C 58.5(15) . . ?
B4C B9C B5C 57.9(15) . . ?
B11C B10C B9C 106.0(21) . . ?
B11C B10C B5C 108.7(20) . . ?
B9C B10C B5C 63.0(16) . . ?
B11C B10C B6C 60.8(15) . . ?
B9C B10C B6C 111.0(21) . . ?
B5C B10C B6C 61.0(15) . . ?
B11C B10C B12C 59.4(15) . . ?
B9C B10C B12C 57.0(15) . . ?
B5C B10C B12C 108.3(20) . . ?
B6C B10C B12C 109.0(21) . . ?
C2C B11C B7C 59.1(14) . . ?
C2C B11C B10C 106.1(18) . . ?
B7C B11C B10C 108.7(19) . . ?
C2C B11C B12C 105.7(18) . . ?
B7C B11C B12C 59.3(15) . . ?
B10C B11C B12C 61.8(15) . . ?
C2C B11C B6C 60.0(14) . . ?
B7C B11C B6C 109.5(19) . . ?
B10C B11C B6C 60.3(14) . . ?
B12C B11C B6C 110.4(19) . . ?
B9C B12C B7C 109.1(22) . . ?
B9C B12C B8C 59.7(16) . . ?
B7C B12C B8C 62.4(16) . . ?
B9C B12C B11C 108.1(21) . . ?
B7C B12C B11C 59.1(15) . . ?
B8C B12C B11C 109.4(21) . . ?
B9C B12C B10C 60.3(16) . . ?
B7C B12C B10C 106.2(20) . . ?
B8C B12C B10C 107.9(21) . . ?
B11C B12C B10C 58.8(14) . . ?
C2D C1D B4D 110.1(20) . . ?
C2D C1D B3D 60.4(13) . . ?
B4D C1D B3D 65.1(17) . . ?
C2D C1D B5D 105.4(17) . . ?
B4D C1D B5D 61.1(17) . . ?
B3D C1D B5D 113.0(19) . . ?
C2D C1D B6D 60.2(14) . . ?
B4D C1D B6D 109.1(20) . . ?
B3D C1D B6D 111.7(18) . . ?
B5D C1D B6D 57.4(16) . . ?
C2D C1D Hg4 124.5(14) . . ?
B4D C1D Hg4 118.1(17) . . ?
B3D C1D Hg4 118.2(15) . . ?
B5D C1D Hg4 120.7(16) . . ?
B6D C1D Hg4 121.5(16) . . ?
C1D C2D B11D 115.7(19) . . ?
C1D C2D B3D 61.1(14) . . ?
B11D C2D B3D 110.1(21) . . ?
C1D C2D B6D 62.1(14) . . ?
B11D C2D B6D 68.9(17) . . ?
B3D C2D B6D 113.9(19) . . ?
C1D C2D B7D 111.5(20) . . ?
B11D C2D B7D 57.4(17) . . ?
B3D C2D B7D 61.6(17) . . ?
B6D C2D B7D 115.1(21) . . ?
C1D C2D Hg1 120.5(15) . . ?
B11D C2D Hg1 114.4(17) . . ?
B3D C2D Hg1 124.7(16) . . ?
B6D C2D Hg1 111.6(16) . . ?
B7D C2D Hg1 121.5(18) . . ?
C2D B3D C1D 58.5(14) . . ?
C2D B3D B8D 105.2(22) . . ?
C1D B3D B8D 104.7(22) . . ?
C2D B3D B7D 60.0(16) . . ?
C1D B3D B7D 108.0(21) . . ?
B8D B3D B7D 61.0(18) . . ?
C2D B3D B4D 102.1(21) . . ?
C1D B3D B4D 56.5(15) . . ?
B8D B3D B4D 58.8(18) . . ?
B7D B3D B4D 107.3(23) . . ?
C1D B4D B9D 109.5(26) . . ?
C1D B4D B5D 61.1(18) . . ?
B9D B4D B5D 64.1(21) . . ?
C1D B4D B8D 106.0(25) . . ?
B9D B4D B8D 56.5(20) . . ?
B5D B4D B8D 108.8(27) . . ?
C1D B4D B3D 58.4(16) . . ?
B9D B4D B3D 104.1(25) . . ?
B5D B4D B3D 107.8(25) . . ?
B8D B4D B3D 58.5(19) . . ?
B6D B5D C1D 61.5(17) . . ?
B6D B5D B4D 109.6(25) . . ?
C1D B5D B4D 57.7(17) . . ?
B6D B5D B10D 61.1(19) . . ?
C1D B5D B10D 107.1(23) . . ?
B4D B5D B10D 107.8(26) . . ?
B6D B5D B9D 107.9(25) . . ?
C1D B5D B9D 102.4(23) . . ?
B4D B5D B9D 58.1(19) . . ?
B10D B5D B9D 59.6(20) . . ?
B5D B6D C2D 106.5(22) . . ?
B5D B6D C1D 61.1(16) . . ?
C2D B6D C1D 57.8(14) . . ?
B5D B6D B10D 62.7(19) . . ?
C2D B6D B10D 102.6(23) . . ?
C1D B6D B10D 108.0(23) . . ?
B5D B6D B11D 106.2(24) . . ?
C2D B6D B11D 55.0(15) . . ?
C1D B6D B11D 101.6(20) . . ?
B10D B6D B11D 57.2(18) . . ?
B11D B7D C2D 60.1(19) . . ?
B11D B7D B3D 109.7(27) . . ?
C2D B7D B3D 58.4(17) . . ?
B11D B7D B8D 107.5(28) . . ?
C2D B7D B8D 102.7(25) . . ?
B3D B7D B8D 59.2(19) . . ?
B11D B7D B12D 57.4(19) . . ?
C2D B7D B12D 103.8(24) . . ?
B3D B7D B12D 110.2(25) . . ?
B8D B7D B12D 62.6(21) . . ?
B9D B8D B3D 111.3(29) . . ?
B9D B8D B4D 61.3(21) . . ?
B3D B8D B4D 62.7(19) . . ?
B9D B8D B7D 107.6(29) . . ?
B3D B8D B7D 59.8(18) . . ?
B4D B8D B7D 109.3(28) . . ?
B9D B8D B12D 58.1(21) . . ?
B3D B8D B12D 108.6(25) . . ?
B4D B8D B12D 107.7(27) . . ?
B7D B8D B12D 60.0(19) . . ?
B8D B9D B12D 67.4(22) . . ?
B8D B9D B4D 62.2(21) . . ?
B12D B9D B4D 115.6(29) . . ?
B8D B9D B10D 110.7(30) . . ?
B12D B9D B10D 58.3(20) . . ?
B4D B9D B10D 106.7(29) . . ?
B8D B9D B5D 108.4(29) . . ?
B12D B9D B5D 108.1(27) . . ?
B4D B9D B5D 57.8(19) . . ?
B10D B9D B5D 58.6(20) . . ?
B12D B10D B6D 112.7(29) . . ?
B12D B10D B11D 57.3(20) . . ?
B6D B10D B11D 65.9(20) . . ?
B12D B10D B5D 110.9(28) . . ?
B6D B10D B5D 56.1(17) . . ?
B11D B10D B5D 107.8(27) . . ?
B12D B10D B9D 58.5(22) . . ?
B6D B10D B9D 105.6(27) . . ?
B11D B10D B9D 101.7(28) . . ?
B5D B10D B9D 61.7(20) . . ?
B7D B11D B12D 67.0(22) . . ?
B7D B11D C2D 62.6(19) . . ?
B12D B11D C2D 112.8(26) . . ?
B7D B11D B10D 112.3(28) . . ?
B12D B11D B10D 59.9(20) . . ?
C2D B11D B10D 103.2(24) . . ?
B7D B11D B6D 108.9(25) . . ?
B12D B11D B6D 107.3(24) . . ?
C2D B11D B6D 56.1(16) . . ?
B10D B11D B6D 56.8(18) . . ?
B11D B12D B9D 109.3(28) . . ?
B11D B12D B10D 62.8(22) . . ?
B9D B12D B10D 63.2(21) . . ?
B11D B12D B7D 55.6(19) . . ?
B9D B12D B7D 102.4(25) . . ?
B10D B12D B7D 105.8(27) . . ?
B11D B12D B8D 101.9(26) . . ?
B9D B12D B8D 54.5(19) . . ?
B10D B12D B8D 104.7(27) . . ?
B7D B12D B8D 57.4(19) . . ?
O10E K1 O4W 82.3(12) . . ?
O10E K1 O13E 59.7(6) . . ?
O4W K1 O13E 72.6(11) . . ?
O10E K1 O16E 116.4(8) . . ?
O4W K1 O16E 78.1(11) . . ?
O13E K1 O16E 56.8(8) . . ?
O10E K1 O2A 82.7(5) . . ?
O4W K1 O2A 157.9(11) . . ?
O13E K1 O2A 113.0(6) . . ?
O16E K1 O2A 123.3(6) . . ?
O10E K1 O4E 116.6(8) . . ?
O4W K1 O4E 82.0(11) . . ?
O13E K1 O4E 154.5(8) . . ?
O16E K1 O4E 119.4(10) . . ?
O2A K1 O4E 90.3(7) . . ?
O10E K1 O7E 59.1(7) . . ?
O4W K1 O7E 82.4(10) . . ?
O13E K1 O7E 115.8(8) . . ?
O16E K1 O7E 160.5(7) . . ?
O2A K1 O7E 76.0(5) . . ?
O4E K1 O7E 58.2(8) . . ?
O10E K1 O1E 147.1(7) . . ?
O4W K1 O1E 64.8(12) . . ?
O13E K1 O1E 109.2(9) . . ?
O16E K1 O1E 60.9(10) . . ?
O2A K1 O1E 127.7(7) . . ?
O4E K1 O1E 58.8(10) . . ?
O7E K1 O1E 111.4(9) . . ?
O10E K1 O1A 81.6(5) . . ?
O4W K1 O1A 150.1(10) . . ?
O13E K1 O1A 77.6(6) . . ?
O16E K1 O1A 86.8(7) . . ?
O2A K1 O1A 41.2(4) . . ?
O4E K1 O1A 127.8(6) . . ?
O7E K1 O1A 110.1(6) . . ?
O1E K1 O1A 128.6(8) . . ?
O10E K1 N1A 82.0(5) . . ?
O4W K1 N1A 163.7(12) . . ?
O13E K1 N1A 95.7(6) . . ?
O16E K1 N1A 105.3(6) . . ?
O2A K1 N1A 20.4(4) . . ?
O4E K1 N1A 109.0(6) . . ?
O7E K1 N1A 93.2(5) . . ?
O1E K1 N1A 131.0(6) . . ?
O1A K1 N1A 20.7(4) . . ?
C2E O1E C18E 118.5(40) . . ?
C2E O1E K1 112.4(29) . . ?
C18E O1E K1 110.1(29) . . ?
O1E C2E C3E 109.6(44) . . ?
O4E C3E C2E 121.8(42) . . ?
C5E O4E C3E 132.5(44) . . ?
C5E O4E K1 113.0(30) . . ?
C3E O4E K1 111.4(27) . . ?
O4E C5E C6E 122.4(50) . . ?
C5E C6E O7E 115.2(42) . . ?
C8E O7E C6E 124.9(32) . . ?
C8E O7E K1 104.1(19) . . ?
C6E O7E K1 103.3(22) . . ?
C9E C8E O7E 112.4(35) . . ?
C8E C9E O10E 112.5(37) . . ?
C9E O10E C11E 120.5(30) . . ?
C9E O10E K1 117.8(22) . . ?
C11E O10E K1 116.5(18) . . ?
O10E C11E C12E 115.1(30) . . ?
C11E C12E O13E 107.7(32) . . ?
C12E O13E C14E 106.0(34) . . ?
C12E O13E K1 107.3(18) . . ?
C14E O13E K1 110.3(27) . . ?
O13E C14E C15E 99.9(43) . . ?
O16E C15E C14E 110.2(45) . . ?
C17E O16E C15E 108.9(35) . . ?
C17E O16E K1 116.9(31) . . ?
C15E O16E K1 117.6(28) . . ?
O16E C17E C18E 121.3(46) . . ?
O1E C18E C17E 118.6(42) . . ?
O4W K2 O1F 81.2(13) 2_455 . ?
O4W K2 O10F 125.9(13) 2_455 . ?
O1F K2 O10F 152.7(10) . . ?
O4W K2 O2B 157.5(12) 2_455 . ?
O1F K2 O2B 77.9(8) . . ?
O10F K2 O2B 75.7(9) . . ?
O4W K2 O7F 85.2(13) 2_455 . ?
O1F K2 O7F 124.9(16) . . ?
O10F K2 O7F 62.0(16) . . ?
O2B K2 O7F 113.8(9) . . ?
O4W K2 O4F 69.4(12) 2_455 . ?
O1F K2 O4F 59.8(11) . . ?
O10F K2 O4F 122.3(14) . . ?
O2B K2 O4F 106.4(9) . . ?
O7F K2 O4F 65.4(16) . . ?
O4W K2 O13F 107.8(13) 2_455 . ?
O1F K2 O13F 120.7(11) . . ?
O10F K2 O13F 58.7(13) . . ?
O2B K2 O13F 76.2(8) . . ?
O7F K2 O13F 114.3(16) . . ?
O4F K2 O13F 177.3(11) . . ?
O4W K2 O16F 87.4(12) 2_455 . ?
O1F K2 O16F 61.2(10) . . ?
O10F K2 O16F 117.2(15) . . ?
O2B K2 O16F 75.2(8) . . ?
O7F K2 O16F 169.3(10) . . ?
O4F K2 O16F 118.9(12) . . ?
O13F K2 O16F 60.9(10) . . ?
O4W K2 O1B 141.6(11) 2_455 . ?
O1F K2 O1B 80.5(9) . . ?
O10F K2 O1B 75.4(8) . . ?
O2B K2 O1B 41.8(5) . . ?
O7F K2 O1B 78.2(7) . . ?
O4F K2 O1B 72.2(8) . . ?
O13F K2 O1B 110.5(9) . . ?
O16F K2 O1B 112.3(7) . . ?
O4W K2 N1B 158.4(12) 2_455 . ?
O1F K2 N1B 80.8(8) . . ?
O10F K2 N1B 72.1(7) . . ?
O2B K2 N1B 20.5(5) . . ?
O7F K2 N1B 95.3(8) . . ?
O4F K2 N1B 91.1(8) . . ?
O13F K2 N1B 91.7(8) . . ?
O16F K2 N1B 94.4(7) . . ?
O1B K2 N1B 21.5(4) . . ?
O4W K2 C5F 78.2(14) 2_455 . ?
O1F K2 C5F 79.6(14) . . ?
O10F K2 C5F 101.3(16) . . ?
O2B K2 C5F 106.1(12) . . ?
O7F K2 C5F 45.4(18) . . ?
O4F K2 C5F 21.2(10) . . ?
O13F K2 C5F 159.2(15) . . ?
O16F K2 C5F 139.9(15) . . ?
O1B K2 C5F 65.5(11) . . ?
N1B K2 C5F 86.8(11) . . ?
O4W K2 C3F 77.5(14) 2_455 . ?
O1F K2 C3F 39.7(12) . . ?
O10F K2 C3F 134.4(14) . . ?
O2B K2 C3F 91.6(9) . . ?
O7F K2 C3F 85.3(16) . . ?
O4F K2 C3F 21.4(9) . . ?
O13F K2 C3F 159.8(12) . . ?
O16F K2 C3F 100.7(12) . . ?
O1B K2 C3F 66.9(9) . . ?
N1B K2 C3F 81.0(9) . . ?
C5F K2 C3F 39.9(12) . . ?
C2F O1F C18F 117.6(54) . . ?
C2F O1F K2 120.5(35) . . ?
C18F O1F K2 113.6(31) . . ?
O1F C2F C3F 106.8(51) . . ?
O1F C2F K2 41.8(28) . . ?
C3F C2F K2 73.1(29) . . ?
O4F C3F C2F 123.4(52) . . ?
O4F C3F K2 55.6(26) . . ?
C2F C3F K2 82.7(31) . . ?
C5F O4F C3F 133.1(61) . . ?
C5F O4F K2 102.0(36) . . ?
C3F O4F K2 103.0(30) . . ?
O4F C5F C6F 132.9(73) . . ?
O4F C5F K2 56.8(30) . . ?
C6F C5F K2 85.2(48) . . ?
C5F C6F O7F 121.2(76) . . ?
C5F C6F K2 72.0(47) . . ?
O7F C6F K2 50.7(35) . . ?
C8F O7F C6F 107.7(61) . . ?
C8F O7F K2 109.4(37) . . ?
C6F O7F K2 106.5(45) . . ?
O7F C8F C9F 109.4(57) . . ?
O7F C8F K2 51.7(30) . . ?
C9F C8F K2 80.7(28) . . ?
C8F C9F O10F 126.3(42) . . ?
C8F C9F K2 77.2(29) . . ?
O10F C9F K2 50.9(20) . . ?
C11F O10F C9F 123.6(63) . . ?
C11F O10F K2 124.8(54) . . ?
C9F O10F K2 102.7(25) . . ?
O10F C11F C12F 106.9(65) . . ?
O10F C11F K2 39.9(42) . . ?
C12F C11F K2 74.3(30) . . ?
O13F C12F C11F 115.7(45) . . ?
O13F C12F K2 55.0(24) . . ?
C11F C12F K2 79.3(30) . . ?
C12F O13F C14F 135.4(55) . . ?
C12F O13F K2 103.4(28) . . ?
C14F O13F K2 101.9(37) . . ?
C15F C14F O13F 137.5(78) . . ?
C15F C14F K2 87.2(55) . . ?
O13F C14F K2 56.0(30) . . ?
C14F C15F O16F 117.7(75) . . ?
C15F O16F C17F 122.1(54) . . ?
C15F O16F K2 109.3(38) . . ?
C17F O16F K2 102.7(28) . . ?
O16F C17F C18F 115.6(46) . . ?
O16F C17F K2 55.1(23) . . ?
C18F C17F K2 78.3(29) . . ?
O1F C18F C17F 119.6(46) . . ?
O1F C18F K2 45.9(25) . . ?
C17F C18F K2 79.2(29) . . ?
O2A N1A O1A 117.6(21) . . ?
O2A N1A O3A 118.3(19) . . ?
O1A N1A O3A 123.8(20) . . ?
O2A N1A K1 57.2(12) . . ?
O1A N1A K1 60.4(12) . . ?
O3A N1A K1 171.8(13) . . ?
N1A O1A K1 98.8(14) . . ?
N1A O2A K1 102.4(14) . . ?
O2B N1B O1B 117.0(23) . . ?
O2B N1B O3B 122.9(23) . . ?
O1B N1B O3B 120.0(20) . . ?
O2B N1B K2 52.1(14) . . ?
O1B N1B K2 66.0(13) . . ?
O3B N1B K2 169.2(14) . . ?
N1B O1B K2 92.4(14) . . ?
N1B O2B K2 107.4(17) . . ?
N1B O3B Hg4 108.6(12) . . ?
K2 O4W K1 142.3(22) 2_554 . ?
O3S C1S C4S 114.0(49) . . ?
O3S C1S C2S 129.2(48) . . ?
C4S C1S C2S 116.8(42) . . ?

loop_
_geom_bond_atom_site_label_1
_geom_bond_atom_site_label_2
_geom_bond_distance
_geom_bond_site_symmetry_2
_geom_bond_publ_flag
Hg1 C2D 2.07(2) . ?
Hg1 C1A 2.08(2) . ?
Hg2 C1B 1.97(2) . ?
Hg2 C2A 2.10(2) . ?
Hg3 C1C 2.03(2) . ?
Hg3 C2B 2.18(2) . ?
Hg4 C1D 2.06(2) . ?
Hg4 C2C 2.07(2) . ?
Hg4 O3B 2.619(13) . ?
C1A C2A 1.64(3) . ?
C1A B5A 1.70(3) . ?
C1A B6A 1.71(3) . ?
C1A B4A 1.73(3) . ?
C1A B3A 1.73(4) . ?
C2A B6A 1.65(3) . ?
C2A B11A 1.70(3) . ?
C2A B7A 1.75(4) . ?
C2A B3A 1.76(4) . ?
B3A B8A 1.73(4) . ?
B3A B7A 1.75(4) . ?
B3A B4A 1.79(4) . ?
B4A B5A 1.77(4) . ?
B4A B9A 1.78(4) . ?
B4A B8A 1.83(4) . ?
B5A B9A 1.80(4) . ?
B5A B10A 1.81(4) . ?
B5A B6A 1.81(4) . ?
B6A B10A 1.73(4) . ?
B6A B11A 1.79(4) . ?
B7A B8A 1.63(4) . ?
B7A B12A 1.67(4) . ?
B7A B11A 1.81(4) . ?
B8A B9A 1.77(5) . ?
B8A B12A 1.81(4) . ?
B9A B12A 1.81(5) . ?
B9A B10A 1.83(4) . ?
B10A B11A 1.79(4) . ?
B10A B12A 1.79(4) . ?
B11A B12A 1.74(4) . ?
C1B B4B 1.65(3) . ?
C1B C2B 1.65(3) . ?
C1B B5B 1.68(4) . ?
C1B B3B 1.78(3) . ?
C1B B6B 1.85(4) . ?
C2B B3B 1.62(3) . ?
C2B B6B 1.64(4) . ?
C2B B7B 1.78(4) . ?
C2B B11B 1.81(4) . ?
B3B B7B 1.71(4) . ?
B3B B8B 1.73(4) . ?
B3B B4B 1.80(3) . ?
B4B B5B 1.74(4) . ?
B4B B9B 1.75(4) . ?
B4B B8B 1.76(4) . ?
B5B B6B 1.75(4) . ?
B5B B9B 1.77(4) . ?
B5B B10B 1.84(5) . ?
B6B B10B 1.78(5) . ?
B6B B11B 1.84(4) . ?
B7B B8B 1.82(4) . ?
B7B B11B 1.89(4) . ?
B7B B12B 1.91(4) . ?
B8B B9B 1.71(4) . ?
B8B B12B 1.77(4) . ?
B9B B10B 1.75(5) . ?
B9B B12B 1.77(4) . ?
B10B B11B 1.69(5) . ?
B10B B12B 1.73(5) . ?
B11B B12B 1.78(4) . ?
C1C C2C 1.69(3) . ?
C1C B5C 1.73(3) . ?
C1C B6C 1.73(3) . ?
C1C B4C 1.73(3) . ?
C1C B3C 1.77(3) . ?
C2C B11C 1.65(3) . ?
C2C B7C 1.66(3) . ?
C2C B6C 1.72(3) . ?
C2C B3C 1.79(3) . ?
B3C B4C 1.73(4) . ?
B3C B8C 1.79(4) . ?
B3C B7C 1.80(4) . ?
B4C B5C 1.75(4) . ?
B4C B8C 1.76(4) . ?
B4C B9C 1.77(4) . ?
B5C B10C 1.76(4) . ?
B5C B6C 1.79(4) . ?
B5C B9C 1.84(4) . ?
B6C B10C 1.77(4) . ?
B6C B11C 1.78(3) . ?
B7C B11C 1.71(3) . ?
B7C B12C 1.72(4) . ?
B7C B8C 1.78(4) . ?
B8C B9C 1.70(4) . ?
B8C B12C 1.72(4) . ?
B9C B12C 1.70(4) . ?
B9C B10C 1.76(4) . ?
B10C B11C 1.75(4) . ?
B10C B12C 1.80(4) . ?
B11C B12C 1.76(4) . ?
C1D C2D 1.66(3) . ?
C1D B4D 1.66(4) . ?
C1D B3D 1.70(3) . ?
C1D B5D 1.72(4) . ?
C1D B6D 1.73(4) . ?
C2D B11D 1.68(4) . ?
C2D B3D 1.69(3) . ?
C2D B6D 1.70(4) . ?
C2D B7D 1.72(4) . ?
B3D B8D 1.74(5) . ?
B3D B7D 1.75(4) . ?
B3D B4D 1.81(4) . ?
B4D B9D 1.73(5) . ?
B4D B5D 1.72(4) . ?
B4D B8D 1.74(5) . ?
B5D B6D 1.66(4) . ?
B5D B10D 1.78(5) . ?
B5D B9D 1.83(5) . ?
B6D B10D 1.75(5) . ?
B6D B11D 1.91(4) . ?
B7D B11D 1.63(5) . ?
B7D B8D 1.77(5) . ?
B7D B12D 1.82(5) . ?
B8D B9D 1.64(5) . ?
B8D B12D 1.86(5) . ?
B9D B12D 1.71(5) . ?
B9D B10D 1.79(5) . ?
B10D B12D 1.71(5) . ?
B10D B11D 1.76(5) . ?
B11D B12D 1.66(5) . ?
K1 O10E 2.75(2) . ?
K1 O4W 2.88(3) . ?
K1 O13E 2.88(2) . ?
K1 O16E 2.89(2) . ?
K1 O2A 2.93(2) . ?
K1 O4E 2.93(3) . ?
K1 O7E 2.93(2) . ?
K1 O1E 2.96(3) . ?
K1 O1A 3.00(2) . ?
K1 N1A 3.40(2) . ?
O1E C2E 1.32(5) . ?
O1E C18E 1.44(5) . ?
C2E C3E 1.45(5) . ?
C3E O4E 1.40(4) . ?
O4E C5E 1.29(5) . ?
C5E C6E 1.31(5) . ?
C6E O7E 1.43(4) . ?
O7E C8E 1.41(4) . ?
C8E C9E 1.35(4) . ?
C9E O10E 1.36(4) . ?
O10E C11E 1.38(3) . ?
C11E C12E 1.41(4) . ?
C12E O13E 1.42(4) . ?
O13E C14E 1.44(5) . ?
C14E C15E 1.55(6) . ?
C15E O16E 1.36(5) . ?
O16E C17E 1.25(5) . ?
C17E C18E 1.48(5) . ?
K2 O4W 2.63(4) 2_455 ?
K2 O1F 2.70(4) . ?
K2 O10F 2.73(4) . ?
K2 O2B 2.73(2) . ?
K2 O7F 2.82(4) . ?
K2 O4F 2.85(3) . ?
K2 O13F 2.88(3) . ?
K2 O16F 2.90(3) . ?
K2 O1B 3.02(2) . ?
K2 N1B 3.30(2) . ?
K2 C5F 3.33(6) . ?
K2 C3F 3.37(5) . ?
O1F C2F 1.23(5) . ?
O1F C18F 1.31(4) . ?
C2F C3F 1.44(5) . ?
C3F O4F 1.26(5) . ?
O4F C5F 1.23(5) . ?
C5F C6F 1.36(9) . ?
C6F O7F 1.41(9) . ?
O7F C8F 1.17(4) . ?
C8F C9F 1.30(5) . ?
C9F O10F 1.56(5) . ?
O10F C11F 1.13(6) . ?
C11F C12F 1.58(6) . ?
C12F O13F 1.30(4) . ?
O13F C14F 1.31(6) . ?
C14F C15F 1.21(8) . ?
C15F O16F 1.31(6) . ?
O16F C17F 1.34(4) . ?
C17F C18F 1.34(5) . ?
N1A O2A 1.22(2) . ?
N1A O1A 1.22(2) . ?
N1A O3A 1.27(2) . ?
N1B O2B 1.21(2) . ?
N1B O1B 1.21(2) . ?
N1B O3B 1.26(2) . ?
O4W K2 2.63(4) 2_554 ?
C1S O3S 1.15(4) . ?
C1S C4S 1.29(5) . ?
C1S C2S 1.54(5) . ?

loop_
_geom_torsion_atom_site_label_1
_geom_torsion_atom_site_label_2
_geom_torsion_atom_site_label_3
_geom_torsion_atom_site_label_4
_geom_torsion
_geom_torsion_site_symmetry_1
_geom_torsion_site_symmetry_2
_geom_torsion_site_symmetry_3
_geom_torsion_site_symmetry_4
_geom_torsion_publ_flag
C2D Hg1 C1A C2A -160.8(25) . . . . ?
C2D Hg1 C1A B5A 51.5(37) . . . . ?
C2D Hg1 C1A B6A 126.2(28) . . . . ?
C2D Hg1 C1A B4A -17.5(38) . . . . ?
C2D Hg1 C1A B3A -86.7(33) . . . . ?
B5A C1A C2A B6A 39.4(18) . . . . ?
B6A C1A C2A B6A 0.000(7) . . . . ?
B4A C1A C2A B6A 107.0(20) . . . . ?
B3A C1A C2A B6A 146.5(20) . . . . ?
Hg1 C1A C2A B6A -109.8(19) . . . . ?
B5A C1A C2A B11A -0.4(25) . . . . ?
B6A C1A C2A B11A -39.8(18) . . . . ?
B4A C1A C2A B11A 67.2(23) . . . . ?
B3A C1A C2A B11A 106.8(21) . . . . ?
Hg1 C1A C2A B11A -149.6(17) . . . . ?
B5A C1A C2A B7A -68.6(23) . . . . ?
B6A C1A C2A B7A -108.0(20) . . . . ?
B4A C1A C2A B7A -1.0(25) . . . . ?
B3A C1A C2A B7A 38.6(19) . . . . ?
Hg1 C1A C2A B7A 142.3(18) . . . . ?
B5A C1A C2A B3A -107.2(21) . . . . ?
B6A C1A C2A B3A -146.5(20) . . . . ?
B4A C1A C2A B3A -39.6(19) . . . . ?
B3A C1A C2A B3A 0.000(2) . . . . ?
Hg1 C1A C2A B3A 103.7(20) . . . . ?
B5A C1A C2A Hg2 146.4(17) . . . . ?
B6A C1A C2A Hg2 107.0(18) . . . . ?
B4A C1A C2A Hg2 -146.0(16) . . . . ?
B3A C1A C2A Hg2 -106.5(19) . . . . ?
Hg1 C1A C2A Hg2 -2.8(25) . . . . ?
C1B Hg2 C2A C1A 158.2(23) . . . . ?
C1B Hg2 C2A B6A -127.1(26) . . . . ?
C1B Hg2 C2A B11A -54.5(34) . . . . ?
C1B Hg2 C2A B7A 16.4(38) . . . . ?
C1B Hg2 C2A B3A 85.5(32) . . . . ?
C2A C1A B3A B8A -95.5(21) . . . . ?
B5A C1A B3A B8A 6.7(28) . . . . ?
B6A C1A B3A B8A -64.3(25) . . . . ?
B4A C1A B3A B8A 43.0(20) . . . . ?
Hg1 C1A B3A B8A 145.7(18) . . . . ?
C2A C1A B3A B7A -37.7(18) . . . . ?
B5A C1A B3A B7A 64.5(26) . . . . ?
B6A C1A B3A B7A -6.5(26) . . . . ?
B4A C1A B3A B7A 100.8(23) . . . . ?
Hg1 C1A B3A B7A -156.4(17) . . . . ?
C2A C1A B3A C2A 0.000(3) . . . . ?
B5A C1A B3A C2A 102.2(21) . . . . ?
B6A C1A B3A C2A 31.2(18) . . . . ?
B4A C1A B3A C2A 138.5(19) . . . . ?
Hg1 C1A B3A C2A -118.8(16) . . . . ?
C2A C1A B3A B4A -138.5(19) . . . . ?
B5A C1A B3A B4A -36.3(20) . . . . ?
B6A C1A B3A B4A -107.3(20) . . . . ?
B4A C1A B3A B4A 0.000(6) . . . . ?
Hg1 C1A B3A B4A 102.7(17) . . . . ?
C1A C2A B3A C1A 0.000(3) . . . . ?
B6A C2A B3A C1A -32.7(18) . . . . ?
B11A C2A B3A C1A -105.4(20) . . . . ?
B7A C2A B3A C1A -136.6(21) . . . . ?
Hg2 C2A B3A C1A 115.7(17) . . . . ?
C1A C2A B3A B8A 100.2(21) . . . . ?
B6A C2A B3A B8A 67.5(24) . . . . ?
B11A C2A B3A B8A -5.2(26) . . . . ?
B7A C2A B3A B8A -36.4(20) . . . . ?
Hg2 C2A B3A B8A -144.1(17) . . . . ?
C1A C2A B3A B7A 136.6(21) . . . . ?
B6A C2A B3A B7A 103.9(22) . . . . ?
B11A C2A B3A B7A 31.2(21) . . . . ?
B7A C2A B3A B7A 0.000(9) . . . . ?
Hg2 C2A B3A B7A -107.7(20) . . . . ?
C1A C2A B3A B4A 35.7(16) . . . . ?
B6A C2A B3A B4A 3.0(26) . . . . ?
B11A C2A B3A B4A -69.7(23) . . . . ?
B7A C2A B3A B4A -100.9(23) . . . . ?
Hg2 C2A B3A B4A 151.4(15) . . . . ?
C2A C1A B4A B5A -102.7(21) . . . . ?
B5A C1A B4A B5A 0.000(12) . . . . ?
B6A C1A B4A B5A -37.4(19) . . . . ?
B3A C1A B4A B5A -142.4(22) . . . . ?
Hg1 C1A B4A B5A 109.0(18) . . . . ?
C2A C1A B4A B9A -59.9(23) . . . . ?
B5A C1A B4A B9A 42.8(19) . . . . ?
B6A C1A B4A B9A 5.4(25) . . . . ?
B3A C1A B4A B9A -99.6(21) . . . . ?
Hg1 C1A B4A B9A 151.8(16) . . . . ?
C2A C1A B4A B3A 39.7(18) . . . . ?
B5A C1A B4A B3A 142.4(22) . . . . ?
B6A C1A B4A B3A 105.0(21) . . . . ?
B3A C1A B4A B3A 0.000(6) . . . . ?
Hg1 C1A B4A B3A -108.6(18) . . . . ?
C2A C1A B4A B8A 0.3(24) . . . . ?
B5A C1A B4A B8A 103.0(21) . . . . ?
B6A C1A B4A B8A 65.6(23) . . . . ?
B3A C1A B4A B8A -39.4(18) . . . . ?
Hg1 C1A B4A B8A -148.1(16) . . . . ?
C1A B3A B4A C1A 0.000(6) . . . . ?
B8A B3A B4A C1A -132.2(22) . . . . ?
B7A B3A B4A C1A -96.5(23) . . . . ?
C2A B3A B4A C1A -34.5(16) . . . . ?
C1A B3A B4A B5A 33.0(18) . . . . ?
B8A B3A B4A B5A -99.3(23) . . . . ?
B7A B3A B4A B5A -63.6(26) . . . . ?
C2A B3A B4A B5A -1.5(25) . . . . ?
C1A B3A B4A B9A 96.6(21) . . . . ?
B8A B3A B4A B9A -35.7(21) . . . . ?
B7A B3A B4A B9A 0.0(27) . . . . ?
C2A B3A B4A B9A 62.1(23) . . . . ?
C1A B3A B4A B8A 132.2(22) . . . . ?
B8A B3A B4A B8A 0.000(3) . . . . ?
B7A B3A B4A B8A 35.7(21) . . . . ?
C2A B3A B4A B8A 97.7(22) . . . . ?
C2A C1A B5A B4A 105.2(19) . . . . ?
B6A C1A B5A B4A 142.4(20) . . . . ?
B4A C1A B5A B4A 0.000(11) . . . . ?
B3A C1A B5A B4A 36.4(20) . . . . ?
Hg1 C1A B5A B4A -102.5(18) . . . . ?
C2A C1A B5A B9A 62.9(24) . . . . ?
B6A C1A B5A B9A 100.1(21) . . . . ?
B4A C1A B5A B9A -42.3(19) . . . . ?
B3A C1A B5A B9A -5.9(28) . . . . ?
Hg1 C1A B5A B9A -144.8(17) . . . . ?
C2A C1A B5A B10A 0.1(24) . . . . ?
B6A C1A B5A B10A 37.3(17) . . . . ?
B4A C1A B5A B10A -105.1(21) . . . . ?
B3A C1A B5A B10A -68.7(24) . . . . ?
Hg1 C1A B5A B10A 152.4(16) . . . . ?
C2A C1A B5A B6A -37.2(17) . . . . ?
B6A C1A B5A B6A 0.000(13) . . . . ?
B4A C1A B5A B6A -142.4(19) . . . . ?
B3A C1A B5A B6A -106.0(21) . . . . ?
Hg1 C1A B5A B6A 115.1(17) . . . . ?
C1A B4A B5A C1A 0.000(12) . . . . ?
B9A B4A B5A C1A -130.7(22) . . . . ?
B3A B4A B5A C1A -33.2(18) . . . . ?
B8A B4A B5A C1A -93.4(20) . . . . ?
C1A B4A B5A B9A 130.7(22) . . . . ?
B9A B4A B5A B9A 0.000(11) . . . . ?
B3A B4A B5A B9A 97.6(23) . . . . ?
B8A B4A B5A B9A 37.4(21) . . . . ?
C1A B4A B5A B10A 93.6(22) . . . . ?
B9A B4A B5A B10A -37.2(21) . . . . ?
B3A B4A B5A B10A 60.4(25) . . . . ?
B8A B4A B5A B10A 0.2(27) . . . . ?
C1A B4A B5A B6A 33.0(17) . . . . ?
B9A B4A B5A B6A -97.7(23) . . . . ?
B3A B4A B5A B6A -0.2(26) . . . . ?
B8A B4A B5A B6A -60.3(24) . . . . ?
C1A C2A B6A C1A 0.000(6) . . . . ?
B11A C2A B6A C1A 140.0(18) . . . . ?
B7A C2A B6A C1A 98.6(21) . . . . ?
B3A C2A B6A C1A 32.2(18) . . . . ?
Hg2 C2A B6A C1A -116.3(17) . . . . ?
C1A C2A B6A B10A -99.1(19) . . . . ?
B11A C2A B6A B10A 40.9(19) . . . . ?
B7A C2A B6A B10A -0.5(27) . . . . ?
B3A C2A B6A B10A -66.9(24) . . . . ?
Hg2 C2A B6A B10A 144.6(16) . . . . ?
C1A C2A B6A B11A -140.0(18) . . . . ?
B11A C2A B6A B11A 0.0 . . . . ?
B7A C2A B6A B11A -41.5(20) . . . . ?
B3A C2A B6A B11A -107.8(21) . . . . ?
Hg2 C2A B6A B11A 103.7(18) . . . . ?
C1A C2A B6A B5A -35.2(16) . . . . ?
B11A C2A B6A B5A 104.8(20) . . . . ?
B7A C2A B6A B5A 63.3(24) . . . . ?
B3A C2A B6A B5A -3.1(25) . . . . ?
Hg2 C2A B6A B5A -151.6(15) . . . . ?
C2A C1A B6A C2A 0.000(7) . . . . ?
B5A C1A B6A C2A -138.8(19) . . . . ?
B4A C1A B6A C2A -102.1(20) . . . . ?
B3A C1A B6A C2A -32.5(18) . . . . ?
Hg1 C1A B6A C2A 115.3(18) . . . . ?
C2A C1A B6A B10A 98.8(20) . . . . ?
B5A C1A B6A B10A -40.0(19) . . . . ?
B4A C1A B6A B10A -3.3(25) . . . . ?
B3A C1A B6A B10A 66.3(24) . . . . ?
Hg1 C1A B6A B10A -145.9(17) . . . . ?
C2A C1A B6A B11A 35.0(16) . . . . ?
B5A C1A B6A B11A -103.8(20) . . . . ?
B4A C1A B6A B11A -67.1(22) . . . . ?
B3A C1A B6A B11A 2.5(24) . . . . ?
Hg1 C1A B6A B11A 150.3(15) . . . . ?
C2A C1A B6A B5A 138.8(19) . . . . ?
B5A C1A B6A B5A 0.000(13) . . . . ?
B4A C1A B6A B5A 36.7(19) . . . . ?
B3A C1A B6A B5A 106.3(22) . . . . ?
Hg1 C1A B6A B5A -105.9(19) . . . . ?
C1A B5A B6A C2A 35.5(16) . . . . ?
B4A B5A B6A C2A 1.9(24) . . . . ?
B9A B5A B6A C2A -60.8(24) . . . . ?
B10A B5A B6A C2A -99.7(21) . . . . ?
C1A B5A B6A C1A 0.000(13) . . . . ?
B4A B5A B6A C1A -33.6(17) . . . . ?
B9A B5A B6A C1A -96.2(22) . . . . ?
B10A B5A B6A C1A -135.2(21) . . . . ?
C1A B5A B6A B10A 135.2(21) . . . . ?
B4A B5A B6A B10A 101.6(23) . . . . ?
B9A B5A B6A B10A 38.9(21) . . . . ?
B10A B5A B6A B10A 0.000(13) . . . . ?
C1A B5A B6A B11A 97.3(20) . . . . ?
B4A B5A B6A B11A 63.7(24) . . . . ?
B9A B5A B6A B11A 1.0(27) . . . . ?
B10A B5A B6A B11A -37.9(19) . . . . ?
C1A B3A B7A B8A -99.7(24) . . . . ?
B8A B3A B7A B8A 0.000(14) . . . . ?
C2A B3A B7A B8A -135.6(24) . . . . ?
B4A B3A B7A B8A -38.8(22) . . . . ?
C1A B3A B7A B12A -57.6(29) . . . . ?
B8A B3A B7A B12A 42.1(24) . . . . ?
C2A B3A B7A B12A -93.5(26) . . . . ?
B4A B3A B7A B12A 3.4(32) . . . . ?
C1A B3A B7A C2A 35.9(17) . . . . ?
B8A B3A B7A C2A 135.6(24) . . . . ?
C2A B3A B7A C2A 0.000(8) . . . . ?
B4A B3A B7A C2A 96.9(21) . . . . ?
C1A B3A B7A B11A 8.0(28) . . . . ?
B8A B3A B7A B11A 107.7(27) . . . . ?
C2A B3A B7A B11A -28.0(19) . . . . ?
B4A B3A B7A B11A 68.9(27) . . . . ?
C1A C2A B7A B8A 1.3(29) . . . . ?
B6A C2A B7A B8A -65.9(29) . . . . ?
B11A C2A B7A B8A -108.0(27) . . . . ?
B3A C2A B7A B8A 40.4(22) . . . . ?
Hg2 C2A B7A B8A 148.9(20) . . . . ?
C1A C2A B7A B12A 70.9(25) . . . . ?
B6A C2A B7A B12A 3.7(29) . . . . ?
B11A C2A B7A B12A -38.4(20) . . . . ?
B3A C2A B7A B12A 110.1(26) . . . . ?
Hg2 C2A B7A B12A -141.5(19) . . . . ?
C1A C2A B7A B3A -39.1(19) . . . . ?
B6A C2A B7A B3A -106.4(21) . . . . ?
B11A C2A B7A B3A -148.4(22) . . . . ?
B3A C2A B7A B3A 0.000(8) . . . . ?
Hg2 C2A B7A B3A 108.5(19) . . . . ?
C1A C2A B7A B11A 109.3(19) . . . . ?
B6A C2A B7A B11A 42.1(20) . . . . ?
B11A C2A B7A B11A 0.000(10) . . . . ?
B3A C2A B7A B11A 148.4(22) . . . . ?
Hg2 C2A B7A B11A -103.1(18) . . . . ?
B12A B7A B8A B3A -138.2(24) . . . . ?
B3A B7A B8A B3A 0.000(12) . . . . ?
C2A B7A B8A B3A -39.8(21) . . . . ?
B11A B7A B8A B3A -101.2(27) . . . . ?
B12A B7A B8A B9A -36.7(24) . . . . ?
B3A B7A B8A B9A 101.6(26) . . . . ?
C2A B7A B8A B9A 61.7(30) . . . . ?
B11A B7A B8A B9A 0.4(35) . . . . ?
B12A B7A B8A B12A 0.00(2) . . . . ?
B3A B7A B8A B12A 138.2(24) . . . . ?
C2A B7A B8A B12A 98.4(25) . . . . ?
B11A B7A B8A B12A 37.0(22) . . . . ?
B12A B7A B8A B4A -99.5(24) . . . . ?
B3A B7A B8A B4A 38.7(21) . . . . ?
C2A B7A B8A B4A -1.1(31) . . . . ?
B11A B7A B8A B4A -62.5(31) . . . . ?
C1A B3A B8A B7A 96.3(24) . . . . ?
B7A B3A B8A B7A 0.000(15) . . . . ?
C2A B3A B8A B7A 38.3(21) . . . . ?
B4A B3A B8A B7A 137.3(25) . . . . ?
C1A B3A B8A B9A -4.5(29) . . . . ?
B7A B3A B8A B9A -100.7(28) . . . . ?
C2A B3A B8A B9A -62.4(26) . . . . ?
B4A B3A B8A B9A 36.6(21) . . . . ?
C1A B3A B8A B12A 59.8(25) . . . . ?
B7A B3A B8A B12A -36.5(22) . . . . ?
C2A B3A B8A B12A 1.8(26) . . . . ?
B4A B3A B8A B12A 100.9(23) . . . . ?
C1A B3A B8A B4A -41.1(18) . . . . ?
B7A B3A B8A B4A -137.3(25) . . . . ?
C2A B3A B8A B4A -99.0(21) . . . . ?
B4A B3A B8A B4A 0.000(2) . . . . ?
C1A B4A B8A B7A 0.5(28) . . . . ?
B5A B4A B8A B7A 60.6(28) . . . . ?
B9A B4A B8A B7A 99.0(28) . . . . ?
B3A B4A B8A B7A -39.7(23) . . . . ?
C1A B4A B8A B3A 40.3(19) . . . . ?
B5A B4A B8A B3A 100.3(22) . . . . ?
B9A B4A B8A B3A 138.7(25) . . . . ?
B3A B4A B8A B3A 0.000(3) . . . . ?
C1A B4A B8A B9A -98.4(22) . . . . ?
B5A B4A B8A B9A -38.4(21) . . . . ?
B9A B4A B8A B9A 0.0 . . . . ?
B3A B4A B8A B9A -138.7(25) . . . . ?
C1A B4A B8A B12A -61.0(23) . . . . ?
B5A B4A B8A B12A -0.9(27) . . . . ?
B9A B4A B8A B12A 37.5(21) . . . . ?
B3A B4A B8A B12A -101.2(24) . . . . ?
B7A B8A B9A B4A -103.1(27) . . . . ?
B3A B8A B9A B4A -37.1(21) . . . . ?
B12A B8A B9A B4A -138.5(23) . . . . ?
B4A B8A B9A B4A 0.0 . . . . ?
B7A B8A B9A B5A -64.9(31) . . . . ?
B3A B8A B9A B5A 1.1(32) . . . . ?
B12A B8A B9A B5A -100.3(25) . . . . ?
B4A B8A B9A B5A 38.2(21) . . . . ?
B7A B8A B9A B12A 35.4(23) . . . . ?
B3A B8A B9A B12A 101.4(25) . . . . ?
B12A B8A B9A B12A 0.000(10) . . . . ?
B4A B8A B9A B12A 138.5(23) . . . . ?
B7A B8A B9A B10A -1.8(33) . . . . ?
B3A B8A B9A B10A 64.2(29) . . . . ?
B12A B8A B9A B10A -37.2(21) . . . . ?
B4A B8A B9A B10A 101.3(24) . . . . ?
C1A B4A B9A B8A 95.8(21) . . . . ?
B5A B4A B9A B8A 137.2(24) . . . . ?
B3A B4A B9A B8A 35.0(21) . . . . ?
B8A B4A B9A B8A 0.000(1) . . . . ?
C1A B4A B9A B5A -41.4(18) . . . . ?
B5A B4A B9A B5A 0.000(10) . . . . ?
B3A B4A B9A B5A -102.1(22) . . . . ?
B8A B4A B9A B5A -137.2(24) . . . . ?
C1A B4A B9A B12A 57.6(25) . . . . ?
B5A B4A B9A B12A 99.0(25) . . . . ?
B3A B4A B9A B12A -3.1(28) . . . . ?
B8A B4A B9A B12A -38.1(21) . . . . ?
C1A B4A B9A B10A -5.2(26) . . . . ?
B5A B4A B9A B10A 36.2(20) . . . . ?
B3A B4A B9A B10A -65.9(25) . . . . ?
B8A B4A B9A B10A -100.9(25) . . . . ?
C1A B5A B9A B8A 2.7(29) . . . . ?
B4A B5A B9A B8A -39.4(22) . . . . ?
B10A B5A B9A B8A 100.0(26) . . . . ?
B6A B5A B9A B8A 62.9(28) . . . . ?
C1A B5A B9A B4A 42.1(18) . . . . ?
B4A B5A B9A B4A 0.000(10) . . . . ?
B10A B5A B9A B4A 139.3(23) . . . . ?
B6A B5A B9A B4A 102.3(22) . . . . ?
C1A B5A B9A B12A -61.6(26) . . . . ?
B4A B5A B9A B12A -103.7(24) . . . . ?
B10A B5A B9A B12A 35.6(21) . . . . ?
B6A B5A B9A B12A -1.5(28) . . . . ?
C1A B5A B9A B10A -97.2(22) . . . . ?
B4A B5A B9A B10A -139.3(23) . . . . ?
B10A B5A B9A B10A 0.000(9) . . . . ?
B6A B5A B9A B10A -37.1(19) . . . . ?
C2A B6A B10A B11A -39.8(18) . . . . ?
C1A B6A B10A B11A -100.5(19) . . . . ?
B11A B6A B10A B11A 0.000(2) . . . . ?
B5A B6A B10A B11A -138.8(21) . . . . ?
C2A B6A B10A B12A -2.7(26) . . . . ?
C1A B6A B10A B12A -63.4(24) . . . . ?
B11A B6A B10A B12A 37.1(19) . . . . ?
B5A B6A B10A B12A -101.7(23) . . . . ?
C2A B6A B10A B5A 99.0(21) . . . . ?
C1A B6A B10A B5A 38.3(18) . . . . ?
B11A B6A B10A B5A 138.8(21) . . . . ?
B5A B6A B10A B5A 0.000(11) . . . . ?
C2A B6A B10A B9A 60.4(25) . . . . ?
C1A B6A B10A B9A -0.3(26) . . . . ?
B11A B6A B10A B9A 100.2(23) . . . . ?
B5A B6A B10A B9A -38.6(20) . . . . ?
C1A B5A B10A B6A -37.8(17) . . . . ?
B4A B5A B10A B6A -99.6(22) . . . . ?
B9A B5A B10A B6A -136.2(23) . . . . ?
B6A B5A B10A B6A 0.000(11) . . . . ?
C1A B5A B10A B11A 0.3(27) . . . . ?
B4A B5A B10A B11A -61.5(26) . . . . ?
B9A B5A B10A B11A -98.1(24) . . . . ?
B6A B5A B10A B11A 38.1(19) . . . . ?
C1A B5A B10A B12A 62.3(24) . . . . ?
B4A B5A B10A B12A 0.6(28) . . . . ?
B9A B5A B10A B12A -36.0(21) . . . . ?
B6A B5A B10A B12A 100.2(22) . . . . ?
C1A B5A B10A B9A 98.4(22) . . . . ?
B4A B5A B10A B9A 36.6(21) . . . . ?
B9A B5A B10A B9A 0.000(10) . . . . ?
B6A B5A B10A B9A 136.2(23) . . . . ?
B8A B9A B10A B6A -62.0(28) . . . . ?
B4A B9A B10A B6A 3.6(29) . . . . ?
B5A B9A B10A B6A 39.7(20) . . . . ?
B12A B9A B10A B6A -100.0(23) . . . . ?
B8A B9A B10A B11A 2.5(29) . . . . ?
B4A B9A B10A B11A 68.1(26) . . . . ?
B5A B9A B10A B11A 104.2(23) . . . . ?
B12A B9A B10A B11A -35.5(20) . . . . ?
B8A B9A B10A B12A 38.0(21) . . . . ?
B4A B9A B10A B12A 103.6(24) . . . . ?
B5A B9A B10A B12A 139.7(24) . . . . ?
B12A B9A B10A B12A 0.000(2) . . . . ?
B8A B9A B10A B5A -101.7(26) . . . . ?
B4A B9A B10A B5A -36.1(20) . . . . ?
B5A B9A B10A B5A 0.000(9) . . . . ?
B12A B9A B10A B5A -139.7(24) . . . . ?
C1A C2A B11A B12A -62.0(23) . . . . ?
B6A C2A B11A B12A -100.9(20) . . . . ?
B7A C2A B11A B12A 36.3(20) . . . . ?
B3A C2A B11A B12A 6.2(25) . . . . ?
Hg2 C2A B11A B12A 147.4(16) . . . . ?
C1A C2A B11A B10A 0.6(24) . . . . ?
B6A C2A B11A B10A -38.4(17) . . . . ?
B7A C2A B11A B10A 98.9(22) . . . . ?
B3A C2A B11A B10A 68.8(23) . . . . ?
Hg2 C2A B11A B10A -150.0(15) . . . . ?
C1A C2A B11A B6A 38.9(17) . . . . ?
B6A C2A B11A B6A 0.000(1) . . . . ?
B7A C2A B11A B6A 137.2(21) . . . . ?
B3A C2A B11A B6A 107.1(20) . . . . ?
Hg2 C2A B11A B6A -111.7(16) . . . . ?
C1A C2A B11A B7A -98.3(21) . . . . ?
B6A C2A B11A B7A -137.2(21) . . . . ?
B7A C2A B11A B7A 0.000(10) . . . . ?
B3A C2A B11A B7A -30.1(21) . . . . ?
Hg2 C2A B11A B7A 111.1(18) . . . . ?
B6A B10A B11A C2A 37.8(17) . . . . ?
B12A B10A B11A C2A -99.5(21) . . . . ?
B5A B10A B11A C2A -0.5(26) . . . . ?
B9A B10A B11A C2A -63.4(23) . . . . ?
B6A B10A B11A B12A 137.3(22) . . . . ?
B12A B10A B11A B12A 0.000(7) . . . . ?
B5A B10A B11A B12A 99.1(24) . . . . ?
B9A B10A B11A B12A 36.2(21) . . . . ?
B6A B10A B11A B6A 0.000(3) . . . . ?
B12A B10A B11A B6A -137.3(22) . . . . ?
B5A B10A B11A B6A -38.2(19) . . . . ?
B9A B10A B11A B6A -101.1(23) . . . . ?
B6A B10A B11A B7A 99.0(21) . . . . ?
B12A B10A B11A B7A -38.3(20) . . . . ?
B5A B10A B11A B7A 60.7(25) . . . . ?
B9A B10A B11A B7A -2.1(26) . . . . ?
C2A B6A B11A C2A 0.000(1) . . . . ?
C1A B6A B11A C2A -34.8(16) . . . . ?
B10A B6A B11A C2A -133.9(21) . . . . ?
B5A B6A B11A C2A -95.9(20) . . . . ?
C2A B6A B11A B12A 95.7(21) . . . . ?
C1A B6A B11A B12A 60.9(22) . . . . ?
B10A B6A B11A B12A -38.2(20) . . . . ?
B5A B6A B11A B12A -0.2(26) . . . . ?
C2A B6A B11A B10A 133.9(21) . . . . ?
C1A B6A B11A B10A 99.1(20) . . . . ?
B10A B6A B11A B10A 0.000(3) . . . . ?
B5A B6A B11A B10A 38.0(20) . . . . ?
C2A B6A B11A B7A 37.3(18) . . . . ?
C1A B6A B11A B7A 2.5(24) . . . . ?
B10A B6A B11A B7A -96.6(22) . . . . ?
B5A B6A B11A B7A -58.6(24) . . . . ?
B8A B7A B11A C2A 96.5(27) . . . . ?
B12A B7A B11A C2A 136.1(23) . . . . ?
B3A B7A B11A C2A 29.1(20) . . . . ?
C2A B7A B11A C2A 0.000(9) . . . . ?
B8A B7A B11A B12A -39.6(24) . . . . ?
B12A B7A B11A B12A 0.00(2) . . . . ?
B3A B7A B11A B12A -107.0(27) . . . . ?
C2A B7A B11A B12A -136.1(23) . . . . ?
B8A B7A B11A B10A 1.2(31) . . . . ?
B12A B7A B11A B10A 40.8(21) . . . . ?
B3A B7A B11A B10A -66.2(26) . . . . ?
C2A B7A B11A B10A -95.3(20) . . . . ?
B8A B7A B11A B6A 60.7(29) . . . . ?
B12A B7A B11A B6A 100.3(22) . . . . ?
B3A B7A B11A B6A -6.7(28) . . . . ?
C2A B7A B11A B6A -35.8(17) . . . . ?
B8A B7A B12A B11A 140.8(25) . . . . ?
B3A B7A B12A B11A 100.7(26) . . . . ?
C2A B7A B12A B11A 36.9(19) . . . . ?
B11A B7A B12A B11A 0.00(2) . . . . ?
B8A B7A B12A B10A 98.7(25) . . . . ?
B3A B7A B12A B10A 58.6(30) . . . . ?
C2A B7A B12A B10A -5.2(29) . . . . ?
B11A B7A B12A B10A -42.1(20) . . . . ?
B8A B7A B12A B8A 0.00(2) . . . . ?
B3A B7A B12A B8A -40.1(23) . . . . ?
C2A B7A B12A B8A -103.9(25) . . . . ?
B11A B7A B12A B8A -140.8(25) . . . . ?
B8A B7A B12A B9A 35.0(23) . . . . ?
B3A B7A B12A B9A -5.1(32) . . . . ?
C2A B7A B12A B9A -68.9(25) . . . . ?
B11A B7A B12A B9A -105.9(23) . . . . ?
C2A B11A B12A B7A -38.0(20) . . . . ?
B10A B11A B12A B7A -133.4(24) . . . . ?
B6A B11A B12A B7A -96.7(23) . . . . ?
B7A B11A B12A B7A 0.00(2) . . . . ?
C2A B11A B12A B10A 95.3(21) . . . . ?
B10A B11A B12A B10A 0.000(7) . . . . ?
B6A B11A B12A B10A 36.7(19) . . . . ?
B7A B11A B12A B10A 133.4(24) . . . . ?
C2A B11A B12A B8A -4.6(26) . . . . ?
B10A B11A B12A B8A -99.9(23) . . . . ?
B6A B11A B12A B8A -63.2(25) . . . . ?
B7A B11A B12A B8A 33.5(21) . . . . ?
C2A B11A B12A B9A 57.8(25) . . . . ?
B10A B11A B12A B9A -37.5(21) . . . . ?
B6A B11A B12A B9A -0.8(28) . . . . ?
B7A B11A B12A B9A 95.9(26) . . . . ?
B6A B10A B12A B7A 5.1(30) . . . . ?
B11A B10A B12A B7A 43.5(22) . . . . ?
B5A B10A B12A B7A -59.9(28) . . . . ?
B9A B10A B12A B7A -95.7(26) . . . . ?
B6A B10A B12A B11A -38.5(20) . . . . ?
B11A B10A B12A B11A 0.000(7) . . . . ?
B5A B10A B12A B11A -103.5(23) . . . . ?
B9A B10A B12A B11A -139.2(24) . . . . ?
B6A B10A B12A B8A 63.9(25) . . . . ?
B11A B10A B12A B8A 102.3(23) . . . . ?
B5A B10A B12A B8A -1.1(27) . . . . ?
B9A B10A B12A B8A -36.9(21) . . . . ?
B6A B10A B12A B9A 100.8(24) . . . . ?
B11A B10A B12A B9A 139.2(24) . . . . ?
B5A B10A B12A B9A 35.8(21) . . . . ?
B9A B10A B12A B9A 0.000(2) . . . . ?
B7A B8A B12A B7A 0.00(2) . . . . ?
B3A B8A B12A B7A 38.5(23) . . . . ?
B9A B8A B12A B7A 139.2(27) . . . . ?
B4A B8A B12A B7A 102.4(27) . . . . ?
B7A B8A B12A B11A -36.8(23) . . . . ?
B3A B8A B12A B11A 1.7(29) . . . . ?
B9A B8A B12A B11A 102.4(24) . . . . ?
B4A B8A B12A B11A 65.6(26) . . . . ?
B7A B8A B12A B10A -101.1(25) . . . . ?
B3A B8A B12A B10A -62.6(26) . . . . ?
B9A B8A B12A B10A 38.1(21) . . . . ?
B4A B8A B12A B10A 1.3(27) . . . . ?
B7A B8A B12A B9A -139.2(27) . . . . ?
B3A B8A B12A B9A -100.7(25) . . . . ?
B9A B8A B12A B9A 0.000(9) . . . . ?
B4A B8A B12A B9A -36.8(20) . . . . ?
B8A B9A B12A B7A -33.7(22) . . . . ?
B4A B9A B12A B7A 5.0(29) . . . . ?
B5A B9A B12A B7A 68.2(27) . . . . ?
B10A B9A B12A B7A 104.1(24) . . . . ?
B8A B9A B12A B11A -100.5(24) . . . . ?
B4A B9A B12A B11A -61.7(28) . . . . ?
B5A B9A B12A B11A 1.5(30) . . . . ?
B10A B9A B12A B11A 37.3(21) . . . . ?
B8A B9A B12A B10A -137.8(24) . . . . ?
B4A B9A B12A B10A -99.1(24) . . . . ?
B5A B9A B12A B10A -35.9(21) . . . . ?
B10A B9A B12A B10A 0.000(4) . . . . ?
B8A B9A B12A B8A 0.000(9) . . . . ?
B4A B9A B12A B8A 38.7(21) . . . . ?
B5A B9A B12A B8A 101.9(26) . . . . ?
B10A B9A B12A B8A 137.8(24) . . . . ?
C2A Hg2 C1B B4B -39.3(37) . . . . ?
C2A Hg2 C1B C2B 173.5(23) . . . . ?
C2A Hg2 C1B B5B 38.7(37) . . . . ?
C2A Hg2 C1B B3B -118.0(27) . . . . ?
C2A Hg2 C1B B6B 108.5(28) . . . . ?
B4B C1B C2B B3B -41.8(17) . . . . ?
B5B C1B C2B B3B -106.8(19) . . . . ?
B3B C1B C2B B3B 0.000(8) . . . . ?
B6B C1B C2B B3B -145.4(20) . . . . ?
Hg2 C1B C2B B3B 110.9(18) . . . . ?
B4B C1B C2B B6B 103.6(19) . . . . ?
B5B C1B C2B B6B 38.6(19) . . . . ?
B3B C1B C2B B6B 145.4(20) . . . . ?
B6B C1B C2B B6B 0.000(10) . . . . ?
Hg2 C1B C2B B6B -103.7(19) . . . . ?
B4B C1B C2B B7B -10.6(25) . . . . ?
B5B C1B C2B B7B -75.6(25) . . . . ?
B3B C1B C2B B7B 31.1(19) . . . . ?
B6B C1B C2B B7B -114.2(24) . . . . ?
Hg2 C1B C2B B7B 142.1(18) . . . . ?
B4B C1B C2B B11B 63.4(24) . . . . ?
B5B C1B C2B B11B -1.6(25) . . . . ?
B3B C1B C2B B11B 105.2(22) . . . . ?
B6B C1B C2B B11B -40.2(19) . . . . ?
Hg2 C1B C2B B11B -143.9(16) . . . . ?
B4B C1B C2B Hg3 -154.1(15) . . . . ?
B5B C1B C2B Hg3 140.9(17) . . . . ?
B3B C1B C2B Hg3 -112.3(19) . . . . ?
B6B C1B C2B Hg3 102.3(20) . . . . ?
Hg2 C1B C2B Hg3 -1.4(25) . . . . ?
C1C Hg3 C2B B3B 130.2(29) . . . . ?
C1C Hg3 C2B B6B -72.3(36) . . . . ?
C1C Hg3 C2B C1B -150.0(26) . . . . ?
C1C Hg3 C2B B7B 64.0(37) . . . . ?
C1C Hg3 C2B B11B -3.7(39) . . . . ?
B6B C2B B3B B7B 108.8(26) . . . . ?
C1B C2B B3B B7B 148.3(20) . . . . ?
B7B C2B B3B B7B 0.000(10) . . . . ?
B11B C2B B3B B7B 34.9(21) . . . . ?
Hg3 C2B B3B B7B -96.5(19) . . . . ?
B6B C2B B3B B8B 58.5(27) . . . . ?
C1B C2B B3B B8B 97.9(18) . . . . ?
B7B C2B B3B B8B -50.4(18) . . . . ?
B11B C2B B3B B8B -15.5(25) . . . . ?
Hg3 C2B B3B B8B -146.9(15) . . . . ?
B6B C2B B3B C1B -39.4(21) . . . . ?
C1B C2B B3B C1B 0.000(8) . . . . ?
B7B C2B B3B C1B -148.3(20) . . . . ?
B11B C2B B3B C1B -113.4(20) . . . . ?
Hg3 C2B B3B C1B 115.3(17) . . . . ?
B6B C2B B3B B4B -2.7(27) . . . . ?
C1B C2B B3B B4B 36.7(14) . . . . ?
B7B C2B B3B B4B -111.5(20) . . . . ?
B11B C2B B3B B4B -76.6(21) . . . . ?
Hg3 C2B B3B B4B 152.0(14) . . . . ?
B4B C1B B3B C2B 133.9(19) . . . . ?
C2B C1B B3B C2B 0.000(8) . . . . ?
B5B C1B B3B C2B 90.9(20) . . . . ?
B6B C1B B3B C2B 28.8(16) . . . . ?
Hg2 C1B B3B C2B -109.9(18) . . . . ?
B4B C1B B3B B7B 102.2(23) . . . . ?
C2B C1B B3B B7B -31.6(19) . . . . ?
B5B C1B B3B B7B 59.2(25) . . . . ?
B6B C1B B3B B7B -2.8(24) . . . . ?
Hg2 C1B B3B B7B -141.5(18) . . . . ?
B4B C1B B3B B8B 34.7(17) . . . . ?
C2B C1B B3B B8B -99.1(19) . . . . ?
B5B C1B B3B B8B -8.3(24) . . . . ?
B6B C1B B3B B8B -70.3(20) . . . . ?
Hg2 C1B B3B B8B 150.9(15) . . . . ?
B4B C1B B3B B4B 0.0 . . . . ?
C2B C1B B3B B4B -133.9(19) . . . . ?
B5B C1B B3B B4B -43.0(18) . . . . ?
B6B C1B B3B B4B -105.0(18) . . . . ?
Hg2 C1B B3B B4B 116.2(18) . . . . ?
C2B C1B B4B B5B -95.9(20) . . . . ?
B5B C1B B4B B5B 0.000(5) . . . . ?
B3B C1B B4B B5B -134.2(20) . . . . ?
B6B C1B B4B B5B -37.8(19) . . . . ?
Hg2 C1B B4B B5B 112.3(21) . . . . ?
C2B C1B B4B B9B -58.9(22) . . . . ?
B5B C1B B4B B9B 36.9(20) . . . . ?
B3B C1B B4B B9B -97.3(20) . . . . ?
B6B C1B B4B B9B -0.9(24) . . . . ?
Hg2 C1B B4B B9B 149.2(17) . . . . ?
C2B C1B B4B B8B 3.3(23) . . . . ?
B5B C1B B4B B8B 99.1(22) . . . . ?
B3B C1B B4B B8B -35.0(17) . . . . ?
B6B C1B B4B B8B 61.4(22) . . . . ?
Hg2 C1B B4B B8B -148.6(16) . . . . ?
C2B C1B B4B B3B 38.3(16) . . . . ?
B5B C1B B4B B3B 134.2(20) . . . . ?
B3B C1B B4B B3B 0.0 . . . . ?
B6B C1B B4B B3B 96.4(18) . . . . ?
Hg2 C1B B4B B3B -113.5(18) . . . . ?
C2B B3B B4B C1B -38.2(15) . . . . ?
B7B B3B B4B C1B -104.8(22) . . . . ?
B8B B3B B4B C1B -140.3(19) . . . . ?
C1B B3B B4B C1B 0.0 . . . . ?
C2B B3B B4B B5B 1.9(23) . . . . ?
B7B B3B B4B B5B -64.7(26) . . . . ?
B8B B3B B4B B5B -100.2(21) . . . . ?
C1B B3B B4B B5B 40.1(17) . . . . ?
C2B B3B B4B B9B 65.4(21) . . . . ?
B7B B3B B4B B9B -1.1(28) . . . . ?
B8B B3B B4B B9B -36.7(19) . . . . ?
C1B B3B B4B B9B 103.7(20) . . . . ?
C2B B3B B4B B8B 102.1(19) . . . . ?
B7B B3B B4B B8B 35.5(21) . . . . ?
B8B B3B B4B B8B 0.000(4) . . . . ?
C1B B3B B4B B8B 140.3(19) . . . . ?
B4B C1B B5B B4B 0.000(4) . . . . ?
C2B C1B B5B B4B 101.1(18) . . . . ?
B3B C1B B5B B4B 43.1(18) . . . . ?
B6B C1B B5B B4B 137.8(21) . . . . ?
Hg2 C1B B5B B4B -116.4(19) . . . . ?
B4B C1B B5B B6B -137.8(21) . . . . ?
C2B C1B B5B B6B -36.7(18) . . . . ?
B3B C1B B5B B6B -94.7(19) . . . . ?
B6B C1B B5B B6B 0.000(2) . . . . ?
Hg2 C1B B5B B6B 105.8(19) . . . . ?
B4B C1B B5B B9B -35.9(19) . . . . ?
C2B C1B B5B B9B 65.2(23) . . . . ?
B3B C1B B5B B9B 7.1(26) . . . . ?
B6B C1B B5B B9B 101.9(24) . . . . ?
Hg2 C1B B5B B9B -152.3(17) . . . . ?
B4B C1B B5B B10B -97.2(25) . . . . ?
C2B C1B B5B B10B 3.9(27) . . . . ?
B3B C1B B5B B10B -54.2(27) . . . . ?
B6B C1B B5B B10B 40.6(22) . . . . ?
Hg2 C1B B5B B10B 146.4(20) . . . . ?
C1B B4B B5B C1B 0.000(4) . . . . ?
B9B B4B B5B C1B -139.4(22) . . . . ?
B8B B4B B5B C1B -102.5(20) . . . . ?
B3B B4B B5B C1B -41.4(17) . . . . ?
C1B B4B B5B B6B 40.5(19) . . . . ?
B9B B4B B5B B6B -98.9(25) . . . . ?
B8B B4B B5B B6B -62.0(26) . . . . ?
B3B B4B B5B B6B -0.9(27) . . . . ?
C1B B4B B5B B9B 139.4(22) . . . . ?
B9B B4B B5B B9B 0.000(13) . . . . ?
B8B B4B B5B B9B 36.9(19) . . . . ?
B3B B4B B5B B9B 98.0(20) . . . . ?
C1B B4B B5B B10B 103.3(25) . . . . ?
B9B B4B B5B B10B -36.1(22) . . . . ?
B8B B4B B5B B10B 0.8(28) . . . . ?
B3B B4B B5B B10B 61.9(26) . . . . ?
B3B C2B B6B B5B 2.1(30) . . . . ?
C1B C2B B6B B5B -36.4(17) . . . . ?
B7B C2B B6B B5B 74.5(26) . . . . ?
B11B C2B B6B B5B 105.0(22) . . . . ?
Hg3 C2B B6B B5B -154.6(16) . . . . ?
B3B C2B B6B B10B -61.9(28) . . . . ?
C1B C2B B6B B10B -100.4(21) . . . . ?
B7B C2B B6B B10B 10.5(29) . . . . ?
B11B C2B B6B B10B 41.0(19) . . . . ?
Hg3 C2B B6B B10B 141.4(18) . . . . ?
B3B C2B B6B B11B -102.9(23) . . . . ?
C1B C2B B6B B11B -141.5(18) . . . . ?
B7B C2B B6B B11B -30.6(22) . . . . ?
B11B C2B B6B B11B 0.000(11) . . . . ?
Hg3 C2B B6B B11B 100.4(16) . . . . ?
B3B C2B B6B C1B 38.6(21) . . . . ?
C1B C2B B6B C1B 0.000(10) . . . . ?
B7B C2B B6B C1B 110.9(22) . . . . ?
B11B C2B B6B C1B 141.5(18) . . . . ?
Hg3 C2B B6B C1B -118.1(15) . . . . ?
C1B B5B B6B C2B 36.7(17) . . . . ?
B4B B5B B6B C2B -0.5(27) . . . . ?
B9B B5B B6B C2B -63.9(25) . . . . ?
B10B B5B B6B C2B -98.0(25) . . . . ?
C1B B5B B6B B10B 134.7(25) . . . . ?
B4B B5B B6B B10B 97.5(27) . . . . ?
B9B B5B B6B B10B 34.1(24) . . . . ?
B10B B5B B6B B10B 0.000(4) . . . . ?
C1B B5B B6B B11B 100.8(21) . . . . ?
B4B B5B B6B B11B 63.6(27) . . . . ?
B9B B5B B6B B11B 0.2(29) . . . . ?
B10B B5B B6B B11B -33.9(23) . . . . ?
C1B B5B B6B C1B 0.000(2) . . . . ?
B4B B5B B6B C1B -37.2(18) . . . . ?
B9B B5B B6B C1B -100.6(23) . . . . ?
B10B B5B B6B C1B -134.7(25) . . . . ?
B4B C1B B6B C2B -95.3(19) . . . . ?
C2B C1B B6B C2B 0.000(10) . . . . ?
B5B C1B B6B C2B -134.7(22) . . . . ?
B3B C1B B6B C2B -29.1(16) . . . . ?
Hg2 C1B B6B C2B 112.3(17) . . . . ?
B4B C1B B6B B5B 39.5(20) . . . . ?
C2B C1B B6B B5B 134.7(22) . . . . ?
B5B C1B B6B B5B 0.000(3) . . . . ?
B3B C1B B6B B5B 105.6(20) . . . . ?
Hg2 C1B B6B B5B -113.0(20) . . . . ?
B4B C1B B6B B10B -1.4(26) . . . . ?
C2B C1B B6B B10B 93.8(23) . . . . ?
B5B C1B B6B B10B -40.9(22) . . . . ?
B3B C1B B6B B10B 64.7(23) . . . . ?
Hg2 C1B B6B B10B -153.9(19) . . . . ?
B4B C1B B6B B11B -59.6(23) . . . . ?
C2B C1B B6B B11B 35.7(17) . . . . ?
B5B C1B B6B B11B -99.0(23) . . . . ?
B3B C1B B6B B11B 6.5(23) . . . . ?
Hg2 C1B B6B B11B 147.9(16) . . . . ?
C2B B3B B7B C2B 0.000(12) . . . . ?
B8B B3B B7B C2B 124.1(20) . . . . ?
C1B B3B B7B C2B 29.4(17) . . . . ?
B4B B3B B7B C2B 90.0(21) . . . . ?
C2B B3B B7B B8B -124.1(20) . . . . ?
B8B B3B B7B B8B 0.000(1) . . . . ?
C1B B3B B7B B8B -94.7(21) . . . . ?
B4B B3B B7B B8B -34.0(20) . . . . ?
C2B B3B B7B B11B -31.3(18) . . . . ?
B8B B3B B7B B11B 92.8(22) . . . . ?
C1B B3B B7B B11B -1.9(27) . . . . ?
B4B B3B B7B B11B 58.7(26) . . . . ?
C2B B3B B7B B12B -89.3(21) . . . . ?
B8B B3B B7B B12B 34.7(19) . . . . ?
C1B B3B B7B B12B -60.0(25) . . . . ?
B4B B3B B7B B12B 0.7(28) . . . . ?
B3B C2B B7B B3B 0.000(11) . . . . ?
B6B C2B B7B B3B -113.6(24) . . . . ?
C1B C2B B7B B3B -33.1(20) . . . . ?
B11B C2B B7B B3B -144.3(21) . . . . ?
Hg3 C2B B7B B3B 114.8(17) . . . . ?
B3B C2B B7B B8B 45.4(17) . . . . ?
B6B C2B B7B B8B -68.2(25) . . . . ?
C1B C2B B7B B8B 12.3(26) . . . . ?
B11B C2B B7B B8B -99.0(20) . . . . ?
Hg3 C2B B7B B8B 160.1(15) . . . . ?
B3B C2B B7B B11B 144.3(21) . . . . ?
B6B C2B B7B B11B 30.7(22) . . . . ?
C1B C2B B7B B11B 111.2(21) . . . . ?
B11B C2B B7B B11B 0.000(12) . . . . ?
Hg3 C2B B7B B11B -100.9(16) . . . . ?
B3B C2B B7B B12B 102.2(21) . . . . ?
B6B C2B B7B B12B -11.4(28) . . . . ?
C1B C2B B7B B12B 69.2(24) . . . . ?
B11B C2B B7B B12B -42.1(17) . . . . ?
Hg3 C2B B7B B12B -143.0(15) . . . . ?
C2B B3B B8B B9B -53.9(24) . . . . ?
B7B B3B B8B B9B -104.9(23) . . . . ?
C1B B3B B8B B9B 6.1(24) . . . . ?
B4B B3B B8B B9B 38.7(19) . . . . ?
C2B B3B B8B B4B -92.6(19) . . . . ?
B7B B3B B8B B4B -143.6(22) . . . . ?
C1B B3B B8B B4B -32.6(16) . . . . ?
B4B B3B B8B B4B 0.000(3) . . . . ?
C2B B3B B8B B12B 11.6(25) . . . . ?
B7B B3B B8B B12B -39.4(21) . . . . ?
C1B B3B B8B B12B 71.5(22) . . . . ?
B4B B3B B8B B12B 104.2(22) . . . . ?
C2B B3B B8B B7B 50.9(19) . . . . ?
B7B B3B B8B B7B 0.000(1) . . . . ?
C1B B3B B8B B7B 110.9(21) . . . . ?
B4B B3B B8B B7B 143.6(22) . . . . ?
C1B B4B B8B B9B -100.7(21) . . . . ?
B5B B4B B8B B9B -38.0(20) . . . . ?
B9B B4B B8B B9B 0.000(13) . . . . ?
B3B B4B B8B B9B -137.4(21) . . . . ?
C1B B4B B8B B3B 36.7(18) . . . . ?
B5B B4B B8B B3B 99.4(21) . . . . ?
B9B B4B B8B B3B 137.4(21) . . . . ?
B3B B4B B8B B3B 0.000(3) . . . . ?
C1B B4B B8B B12B -65.2(24) . . . . ?
B5B B4B B8B B12B -2.5(27) . . . . ?
B9B B4B B8B B12B 35.5(21) . . . . ?
B3B B4B B8B B12B -101.9(22) . . . . ?
C1B B4B B8B B7B 4.3(27) . . . . ?
B5B B4B B8B B7B 67.1(25) . . . . ?
B9B B4B B8B B7B 105.0(24) . . . . ?
B3B B4B B8B B7B -32.3(19) . . . . ?
B3B B7B B8B B9B 99.5(23) . . . . ?
C2B B7B B8B B9B 56.4(25) . . . . ?
B11B B7B B8B B9B -3.0(27) . . . . ?
B12B B7B B8B B9B -39.0(22) . . . . ?
B3B B7B B8B B3B 0.000(1) . . . . ?
C2B B7B B8B B3B -43.1(16) . . . . ?
B11B B7B B8B B3B -102.5(22) . . . . ?
B12B B7B B8B B3B -138.6(23) . . . . ?
B3B B7B B8B B4B 34.1(20) . . . . ?
C2B B7B B8B B4B -9.1(25) . . . . ?
B11B B7B B8B B4B -68.5(23) . . . . ?
B12B B7B B8B B4B -104.5(23) . . . . ?
B3B B7B B8B B12B 138.6(23) . . . . ?
C2B B7B B8B B12B 95.4(21) . . . . ?
B11B B7B B8B B12B 36.0(19) . . . . ?
B12B B7B B8B B12B 0.000(2) . . . . ?
B3B B8B B9B B4B -39.5(18) . . . . ?
B4B B8B B9B B4B 0.000(12) . . . . ?
B12B B8B B9B B4B -141.9(22) . . . . ?
B7B B8B B9B B4B -101.5(23) . . . . ?
B3B B8B B9B B10B 64.5(27) . . . . ?
B4B B8B B9B B10B 103.9(25) . . . . ?
B12B B8B B9B B10B -37.9(23) . . . . ?
B7B B8B B9B B10B 2.5(31) . . . . ?
B3B B8B B9B B5B -2.0(28) . . . . ?
B4B B8B B9B B5B 37.5(19) . . . . ?
B12B B8B B9B B5B -104.4(24) . . . . ?
B7B B8B B9B B5B -64.0(27) . . . . ?
B3B B8B B9B B12B 102.4(22) . . . . ?
B4B B8B B9B B12B 141.9(22) . . . . ?
B12B B8B B9B B12B 0.000(12) . . . . ?
B7B B8B B9B B12B 40.4(21) . . . . ?
C1B B4B B9B B8B 101.5(20) . . . . ?
B5B B4B B9B B8B 137.8(23) . . . . ?
B8B B4B B9B B8B 0.000(11) . . . . ?
B3B B4B B9B B8B 36.5(18) . . . . ?
C1B B4B B9B B10B 2.9(29) . . . . ?
B5B B4B B9B B10B 39.2(24) . . . . ?
B8B B4B B9B B10B -98.6(26) . . . . ?
B3B B4B B9B B10B -62.1(27) . . . . ?
C1B B4B B9B B5B -36.2(19) . . . . ?
B5B B4B B9B B5B 0.000(14) . . . . ?
B8B B4B B9B B5B -137.8(23) . . . . ?
B3B B4B B9B B5B -101.2(21) . . . . ?
C1B B4B B9B B12B 66.1(26) . . . . ?
B5B B4B B9B B12B 102.4(25) . . . . ?
B8B B4B B9B B12B -35.4(20) . . . . ?
B3B B4B B9B B12B 1.1(27) . . . . ?
C1B B5B B9B B8B -3.2(28) . . . . ?
B4B B5B B9B B8B -38.3(20) . . . . ?
B6B B5B B9B B8B 65.4(27) . . . . ?
B10B B5B B9B B8B 100.0(27) . . . . ?
C1B B5B B9B B4B 35.0(18) . . . . ?
B4B B5B B9B B4B 0.000(13) . . . . ?
B6B B5B B9B B4B 103.6(24) . . . . ?
B10B B5B B9B B4B 138.2(26) . . . . ?
C1B B5B B9B B10B -103.2(26) . . . . ?
B4B B5B B9B B10B -138.2(26) . . . . ?
B6B B5B B9B B10B -34.6(24) . . . . ?
B10B B5B B9B B10B 0.000(14) . . . . ?
C1B B5B B9B B12B -68.1(27) . . . . ?
B4B B5B B9B B12B -103.2(24) . . . . ?
B6B B5B B9B B12B 0.5(31) . . . . ?
B10B B5B B9B B12B 35.1(25) . . . . ?
B8B B9B B10B B11B -0.7(35) . . . . ?
B4B B9B B10B B11B 64.0(33) . . . . ?
B5B B9B B10B B11B 101.5(31) . . . . ?
B12B B9B B10B B11B -39.6(24) . . . . ?
B8B B9B B10B B12B 38.9(23) . . . . ?
B4B B9B B10B B12B 103.6(25) . . . . ?
B5B B9B B10B B12B 141.1(27) . . . . ?
B12B B9B B10B B12B 0.000(13) . . . . ?
B8B B9B B10B B6B -68.4(30) . . . . ?
B4B B9B B10B B6B -3.8(34) . . . . ?
B5B B9B B10B B6B 33.8(23) . . . . ?
B12B B9B B10B B6B -107.3(30) . . . . ?
B8B B9B B10B B5B -102.2(25) . . . . ?
B4B B9B B10B B5B -37.5(23) . . . . ?
B5B B9B B10B B5B 0.000(14) . . . . ?
B12B B9B B10B B5B -141.1(27) . . . . ?
C2B B6B B10B B11B -44.9(21) . . . . ?
B5B B6B B10B B11B -139.9(27) . . . . ?
B11B B6B B10B B11B 0.000(6) . . . . ?
C1B B6B B10B B11B -102.6(22) . . . . ?
C2B B6B B10B B12B -4.4(32) . . . . ?
B5B B6B B10B B12B -99.4(30) . . . . ?
B11B B6B B10B B12B 40.5(24) . . . . ?
C1B B6B B10B B12B -62.1(29) . . . . ?
C2B B6B B10B B9B 60.7(28) . . . . ?
B5B B6B B10B B9B -34.2(23) . . . . ?
B11B B6B B10B B9B 105.7(31) . . . . ?
C1B B6B B10B B9B 3.1(31) . . . . ?
C2B B6B B10B B5B 95.0(22) . . . . ?
B5B B6B B10B B5B 0.000(3) . . . . ?
B11B B6B B10B B5B 139.9(27) . . . . ?
C1B B6B B10B B5B 37.3(20) . . . . ?
C1B B5B B10B B11B -5.3(36) . . . . ?
B4B B5B B10B B11B -66.1(32) . . . . ?
B6B B5B B10B B11B 38.0(25) . . . . ?
B9B B5B B10B B11B -103.0(32) . . . . ?
C1B B5B B10B B12B 62.0(32) . . . . ?
B4B B5B B10B B12B 1.1(35) . . . . ?
B6B B5B B10B B12B 105.3(31) . . . . ?
B9B B5B B10B B12B -35.7(24) . . . . ?
C1B B5B B10B B9B 97.7(25) . . . . ?
B4B B5B B10B B9B 36.8(22) . . . . ?
B6B B5B B10B B9B 141.0(27) . . . . ?
B9B B5B B10B B9B 0.000(14) . . . . ?
C1B B5B B10B B6B -43.3(22) . . . . ?
B4B B5B B10B B6B -104.1(25) . . . . ?
B6B B5B B10B B6B 0.000(3) . . . . ?
B9B B5B B10B B6B -141.0(27) . . . . ?
B12B B10B B11B B12B 0.000(1) . . . . ?
B9B B10B B11B B12B 38.9(24) . . . . ?
B6B B10B B11B B12B 137.7(26) . . . . ?
B5B B10B B11B B12B 102.2(30) . . . . ?
B12B B10B B11B C2B -98.5(22) . . . . ?
B9B B10B B11B C2B -59.6(29) . . . . ?
B6B B10B B11B C2B 39.2(19) . . . . ?
B5B B10B B11B C2B 3.7(31) . . . . ?
B12B B10B B11B B6B -137.7(26) . . . . ?
B9B B10B B11B B6B -98.8(29) . . . . ?
B6B B10B B11B B6B 0.000(6) . . . . ?
B5B B10B B11B B6B -35.5(23) . . . . ?
B12B B10B B11B B7B -40.1(23) . . . . ?
B9B B10B B11B B7B -1.2(35) . . . . ?
B6B B10B B11B B7B 97.6(23) . . . . ?
B5B B10B B11B B7B 62.1(32) . . . . ?
B3B C2B B11B B10B 73.7(26) . . . . ?
B6B C2B B11B B10B -43.4(22) . . . . ?
C1B C2B B11B B10B -1.5(29) . . . . ?
B7B C2B B11B B10B 107.3(25) . . . . ?
Hg3 C2B B11B B10B -149.0(20) . . . . ?
B3B C2B B11B B12B 13.1(26) . . . . ?
B6B C2B B11B B12B -104.1(22) . . . . ?
C1B C2B B11B B12B -62.2(25) . . . . ?
B7B C2B B11B B12B 46.7(19) . . . . ?
Hg3 C2B B11B B12B 150.4(16) . . . . ?
B3B C2B B11B B6B 117.1(22) . . . . ?
B6B C2B B11B B6B 0.000(14) . . . . ?
C1B C2B B11B B6B 41.9(20) . . . . ?
B7B C2B B11B B6B 150.7(22) . . . . ?
Hg3 C2B B11B B6B -105.6(17) . . . . ?
B3B C2B B11B B7B -33.6(20) . . . . ?
B6B C2B B11B B7B -150.7(22) . . . . ?
C1B C2B B11B B7B -108.8(22) . . . . ?
B7B C2B B11B B7B 0.000(11) . . . . ?
Hg3 C2B B11B B7B 103.7(17) . . . . ?
C2B B6B B11B B10B 128.7(26) . . . . ?
B5B B6B B11B B10B 37.0(25) . . . . ?
B10B B6B B11B B10B 0.000(5) . . . . ?
C1B B6B B11B B10B 95.7(25) . . . . ?
C2B B6B B11B B12B 91.0(22) . . . . ?
B5B B6B B11B B12B -0.7(29) . . . . ?
B10B B6B B11B B12B -37.7(24) . . . . ?
C1B B6B B11B B12B 58.0(25) . . . . ?
C2B B6B B11B C2B 0.000(12) . . . . ?
B5B B6B B11B C2B -91.7(22) . . . . ?
B10B B6B B11B C2B -128.7(26) . . . . ?
C1B B6B B11B C2B -33.0(16) . . . . ?
C2B B6B B11B B7B 25.3(19) . . . . ?
B5B B6B B11B B7B -66.4(26) . . . . ?
B10B B6B B11B B7B -103.4(27) . . . . ?
C1B B6B B11B B7B -7.7(25) . . . . ?
B3B B7B B11B B10B -57.8(29) . . . . ?
C2B B7B B11B B10B -87.7(25) . . . . ?
B8B B7B B11B B10B 2.5(29) . . . . ?
B12B B7B B11B B10B 38.8(23) . . . . ?
B3B B7B B11B B12B -96.6(23) . . . . ?
C2B B7B B11B B12B -126.6(21) . . . . ?
B8B B7B B11B B12B -36.3(19) . . . . ?
B12B B7B B11B B12B 0.000(5) . . . . ?
B3B B7B B11B C2B 29.9(17) . . . . ?
C2B B7B B11B C2B 0.000(12) . . . . ?
B8B B7B B11B C2B 90.2(20) . . . . ?
B12B B7B B11B C2B 126.6(21) . . . . ?
B3B B7B B11B B6B 5.9(26) . . . . ?
C2B B7B B11B B6B -24.0(18) . . . . ?
B8B B7B B11B B6B 66.2(23) . . . . ?
B12B B7B B11B B6B 102.6(22) . . . . ?
B11B B10B B12B B8B 100.7(24) . . . . ?
B9B B10B B12B B8B -37.3(22) . . . . ?
B6B B10B B12B B8B 59.8(31) . . . . ?
B5B B10B B12B B8B -2.5(34) . . . . ?
B11B B10B B12B B9B 138.0(26) . . . . ?
B9B B10B B12B B9B 0.000(13) . . . . ?
B6B B10B B12B B9B 97.1(29) . . . . ?
B5B B10B B12B B9B 34.8(23) . . . . ?
B11B B10B B12B B11B 0.0 . . . . ?
B9B B10B B12B B11B -138.0(26) . . . . ?
B6B B10B B12B B11B -40.9(23) . . . . ?
B5B B10B B12B B11B -103.2(31) . . . . ?
B11B B10B B12B B7B 39.0(22) . . . . ?
B9B B10B B12B B7B -99.0(24) . . . . ?
B6B B10B B12B B7B -1.9(34) . . . . ?
B5B B10B B12B B7B -64.2(31) . . . . ?
B9B B8B B12B B10B 38.3(24) . . . . ?
B3B B8B B12B B10B -63.8(28) . . . . ?
B4B B8B B12B B10B 3.1(30) . . . . ?
B7B B8B B12B B10B -100.1(26) . . . . ?
B9B B8B B12B B9B 0.000(13) . . . . ?
B3B B8B B12B B9B -102.0(22) . . . . ?
B4B B8B B12B B9B -35.2(20) . . . . ?
B7B B8B B12B B9B -138.4(23) . . . . ?
B9B B8B B12B B11B 98.4(24) . . . . ?
B3B B8B B12B B11B -3.6(28) . . . . ?
B4B B8B B12B B11B 63.2(26) . . . . ?
B7B B8B B12B B11B -40.0(20) . . . . ?
B9B B8B B12B B7B 138.4(23) . . . . ?
B3B B8B B12B B7B 36.4(20) . . . . ?
B4B B8B B12B B7B 103.3(23) . . . . ?
B7B B8B B12B B7B 0.000(2) . . . . ?
B8B B9B B12B B10B -136.5(28) . . . . ?
B4B B9B B12B B10B -101.0(28) . . . . ?
B10B B9B B12B B10B 0.000(14) . . . . ?
B5B B9B B12B B10B -36.8(26) . . . . ?
B8B B9B B12B B8B 0.000(11) . . . . ?
B4B B9B B12B B8B 35.5(21) . . . . ?
B10B B9B B12B B8B 136.5(28) . . . . ?
B5B B9B B12B B8B 99.7(25) . . . . ?
B8B B9B B12B B11B -100.6(24) . . . . ?
B4B B9B B12B B11B -65.1(27) . . . . ?
B10B B9B B12B B11B 35.9(24) . . . . ?
B5B B9B B12B B11B -0.9(30) . . . . ?
B8B B9B B12B B7B -36.2(20) . . . . ?
B4B B9B B12B B7B -0.7(29) . . . . ?
B10B B9B B12B B7B 100.2(27) . . . . ?
B5B B9B B12B B7B 63.4(28) . . . . ?
B10B B11B B12B B10B 0.000(1) . . . . ?
C2B B11B B12B B10B 93.0(25) . . . . ?
B6B B11B B12B B10B 38.1(24) . . . . ?
B7B B11B B12B B10B 136.7(27) . . . . ?
B10B B11B B12B B8B -97.8(27) . . . . ?
C2B B11B B12B B8B -4.9(25) . . . . ?
B6B B11B B12B B8B -59.7(26) . . . . ?
B7B B11B B12B B8B 38.8(20) . . . . ?
B10B B11B B12B B9B -37.1(24) . . . . ?
C2B B11B B12B B9B 55.9(24) . . . . ?
B6B B11B B12B B9B 1.0(28) . . . . ?
B7B B11B B12B B9B 99.6(23) . . . . ?
B10B B11B B12B B7B -136.7(27) . . . . ?
C2B B11B B12B B7B -43.7(18) . . . . ?
B6B B11B B12B B7B -98.6(22) . . . . ?
B7B B11B B12B B7B 0.000(4) . . . . ?
B3B B7B B12B B10B 62.8(28) . . . . ?
C2B B7B B12B B10B 6.8(27) . . . . ?
B8B B7B B12B B10B 98.6(26) . . . . ?
B11B B7B B12B B10B -37.1(22) . . . . ?
B3B B7B B12B B8B -35.7(19) . . . . ?
C2B B7B B12B B8B -91.7(20) . . . . ?
B8B B7B B12B B8B 0.000(2) . . . . ?
B11B B7B B12B B8B -135.7(23) . . . . ?
B3B B7B B12B B9B 0.0(28) . . . . ?
C2B B7B B12B B9B -56.0(24) . . . . ?
B8B B7B B12B B9B 35.8(20) . . . . ?
B11B B7B B12B B9B -99.9(23) . . . . ?
B3B B7B B12B B11B 100.0(23) . . . . ?
C2B B7B B12B B11B 44.0(18) . . . . ?
B8B B7B B12B B11B 135.7(23) . . . . ?
B11B B7B B12B B11B 0.000(5) . . . . ?
C2B Hg3 C1C C2C -178.8(25) . . . . ?
C2B Hg3 C1C B5C 33.2(39) . . . . ?
C2B Hg3 C1C B6C 105.5(32) . . . . ?
C2B Hg3 C1C B4C -35.4(39) . . . . ?
C2B Hg3 C1C B3C -102.8(33) . . . . ?
B5C C1C C2C B11C 1.8(21) . . . . ?
B6C C1C C2C B11C -39.8(17) . . . . ?
B4C C1C C2C B11C 65.7(20) . . . . ?
B3C C1C C2C B11C 106.1(19) . . . . ?
Hg3 C1C C2C B11C -148.2(15) . . . . ?
B5C C1C C2C B7C -66.0(21) . . . . ?
B6C C1C C2C B7C -107.6(20) . . . . ?
B4C C1C C2C B7C -2.1(23) . . . . ?
B3C C1C C2C B7C 38.3(18) . . . . ?
Hg3 C1C C2C B7C 144.0(17) . . . . ?
B5C C1C C2C B6C 41.5(16) . . . . ?
B6C C1C C2C B6C 0.000(7) . . . . ?
B4C C1C C2C B6C 105.5(18) . . . . ?
B3C C1C C2C B6C 145.8(18) . . . . ?
Hg3 C1C C2C B6C -108.4(19) . . . . ?
B5C C1C C2C B3C -104.3(18) . . . . ?
B6C C1C C2C B3C -145.8(18) . . . . ?
B4C C1C C2C B3C -40.4(16) . . . . ?
B3C C1C C2C B3C 0.000(5) . . . . ?
Hg3 C1C C2C B3C 105.7(19) . . . . ?
B5C C1C C2C Hg4 149.5(14) . . . . ?
B6C C1C C2C Hg4 108.0(17) . . . . ?
B4C C1C C2C Hg4 -146.5(15) . . . . ?
B3C C1C C2C Hg4 -106.2(17) . . . . ?
Hg3 C1C C2C Hg4 -0.4(24) . . . . ?
C1D Hg4 C2C B11C -71.0(34) . . . . ?
O3B Hg4 C2C B11C 83.6(15) . . . . ?
C1D Hg4 C2C B7C -0.1(38) . . . . ?
O3B Hg4 C2C B7C 154.5(15) . . . . ?
C1D Hg4 C2C C1C 143.0(26) . . . . ?
O3B Hg4 C2C C1C -62.3(15) . . . . ?
C1D Hg4 C2C B6C -144.8(26) . . . . ?
O3B Hg4 C2C B6C 9.8(16) . . . . ?
C1D Hg4 C2C B3C 71.3(34) . . . . ?
O3B Hg4 C2C B3C -134.1(14) . . . . ?
C2C C1C B3C B4C -133.5(18) . . . . ?
B5C C1C B3C B4C -33.3(18) . . . . ?
B6C C1C B3C B4C -101.3(19) . . . . ?
B4C C1C B3C B4C 0.000(8) . . . . ?
Hg3 C1C B3C B4C 105.0(17) . . . . ?
C2C C1C B3C B8C -94.2(19) . . . . ?
B5C C1C B3C B8C 6.0(23) . . . . ?
B6C C1C B3C B8C -62.0(22) . . . . ?
B4C C1C B3C B8C 39.3(17) . . . . ?
Hg3 C1C B3C B8C 144.3(15) . . . . ?
C2C C1C B3C C2C 0.000(6) . . . . ?
B5C C1C B3C C2C 100.3(17) . . . . ?
B6C C1C B3C C2C 32.3(16) . . . . ?
B4C C1C B3C C2C 133.5(18) . . . . ?
Hg3 C1C B3C C2C -121.5(16) . . . . ?
C2C C1C B3C B7C -32.8(15) . . . . ?
B5C C1C B3C B7C 67.5(21) . . . . ?
B6C C1C B3C B7C -0.5(23) . . . . ?
B4C C1C B3C B7C 100.7(20) . . . . ?
Hg3 C1C B3C B7C -154.3(15) . . . . ?
B11C C2C B3C B4C -63.3(22) . . . . ?
B7C C2C B3C B4C -100.2(21) . . . . ?
C1C C2C B3C B4C 39.6(15) . . . . ?
B6C C2C B3C B4C 7.2(23) . . . . ?
Hg4 C2C B3C B4C 153.0(15) . . . . ?
B11C C2C B3C C1C -102.9(19) . . . . ?
B7C C2C B3C C1C -139.8(19) . . . . ?
C1C C2C B3C C1C 0.000(6) . . . . ?
B6C C2C B3C C1C -32.4(17) . . . . ?
Hg4 C2C B3C C1C 113.3(15) . . . . ?
B11C C2C B3C B8C -1.8(24) . . . . ?
B7C C2C B3C B8C -38.7(18) . . . . ?
C1C C2C B3C B8C 101.1(19) . . . . ?
B6C C2C B3C B8C 68.6(21) . . . . ?
Hg4 C2C B3C B8C -145.6(15) . . . . ?
B11C C2C B3C B7C 36.9(19) . . . . ?
B7C C2C B3C B7C 0.0 . . . . ?
C1C C2C B3C B7C 139.8(19) . . . . ?
B6C C2C B3C B7C 107.4(20) . . . . ?
Hg4 C2C B3C B7C -106.8(18) . . . . ?
C1C B3C B4C C1C 0.000(8) . . . . ?
B8C B3C B4C C1C -135.2(20) . . . . ?
C2C B3C B4C C1C -38.3(14) . . . . ?
B7C B3C B4C C1C -95.2(19) . . . . ?
C1C B3C B4C B5C 33.1(18) . . . . ?
B8C B3C B4C B5C -102.1(22) . . . . ?
C2C B3C B4C B5C -5.2(25) . . . . ?
B7C B3C B4C B5C -62.0(25) . . . . ?
C1C B3C B4C B8C 135.2(20) . . . . ?
B8C B3C B4C B8C 0.0 . . . . ?
C2C B3C B4C B8C 96.9(19) . . . . ?
B7C B3C B4C B8C 40.0(19) . . . . ?
C1C B3C B4C B9C 100.9(21) . . . . ?
B8C B3C B4C B9C -34.3(19) . . . . ?
C2C B3C B4C B9C 62.6(23) . . . . ?
B7C B3C B4C B9C 5.7(26) . . . . ?
C2C C1C B4C B3C 41.9(16) . . . . ?
B5C C1C B4C B3C 144.0(20) . . . . ?
B6C C1C B4C B3C 105.8(19) . . . . ?
B3C C1C B4C B3C 0.000(7) . . . . ?
Hg3 C1C B4C B3C -109.3(17) . . . . ?
C2C C1C B4C B5C -102.1(18) . . . . ?
B5C C1C B4C B5C 0.000(10) . . . . ?
B6C C1C B4C B5C -38.1(18) . . . . ?
B3C C1C B4C B5C -144.0(20) . . . . ?
Hg3 C1C B4C B5C 106.7(17) . . . . ?
C2C C1C B4C B8C 0.8(23) . . . . ?
B5C C1C B4C B8C 103.0(21) . . . . ?
B6C C1C B4C B8C 64.8(23) . . . . ?
B3C C1C B4C B8C -41.0(18) . . . . ?
Hg3 C1C B4C B8C -150.3(16) . . . . ?
C2C C1C B4C B9C -60.3(22) . . . . ?
B5C C1C B4C B9C 41.8(18) . . . . ?
B6C C1C B4C B9C 3.7(25) . . . . ?
B3C C1C B4C B9C -102.2(22) . . . . ?
Hg3 C1C B4C B9C 148.5(16) . . . . ?
C2C C1C B5C B4C 98.9(18) . . . . ?
B6C C1C B5C B4C 139.5(19) . . . . ?
B4C C1C B5C B4C 0.000(9) . . . . ?
B3C C1C B5C B4C 32.6(18) . . . . ?
Hg3 C1C B5C B4C -106.8(17) . . . . ?
C2C C1C B5C B10C -1.0(22) . . . . ?
B6C C1C B5C B10C 39.6(17) . . . . ?
B4C C1C B5C B10C -99.9(20) . . . . ?
B3C C1C B5C B10C -67.3(22) . . . . ?
Hg3 C1C B5C B10C 153.3(15) . . . . ?
C2C C1C B5C B6C -40.6(16) . . . . ?
B6C C1C B5C B6C 0.000(10) . . . . ?
B4C C1C B5C B6C -139.5(19) . . . . ?
B3C C1C B5C B6C -106.8(19) . . . . ?
Hg3 C1C B5C B6C 113.8(17) . . . . ?
C2C C1C B5C B9C 59.7(20) . . . . ?
B6C C1C B5C B9C 100.3(19) . . . . ?
B4C C1C B5C B9C -39.2(17) . . . . ?
B3C C1C B5C B9C -6.5(23) . . . . ?
Hg3 C1C B5C B9C -145.9(15) . . . . ?
B3C B4C B5C C1C -33.9(18) . . . . ?
C1C B4C B5C C1C 0.000(10) . . . . ?
B8C B4C B5C C1C -100.7(21) . . . . ?
B9C B4C B5C C1C -134.7(20) . . . . ?
B3C B4C B5C B10C 64.4(24) . . . . ?
C1C B4C B5C B10C 98.3(19) . . . . ?
B8C B4C B5C B10C -2.3(26) . . . . ?
B9C B4C B5C B10C -36.4(19) . . . . ?
B3C B4C B5C B6C 1.7(26) . . . . ?
C1C B4C B5C B6C 35.6(16) . . . . ?
B8C B4C B5C B6C -65.1(24) . . . . ?
B9C B4C B5C B6C -99.1(21) . . . . ?
B3C B4C B5C B9C 100.8(23) . . . . ?
C1C B4C B5C B9C 134.7(20) . . . . ?
B8C B4C B5C B9C 34.0(19) . . . . ?
B9C B4C B5C B9C 0.000(3) . . . . ?
B11C C2C B6C C1C 138.6(17) . . . . ?
B7C C2C B6C C1C 102.4(19) . . . . ?
C1C C2C B6C C1C 0.000(6) . . . . ?
B3C C2C B6C C1C 32.5(17) . . . . ?
Hg4 C2C B6C C1C -112.7(15) . . . . ?
B11C C2C B6C B10C 38.8(16) . . . . ?
B7C C2C B6C B10C 2.6(24) . . . . ?
C1C C2C B6C B10C -99.7(18) . . . . ?
B3C C2C B6C B10C -67.2(21) . . . . ?
Hg4 C2C B6C B10C 147.6(15) . . . . ?
B11C C2C B6C B11C 0.0 . . . . ?
B7C C2C B6C B11C -36.2(18) . . . . ?
C1C C2C B6C B11C -138.6(17) . . . . ?
B3C C2C B6C B11C -106.1(19) . . . . ?
Hg4 C2C B6C B11C 108.8(16) . . . . ?
B11C C2C B6C B5C 99.8(19) . . . . ?
B7C C2C B6C B5C 63.5(22) . . . . ?
C1C C2C B6C B5C -38.8(15) . . . . ?
B3C C2C B6C B5C -6.3(23) . . . . ?
Hg4 C2C B6C B5C -151.5(14) . . . . ?
C2C C1C B6C C2C 0.000(6) . . . . ?
B5C C1C B6C C2C -134.7(17) . . . . ?
B4C C1C B6C C2C -97.3(18) . . . . ?
B3C C1C B6C C2C -32.8(17) . . . . ?
Hg3 C1C B6C C2C 120.1(16) . . . . ?
C2C C1C B6C B10C 95.5(19) . . . . ?
B5C C1C B6C B10C -39.2(18) . . . . ?
B4C C1C B6C B10C -1.7(24) . . . . ?
B3C C1C B6C B10C 62.7(22) . . . . ?
Hg3 C1C B6C B10C -144.4(16) . . . . ?
C2C C1C B6C B11C 34.6(14) . . . . ?
B5C C1C B6C B11C -100.1(19) . . . . ?
B4C C1C B6C B11C -62.7(21) . . . . ?
B3C C1C B6C B11C 1.7(23) . . . . ?
Hg3 C1C B6C B11C 154.6(14) . . . . ?
C2C C1C B6C B5C 134.7(17) . . . . ?
B5C C1C B6C B5C 0.000(10) . . . . ?
B4C C1C B6C B5C 37.4(18) . . . . ?
B3C C1C B6C B5C 101.9(19) . . . . ?
Hg3 C1C B6C B5C -105.2(18) . . . . ?
C1C B5C B6C C2C 38.7(15) . . . . ?
B4C B5C B6C C2C 2.7(23) . . . . ?
B10C B5C B6C C2C -95.9(19) . . . . ?
B9C B5C B6C C2C -59.3(21) . . . . ?
C1C B5C B6C C1C 0.000(10) . . . . ?
B4C B5C B6C C1C -36.0(17) . . . . ?
B10C B5C B6C C1C -134.6(20) . . . . ?
B9C B5C B6C C1C -98.0(19) . . . . ?
C1C B5C B6C B10C 134.6(20) . . . . ?
B4C B5C B6C B10C 98.6(21) . . . . ?
B10C B5C B6C B10C 0.000(3) . . . . ?
B9C B5C B6C B10C 36.6(18) . . . . ?
C1C B5C B6C B11C 97.2(19) . . . . ?
B4C B5C B6C B11C 61.2(22) . . . . ?
B10C B5C B6C B11C -37.4(17) . . . . ?
B9C B5C B6C B11C -0.8(23) . . . . ?
B11C C2C B7C B11C 0.000(4) . . . . ?
C1C C2C B7C B11C 104.0(18) . . . . ?
B6C C2C B7C B11C 36.8(18) . . . . ?
B3C C2C B7C B11C 141.7(20) . . . . ?
Hg4 C2C B7C B11C -109.3(16) . . . . ?
B11C C2C B7C B12C -39.5(18) . . . . ?
C1C C2C B7C B12C 64.5(23) . . . . ?
B6C C2C B7C B12C -2.7(26) . . . . ?
B3C C2C B7C B12C 102.2(21) . . . . ?
Hg4 C2C B7C B12C -148.8(15) . . . . ?
B11C C2C B7C B8C -101.5(21) . . . . ?
C1C C2C B7C B8C 2.5(24) . . . . ?
B6C C2C B7C B8C -64.7(24) . . . . ?
B3C C2C B7C B8C 40.2(18) . . . . ?
Hg4 C2C B7C B8C 149.2(15) . . . . ?
B11C C2C B7C B3C -141.7(20) . . . . ?
C1C C2C B7C B3C -37.7(17) . . . . ?
B6C C2C B7C B3C -104.9(20) . . . . ?
B3C C2C B7C B3C 0.0 . . . . ?
Hg4 C2C B7C B3C 109.0(17) . . . . ?
B4C B3C B7C C2C 94.5(20) . . . . ?
C1C B3C B7C C2C 33.5(15) . . . . ?
B8C B3C B7C C2C 134.8(20) . . . . ?
C2C B3C B7C C2C 0.0 . . . . ?
B4C B3C B7C B11C 60.1(24) . . . . ?
C1C B3C B7C B11C -1.0(24) . . . . ?
B8C B3C B7C B11C 100.4(22) . . . . ?
C2C B3C B7C B11C -34.4(17) . . . . ?
B4C B3C B7C B12C -5.7(26) . . . . ?
C1C B3C B7C B12C -66.8(22) . . . . ?
B8C B3C B7C B12C 34.5(19) . . . . ?
C2C B3C B7C B12C -100.2(21) . . . . ?
B4C B3C B7C B8C -40.2(19) . . . . ?
C1C B3C B7C B8C -101.3(20) . . . . ?
B8C B3C B7C B8C 0.000(3) . . . . ?
C2C B3C B7C B8C -134.8(20) . . . . ?
B3C B4C B8C B9C -140.8(22) . . . . ?
C1C B4C B8C B9C -99.8(21) . . . . ?
B5C B4C B8C B9C -36.1(20) . . . . ?
B9C B4C B8C B9C 0.000(1) . . . . ?
B3C B4C B8C B12C -101.7(22) . . . . ?
C1C B4C B8C B12C -60.7(24) . . . . ?
B5C B4C B8C B12C 3.0(27) . . . . ?
B9C B4C B8C B12C 39.1(19) . . . . ?
B3C B4C B8C B7C -40.4(18) . . . . ?
C1C B4C B8C B7C 0.6(25) . . . . ?
B5C B4C B8C B7C 64.3(24) . . . . ?
B9C B4C B8C B7C 100.4(21) . . . . ?
B3C B4C B8C B3C 0.000(1) . . . . ?
C1C B4C B8C B3C 41.0(18) . . . . ?
B5C B4C B8C B3C 104.7(22) . . . . ?
B9C B4C B8C B3C 140.8(22) . . . . ?
C2C B7C B8C B9C 62.3(24) . . . . ?
B11C B7C B8C B9C 0.3(26) . . . . ?
B12C B7C B8C B9C -37.6(19) . . . . ?
B3C B7C B8C B9C 103.5(22) . . . . ?
C2C B7C B8C B12C 99.9(22) . . . . ?
B11C B7C B8C B12C 37.9(19) . . . . ?
B12C B7C B8C B12C 0.000(10) . . . . ?
B3C B7C B8C B12C 141.1(22) . . . . ?
C2C B7C B8C B4C -1.8(25) . . . . ?
B11C B7C B8C B4C -63.9(23) . . . . ?
B12C B7C B8C B4C -101.8(22) . . . . ?
B3C B7C B8C B4C 39.3(18) . . . . ?
C2C B7C B8C B3C -41.2(18) . . . . ?
B11C B7C B8C B3C -103.2(21) . . . . ?
B12C B7C B8C B3C -141.1(22) . . . . ?
B3C B7C B8C B3C 0.000(3) . . . . ?
B4C B3C B8C B9C 36.0(20) . . . . ?
C1C B3C B8C B9C -2.9(25) . . . . ?
C2C B3C B8C B9C -61.3(23) . . . . ?
B7C B3C B8C B9C -97.9(22) . . . . ?
B4C B3C B8C B12C 99.4(23) . . . . ?
C1C B3C B8C B12C 60.4(24) . . . . ?
C2C B3C B8C B12C 2.0(25) . . . . ?
B7C B3C B8C B12C -34.5(19) . . . . ?
B4C B3C B8C B4C 0.000(2) . . . . ?
C1C B3C B8C B4C -39.0(17) . . . . ?
C2C B3C B8C B4C -97.4(20) . . . . ?
B7C B3C B8C B4C -133.9(21) . . . . ?
B4C B3C B8C B7C 133.9(21) . . . . ?
C1C B3C B8C B7C 95.0(20) . . . . ?
C2C B3C B8C B7C 36.6(16) . . . . ?
B7C B3C B8C B7C 0.000(3) . . . . ?
B12C B8C B9C B12C 0.000(9) . . . . ?
B4C B8C B9C B12C 135.7(22) . . . . ?
B7C B8C B9C B12C 37.2(19) . . . . ?
B3C B8C B9C B12C 101.0(22) . . . . ?
B12C B8C B9C B10C -39.5(20) . . . . ?
B4C B8C B9C B10C 96.2(22) . . . . ?
B7C B8C B9C B10C -2.3(27) . . . . ?
B3C B8C B9C B10C 61.5(25) . . . . ?
B12C B8C B9C B4C -135.7(22) . . . . ?
B4C B8C B9C B4C 0.000(1) . . . . ?
B7C B8C B9C B4C -98.5(21) . . . . ?
B3C B8C B9C B4C -34.7(19) . . . . ?
B12C B8C B9C B5C -102.0(22) . . . . ?
B4C B8C B9C B5C 33.7(19) . . . . ?
B7C B8C B9C B5C -64.8(24) . . . . ?
B3C B8C B9C B5C -1.0(27) . . . . ?
B3C B4C B9C B12C -3.8(27) . . . . ?
C1C B4C B9C B12C 61.7(25) . . . . ?
B5C B4C B9C B12C 101.8(22) . . . . ?
B8C B4C B9C B12C -39.8(20) . . . . ?
B3C B4C B9C B8C 36.0(20) . . . . ?
C1C B4C B9C B8C 101.5(21) . . . . ?
B5C B4C B9C B8C 141.6(22) . . . . ?
B8C B4C B9C B8C 0.000(1) . . . . ?
B3C B4C B9C B10C -69.4(25) . . . . ?
C1C B4C B9C B10C -3.9(26) . . . . ?
B5C B4C B9C B10C 36.2(19) . . . . ?
B8C B4C B9C B10C -105.4(23) . . . . ?
B3C B4C B9C B5C -105.6(22) . . . . ?
C1C B4C B9C B5C -40.2(17) . . . . ?
B5C B4C B9C B5C 0.000(4) . . . . ?
B8C B4C B9C B5C -141.6(22) . . . . ?
C1C B5C B9C B12C -60.0(24) . . . . ?
B4C B5C B9C B12C -99.5(23) . . . . ?
B10C B5C B9C B12C 38.5(20) . . . . ?
B6C B5C B9C B12C 1.3(26) . . . . ?
C1C B5C B9C B8C 4.6(25) . . . . ?
B4C B5C B9C B8C -34.8(19) . . . . ?
B10C B5C B9C B8C 103.2(23) . . . . ?
B6C B5C B9C B8C 65.9(24) . . . . ?
C1C B5C B9C B10C -98.5(20) . . . . ?
B4C B5C B9C B10C -138.0(22) . . . . ?
B10C B5C B9C B10C 0.0 . . . . ?
B6C B5C B9C B10C -37.2(18) . . . . ?
C1C B5C B9C B4C 39.5(17) . . . . ?
B4C B5C B9C B4C 0.000(3) . . . . ?
B10C B5C B9C B4C 138.0(22) . . . . ?
B6C B5C B9C B4C 100.8(21) . . . . ?
B12C B9C B10C B11C -35.3(19) . . . . ?
B8C B9C B10C B11C 3.4(27) . . . . ?
B4C B9C B10C B11C 67.3(23) . . . . ?
B5C B9C B10C B11C 103.3(20) . . . . ?
B12C B9C B10C B5C -138.6(22) . . . . ?
B8C B9C B10C B5C -99.9(23) . . . . ?
B4C B9C B10C B5C -36.0(19) . . . . ?
B5C B9C B10C B5C 0.0 . . . . ?
B12C B9C B10C B6C -99.6(23) . . . . ?
B8C B9C B10C B6C -60.9(26) . . . . ?
B4C B9C B10C B6C 3.0(27) . . . . ?
B5C B9C B10C B6C 38.9(19) . . . . ?
B12C B9C B10C B12C 0.000(8) . . . . ?
B8C B9C B10C B12C 38.7(20) . . . . ?
B4C B9C B10C B12C 102.6(23) . . . . ?
B5C B9C B10C B12C 138.6(22) . . . . ?
C1C B5C B10C B11C 0.0(24) . . . . ?
B4C B5C B10C B11C -62.2(23) . . . . ?
B6C B5C B10C B11C 39.0(18) . . . . ?
B9C B5C B10C B11C -98.8(22) . . . . ?
C1C B5C B10C B9C 98.8(20) . . . . ?
B4C B5C B10C B9C 36.6(19) . . . . ?
B6C B5C B10C B9C 137.9(21) . . . . ?
B9C B5C B10C B9C 0.0 . . . . ?
C1C B5C B10C B6C -39.1(17) . . . . ?
B4C B5C B10C B6C -101.2(20) . . . . ?
B6C B5C B10C B6C 0.000(3) . . . . ?
B9C B5C B10C B6C -137.9(21) . . . . ?
C1C B5C B10C B12C 63.0(22) . . . . ?
B4C B5C B10C B12C 0.9(25) . . . . ?
B6C B5C B10C B12C 102.1(21) . . . . ?
B9C B5C B10C B12C -35.8(19) . . . . ?
C2C B6C B10C B11C -37.6(16) . . . . ?
C1C B6C B10C B11C -97.9(19) . . . . ?
B11C B6C B10C B11C 0.000(2) . . . . ?
B5C B6C B10C B11C -136.9(20) . . . . ?
C2C B6C B10C B9C 59.5(24) . . . . ?
C1C B6C B10C B9C -0.8(26) . . . . ?
B11C B6C B10C B9C 97.1(22) . . . . ?
B5C B6C B10C B9C -39.8(19) . . . . ?
C2C B6C B10C B5C 99.3(19) . . . . ?
C1C B6C B10C B5C 39.0(17) . . . . ?
B11C B6C B10C B5C 136.9(20) . . . . ?
B5C B6C B10C B5C 0.000(4) . . . . ?
C2C B6C B10C B12C -1.5(24) . . . . ?
C1C B6C B10C B12C -61.9(23) . . . . ?
B11C B6C B10C B12C 36.1(18) . . . . ?
B5C B6C B10C B12C -100.8(21) . . . . ?
B7C C2C B11C B7C 0.000(3) . . . . ?
C1C C2C B11C B7C -104.3(18) . . . . ?
B6C C2C B11C B7C -142.9(19) . . . . ?
B3C C2C B11C B7C -37.1(19) . . . . ?
Hg4 C2C B11C B7C 106.5(17) . . . . ?
B7C C2C B11C B10C 102.5(20) . . . . ?
C1C C2C B11C B10C -1.8(22) . . . . ?
B6C C2C B11C B10C -40.3(17) . . . . ?
B3C C2C B11C B10C 65.4(22) . . . . ?
Hg4 C2C B11C B10C -151.0(15) . . . . ?
B7C C2C B11C B12C 38.0(18) . . . . ?
C1C C2C B11C B12C -66.3(21) . . . . ?
B6C C2C B11C B12C -104.8(19) . . . . ?
B3C C2C B11C B12C 0.9(24) . . . . ?
Hg4 C2C B11C B12C 144.5(15) . . . . ?
B7C C2C B11C B6C 142.9(19) . . . . ?
C1C C2C B11C B6C 38.6(16) . . . . ?
B6C C2C B11C B6C 0.0 . . . . ?
B3C C2C B11C B6C 105.8(20) . . . . ?
Hg4 C2C B11C B6C -110.6(16) . . . . ?
C2C B7C B11C C2C 0.000(4) . . . . ?
B12C B7C B11C C2C 136.4(20) . . . . ?
B8C B7C B11C C2C 99.7(20) . . . . ?
B3C B7C B11C C2C 35.8(17) . . . . ?
C2C B7C B11C B10C -97.9(19) . . . . ?
B12C B7C B11C B10C 38.5(19) . . . . ?
B8C B7C B11C B10C 1.8(25) . . . . ?
B3C B7C B11C B10C -62.1(24) . . . . ?
C2C B7C B11C B12C -136.4(20) . . . . ?
B12C B7C B11C B12C 0.000(9) . . . . ?
B8C B7C B11C B12C -36.7(18) . . . . ?
B3C B7C B11C B12C -100.6(22) . . . . ?
C2C B7C B11C B6C -33.7(17) . . . . ?
B12C B7C B11C B6C 102.7(20) . . . . ?
B8C B7C B11C B6C 66.1(23) . . . . ?
B3C B7C B11C B6C 2.1(25) . . . . ?
B9C B10C B11C C2C -65.3(22) . . . . ?
B5C B10C B11C C2C 1.1(24) . . . . ?
B6C B10C B11C C2C 40.2(16) . . . . ?
B12C B10C B11C C2C -99.6(19) . . . . ?
B9C B10C B11C B7C -3.2(25) . . . . ?
B5C B10C B11C B7C 63.2(23) . . . . ?
B6C B10C B11C B7C 102.3(20) . . . . ?
B12C B10C B11C B7C -37.4(18) . . . . ?
B9C B10C B11C B12C 34.3(18) . . . . ?
B5C B10C B11C B12C 100.6(21) . . . . ?
B6C B10C B11C B12C 139.7(20) . . . . ?
B12C B10C B11C B12C 0.000(7) . . . . ?
B9C B10C B11C B6C -105.5(21) . . . . ?
B5C B10C B11C B6C -39.1(18) . . . . ?
B6C B10C B11C B6C 0.000(3) . . . . ?
B12C B10C B11C B6C -139.7(20) . . . . ?
C2C B6C B11C C2C 0.0 . . . . ?
C1C B6C B11C C2C -35.6(15) . . . . ?
B10C B6C B11C C2C -134.3(19) . . . . ?
B5C B6C B11C C2C -96.7(18) . . . . ?
C2C B6C B11C B7C 33.3(16) . . . . ?
C1C B6C B11C B7C -2.3(23) . . . . ?
B10C B6C B11C B7C -100.9(21) . . . . ?
B5C B6C B11C B7C -63.3(22) . . . . ?
C2C B6C B11C B10C 134.3(19) . . . . ?
C1C B6C B11C B10C 98.6(19) . . . . ?
B10C B6C B11C B10C 0.000(2) . . . . ?
B5C B6C B11C B10C 37.6(17) . . . . ?
C2C B6C B11C B12C 96.8(19) . . . . ?
C1C B6C B11C B12C 61.2(22) . . . . ?
B10C B6C B11C B12C -37.4(19) . . . . ?
B5C B6C B11C B12C 0.2(24) . . . . ?
B8C B9C B12C B7C -39.7(20) . . . . ?
B10C B9C B12C B7C 98.2(22) . . . . ?
B4C B9C B12C B7C 0.1(27) . . . . ?
B5C B9C B12C B7C 61.5(25) . . . . ?
B8C B9C B12C B8C 0.000(8) . . . . ?
B10C B9C B12C B8C 137.9(22) . . . . ?
B4C B9C B12C B8C 39.8(19) . . . . ?
B5C B9C B12C B8C 101.2(22) . . . . ?
B8C B9C B12C B11C -102.4(22) . . . . ?
B10C B9C B12C B11C 35.5(19) . . . . ?
B4C B9C B12C B11C -62.6(25) . . . . ?
B5C B9C B12C B11C -1.2(27) . . . . ?
B8C B9C B12C B10C -137.9(22) . . . . ?
B10C B9C B12C B10C 0.000(9) . . . . ?
B4C B9C B12C B10C -98.1(22) . . . . ?
B5C B9C B12C B10C -36.7(19) . . . . ?
C2C B7C B12C B9C -62.1(24) . . . . ?
B11C B7C B12C B9C -100.2(22) . . . . ?
B8C B7C B12C B9C 38.5(19) . . . . ?
B3C B7C B12C B9C 3.5(27) . . . . ?
C2C B7C B12C B8C -100.6(21) . . . . ?
B11C B7C B12C B8C -138.6(21) . . . . ?
B8C B7C B12C B8C 0.000(9) . . . . ?
B3C B7C B12C B8C -35.0(19) . . . . ?
C2C B7C B12C B11C 38.1(17) . . . . ?
B11C B7C B12C B11C 0.000(11) . . . . ?
B8C B7C B12C B11C 138.6(21) . . . . ?
B3C B7C B12C B11C 103.7(21) . . . . ?
C2C B7C B12C B10C 1.5(25) . . . . ?
B11C B7C B12C B10C -36.6(18) . . . . ?
B8C B7C B12C B10C 102.0(21) . . . . ?
B3C B7C B12C B10C 67.1(24) . . . . ?
B9C B8C B12C B9C 0.000(9) . . . . ?
B4C B8C B12C B9C -40.1(19) . . . . ?
B7C B8C B12C B9C -137.1(22) . . . . ?
B3C B8C B12C B9C -101.8(23) . . . . ?
B9C B8C B12C B7C 137.1(22) . . . . ?
B4C B8C B12C B7C 97.0(22) . . . . ?
B7C B8C B12C B7C 0.000(9) . . . . ?
B3C B8C B12C B7C 35.3(19) . . . . ?
B9C B8C B12C B11C 100.2(22) . . . . ?
B4C B8C B12C B11C 60.1(25) . . . . ?
B7C B8C B12C B11C -36.9(18) . . . . ?
B3C B8C B12C B11C -1.6(27) . . . . ?
B9C B8C B12C B10C 37.8(20) . . . . ?
B4C B8C B12C B10C -2.3(26) . . . . ?
B7C B8C B12C B10C -99.3(22) . . . . ?
B3C B8C B12C B10C -64.0(25) . . . . ?
C2C B11C B12C B9C 63.9(24) . . . . ?
B7C B11C B12C B9C 101.8(23) . . . . ?
B10C B11C B12C B9C -36.2(19) . . . . ?
B6C B11C B12C B9C 0.7(26) . . . . ?
C2C B11C B12C B7C -37.9(17) . . . . ?
B7C B11C B12C B7C 0.000(9) . . . . ?
B10C B11C B12C B7C -138.0(21) . . . . ?
B6C B11C B12C B7C -101.2(21) . . . . ?
C2C B11C B12C B8C 0.5(25) . . . . ?
B7C B11C B12C B8C 38.4(19) . . . . ?
B10C B11C B12C B8C -99.6(22) . . . . ?
B6C B11C B12C B8C -62.8(25) . . . . ?
C2C B11C B12C B10C 100.1(20) . . . . ?
B7C B11C B12C B10C 138.0(21) . . . . ?
B10C B11C B12C B10C 0.000(9) . . . . ?
B6C B11C B12C B10C 36.8(18) . . . . ?
B11C B10C B12C B9C 139.8(22) . . . . ?
B9C B10C B12C B9C 0.000(8) . . . . ?
B5C B10C B12C B9C 38.4(20) . . . . ?
B6C B10C B12C B9C 103.2(22) . . . . ?
B11C B10C B12C B7C 36.7(18) . . . . ?
B9C B10C B12C B7C -103.1(22) . . . . ?
B5C B10C B12C B7C -64.7(23) . . . . ?
B6C B10C B12C B7C 0.1(26) . . . . ?
B11C B10C B12C B8C 102.3(22) . . . . ?
B9C B10C B12C B8C -37.5(19) . . . . ?
B5C B10C B12C B8C 0.9(26) . . . . ?
B6C B10C B12C B8C 65.7(24) . . . . ?
B11C B10C B12C B11C 0.000(9) . . . . ?
B9C B10C B12C B11C -139.8(22) . . . . ?
B5C B10C B12C B11C -101.4(21) . . . . ?
B6C B10C B12C B11C -36.7(18) . . . . ?
C2C Hg4 C1D C2D -168.7(24) . . . . ?
O3B Hg4 C1D C2D 35.9(16) . . . . ?
C2C Hg4 C1D B4D -21.6(39) . . . . ?
O3B Hg4 C1D B4D -177.0(18) . . . . ?
C2C Hg4 C1D B3D -96.8(31) . . . . ?
O3B Hg4 C1D B3D 107.8(15) . . . . ?
C2C Hg4 C1D B5D 49.8(37) . . . . ?
O3B Hg4 C1D B5D -105.6(17) . . . . ?
C2C Hg4 C1D B6D 118.0(28) . . . . ?
O3B Hg4 C1D B6D -37.4(17) . . . . ?
B4D C1D C2D B11D 56.1(27) . . . . ?
B3D C1D C2D B11D 99.8(23) . . . . ?
B5D C1D C2D B11D -8.2(26) . . . . ?
B6D C1D C2D B11D -44.9(21) . . . . ?
Hg4 C1D C2D B11D -154.6(18) . . . . ?
B4D C1D C2D B3D -43.7(20) . . . . ?
B3D C1D C2D B3D 0.000(6) . . . . ?
B5D C1D C2D B3D -108.0(20) . . . . ?
B6D C1D C2D B3D -144.7(21) . . . . ?
Hg4 C1D C2D B3D 105.6(19) . . . . ?
B4D C1D C2D B6D 101.0(22) . . . . ?
B3D C1D C2D B6D 144.7(21) . . . . ?
B5D C1D C2D B6D 36.6(19) . . . . ?
B6D C1D C2D B6D 0.000(4) . . . . ?
Hg4 C1D C2D B6D -109.7(19) . . . . ?
B4D C1D C2D B7D -6.9(26) . . . . ?
B3D C1D C2D B7D 36.8(20) . . . . ?
B5D C1D C2D B7D -71.3(23) . . . . ?
B6D C1D C2D B7D -107.9(23) . . . . ?
Hg4 C1D C2D B7D 142.4(19) . . . . ?
B4D C1D C2D Hg1 -159.1(17) . . . . ?
B3D C1D C2D Hg1 -115.4(19) . . . . ?
B5D C1D C2D Hg1 136.5(17) . . . . ?
B6D C1D C2D Hg1 99.9(19) . . . . ?
Hg4 C1D C2D Hg1 -9.8(24) . . . . ?
C1A Hg1 C2D C1D -154.8(24) . . . . ?
C1A Hg1 C2D B11D -9.6(40) . . . . ?
C1A Hg1 C2D B3D 131.2(27) . . . . ?
C1A Hg1 C2D B6D -85.3(33) . . . . ?
C1A Hg1 C2D B7D 55.8(38) . . . . ?
C1D C2D B3D C1D 0.000(6) . . . . ?
B11D C2D B3D C1D -109.0(21) . . . . ?
B6D C2D B3D C1D -34.0(19) . . . . ?
B7D C2D B3D C1D -140.7(22) . . . . ?
Hg1 C2D B3D C1D 108.8(19) . . . . ?
C1D C2D B3D B8D 98.2(21) . . . . ?
B11D C2D B3D B8D -10.8(27) . . . . ?
B6D C2D B3D B8D 64.3(26) . . . . ?
B7D C2D B3D B8D -42.5(21) . . . . ?
Hg1 C2D B3D B8D -152.9(18) . . . . ?
C1D C2D B3D B7D 140.7(22) . . . . ?
B11D C2D B3D B7D 31.7(22) . . . . ?
B6D C2D B3D B7D 106.8(24) . . . . ?
B7D C2D B3D B7D 0.000(10) . . . . ?
Hg1 C2D B3D B7D -110.4(22) . . . . ?
C1D C2D B3D B4D 37.6(17) . . . . ?
B11D C2D B3D B4D -71.4(24) . . . . ?
B6D C2D B3D B4D 3.6(26) . . . . ?
B7D C2D B3D B4D -103.2(24) . . . . ?
Hg1 C2D B3D B4D 146.4(18) . . . . ?
C2D C1D B3D C2D 0.000(7) . . . . ?
B4D C1D B3D C2D 134.4(21) . . . . ?
B5D C1D B3D C2D 95.2(20) . . . . ?
B6D C1D B3D C2D 32.7(18) . . . . ?
Hg4 C1D B3D C2D -115.7(17) . . . . ?
C2D C1D B3D B8D -99.0(21) . . . . ?
B4D C1D B3D B8D 35.4(21) . . . . ?
B5D C1D B3D B8D -3.8(26) . . . . ?
B6D C1D B3D B8D -66.3(24) . . . . ?
Hg4 C1D B3D B8D 145.3(17) . . . . ?
C2D C1D B3D B7D -35.2(19) . . . . ?
B4D C1D B3D B7D 99.2(25) . . . . ?
B5D C1D B3D B7D 60.0(26) . . . . ?
B6D C1D B3D B7D -2.5(27) . . . . ?
Hg4 C1D B3D B7D -151.0(18) . . . . ?
C2D C1D B3D B4D -134.4(21) . . . . ?
B4D C1D B3D B4D 0.000(1) . . . . ?
B5D C1D B3D B4D -39.1(21) . . . . ?
B6D C1D B3D B4D -101.7(22) . . . . ?
Hg4 C1D B3D B4D 109.9(20) . . . . ?
C2D C1D B4D B9D -53.4(28) . . . . ?
B3D C1D B4D B9D -94.9(26) . . . . ?
B5D C1D B4D B9D 43.6(23) . . . . ?
B6D C1D B4D B9D 10.8(30) . . . . ?
Hg4 C1D B4D B9D 155.1(20) . . . . ?
C2D C1D B4D B5D -97.0(21) . . . . ?
B3D C1D B4D B5D -138.5(22) . . . . ?
B5D C1D B4D B5D 0.000(5) . . . . ?
B6D C1D B4D B5D -32.7(21) . . . . ?
Hg4 C1D B4D B5D 111.5(20) . . . . ?
C2D C1D B4D B8D 6.0(28) . . . . ?
B3D C1D B4D B8D -35.4(21) . . . . ?
B5D C1D B4D B8D 103.0(27) . . . . ?
B6D C1D B4D B8D 70.3(26) . . . . ?
Hg4 C1D B4D B8D -145.5(19) . . . . ?
C2D C1D B4D B3D 41.5(18) . . . . ?
B3D C1D B4D B3D 0.000(2) . . . . ?
B5D C1D B4D B3D 138.5(22) . . . . ?
B6D C1D B4D B3D 105.7(20) . . . . ?
Hg4 C1D B4D B3D -110.0(18) . . . . ?
C2D B3D B4D C1D -38.6(17) . . . . ?
C1D B3D B4D C1D 0.000(1) . . . . ?
B8D B3D B4D C1D -139.1(25) . . . . ?
B7D B3D B4D C1D -100.5(23) . . . . ?
C2D B3D B4D B9D 65.9(26) . . . . ?
C1D B3D B4D B9D 104.5(25) . . . . ?
B8D B3D B4D B9D -34.7(24) . . . . ?
B7D B3D B4D B9D 3.9(31) . . . . ?
C2D B3D B4D B5D -1.0(28) . . . . ?
C1D B3D B4D B5D 37.6(20) . . . . ?
B8D B3D B4D B5D -101.6(28) . . . . ?
B7D B3D B4D B5D -63.0(29) . . . . ?
C2D B3D B4D B8D 100.6(23) . . . . ?
C1D B3D B4D B8D 139.1(25) . . . . ?
B8D B3D B4D B8D 0.000(2) . . . . ?
B7D B3D B4D B8D 38.6(24) . . . . ?
C2D C1D B5D B6D -37.9(19) . . . . ?
B4D C1D B5D B6D -142.7(25) . . . . ?
B3D C1D B5D B6D -101.9(21) . . . . ?
B6D C1D B5D B6D 0.000(3) . . . . ?
Hg4 C1D B5D B6D 110.0(20) . . . . ?
C2D C1D B5D B4D 104.8(22) . . . . ?
B4D C1D B5D B4D 0.000(4) . . . . ?
B3D C1D B5D B4D 40.8(22) . . . . ?
B6D C1D B5D B4D 142.7(25) . . . . ?
Hg4 C1D B5D B4D -107.4(21) . . . . ?
C2D C1D B5D B10D 4.2(26) . . . . ?
B4D C1D B5D B10D -100.6(27) . . . . ?
B3D C1D B5D B10D -59.8(26) . . . . ?
B6D C1D B5D B10D 42.1(21) . . . . ?
Hg4 C1D B5D B10D 152.1(19) . . . . ?
C2D C1D B5D B9D 65.9(23) . . . . ?
B4D C1D B5D B9D -38.9(22) . . . . ?
B3D C1D B5D B9D 1.9(26) . . . . ?
B6D C1D B5D B9D 103.8(24) . . . . ?
Hg4 C1D B5D B9D -146.2(18) . . . . ?
C1D B4D B5D B6D 34.5(22) . . . . ?
B9D B4D B5D B6D -99.3(27) . . . . ?
B8D B4D B5D B6D -63.8(32) . . . . ?
B3D B4D B5D B6D -1.9(32) . . . . ?
C1D B4D B5D C1D 0.000(5) . . . . ?
B9D B4D B5D C1D -133.8(25) . . . . ?
B8D B4D B5D C1D -98.3(26) . . . . ?
B3D B4D B5D C1D -36.4(19) . . . . ?
C1D B4D B5D B10D 99.4(25) . . . . ?
B9D B4D B5D B10D -34.4(25) . . . . ?
B8D B4D B5D B10D 1.1(34) . . . . ?
B3D B4D B5D B10D 63.0(30) . . . . ?
C1D B4D B5D B9D 133.8(25) . . . . ?
B9D B4D B5D B9D 0.000(9) . . . . ?
B8D B4D B5D B9D 35.5(25) . . . . ?
B3D B4D B5D B9D 97.4(27) . . . . ?
C1D B5D B6D C2D 37.0(18) . . . . ?
B4D B5D B6D C2D 4.0(31) . . . . ?
B10D B5D B6D C2D -96.0(25) . . . . ?
B9D B5D B6D C2D -57.6(28) . . . . ?
C1D B5D B6D C1D 0.000(3) . . . . ?
B4D B5D B6D C1D -33.0(21) . . . . ?
B10D B5D B6D C1D -133.0(24) . . . . ?
B9D B5D B6D C1D -94.7(23) . . . . ?
C1D B5D B6D B10D 133.0(24) . . . . ?
B4D B5D B6D B10D 100.0(28) . . . . ?
B10D B5D B6D B10D 0.000(8) . . . . ?
B9D B5D B6D B10D 38.3(24) . . . . ?
C1D B5D B6D B11D 94.6(21) . . . . ?
B4D B5D B6D B11D 61.6(28) . . . . ?
B10D B5D B6D B11D -38.4(22) . . . . ?
B9D B5D B6D B11D -0.1(29) . . . . ?
C1D C2D B6D B5D -38.5(19) . . . . ?
B11D C2D B6D B5D 98.5(24) . . . . ?
B3D C2D B6D B5D -4.9(29) . . . . ?
B7D C2D B6D B5D 63.6(28) . . . . ?
Hg1 C2D B6D B5D -152.6(18) . . . . ?
C1D C2D B6D C1D 0.000(4) . . . . ?
B11D C2D B6D C1D 137.0(21) . . . . ?
B3D C2D B6D C1D 33.6(19) . . . . ?
B7D C2D B6D C1D 102.1(22) . . . . ?
Hg1 C2D B6D C1D -114.1(16) . . . . ?
C1D C2D B6D B10D -103.5(22) . . . . ?
B11D C2D B6D B10D 33.5(21) . . . . ?
B3D C2D B6D B10D -69.9(25) . . . . ?
B7D C2D B6D B10D -1.4(29) . . . . ?
Hg1 C2D B6D B10D 142.4(18) . . . . ?
C1D C2D B6D B11D -137.0(21) . . . . ?
B11D C2D B6D B11D 0.000(6) . . . . ?
B3D C2D B6D B11D -103.4(23) . . . . ?
B7D C2D B6D B11D -34.9(22) . . . . ?
Hg1 C2D B6D B11D 108.9(19) . . . . ?
C2D C1D B6D B5D 136.9(22) . . . . ?
B4D C1D B6D B5D 34.2(22) . . . . ?
B3D C1D B6D B5D 104.2(22) . . . . ?
B5D C1D B6D B5D 0.000(2) . . . . ?
Hg4 C1D B6D B5D -108.6(20) . . . . ?
C2D C1D B6D C2D 0.000(5) . . . . ?
B4D C1D B6D C2D -102.8(21) . . . . ?
B3D C1D B6D C2D -32.8(19) . . . . ?
B5D C1D B6D C2D -136.9(22) . . . . ?
Hg4 C1D B6D C2D 114.5(18) . . . . ?
C2D C1D B6D B10D 93.8(23) . . . . ?
B4D C1D B6D B10D -9.0(28) . . . . ?
B3D C1D B6D B10D 61.0(26) . . . . ?
B5D C1D B6D B10D -43.1(22) . . . . ?
Hg4 C1D B6D B10D -151.7(18) . . . . ?
C2D C1D B6D B11D 34.8(16) . . . . ?
B4D C1D B6D B11D -68.0(24) . . . . ?
B3D C1D B6D B11D 2.0(24) . . . . ?
B5D C1D B6D B11D -102.2(23) . . . . ?
Hg4 C1D B6D B11D 149.2(16) . . . . ?
C1D C2D B7D B11D 107.6(23) . . . . ?
B11D C2D B7D B11D 0.000(10) . . . . ?
B3D C2D B7D B11D 144.1(25) . . . . ?
B6D C2D B7D B11D 39.4(24) . . . . ?
Hg1 C2D B7D B11D -100.6(22) . . . . ?
C1D C2D B7D B3D -36.6(19) . . . . ?
B11D C2D B7D B3D -144.1(25) . . . . ?
B3D C2D B7D B3D 0.000(9) . . . . ?
B6D C2D B7D B3D -104.8(22) . . . . ?
Hg1 C2D B7D B3D 115.3(20) . . . . ?
C1D C2D B7D B8D 4.5(28) . . . . ?
B11D C2D B7D B8D -103.1(27) . . . . ?
B3D C2D B7D B8D 41.0(20) . . . . ?
B6D C2D B7D B8D -63.7(28) . . . . ?
Hg1 C2D B7D B8D 156.4(19) . . . . ?
C1D C2D B7D B12D 69.0(25) . . . . ?
B11D C2D B7D B12D -38.6(21) . . . . ?
B3D C2D B7D B12D 105.5(24) . . . . ?
B6D C2D B7D B12D 0.8(29) . . . . ?
Hg1 C2D B7D B12D -139.2(19) . . . . ?
C2D B3D B7D B11D -32.6(22) . . . . ?
C1D B3D B7D B11D 2.0(32) . . . . ?
B8D B3D B7D B11D 99.2(30) . . . . ?
B4D B3D B7D B11D 61.5(30) . . . . ?
C2D B3D B7D C2D 0.000(11) . . . . ?
C1D B3D B7D C2D 34.6(18) . . . . ?
B8D B3D B7D C2D 131.8(24) . . . . ?
B4D B3D B7D C2D 94.2(22) . . . . ?
C2D B3D B7D B8D -131.8(24) . . . . ?
C1D B3D B7D B8D -97.2(24) . . . . ?
B8D B3D B7D B8D 0.000(6) . . . . ?
B4D B3D B7D B8D -37.6(23) . . . . ?
C2D B3D B7D B12D -94.1(25) . . . . ?
C1D B3D B7D B12D -59.5(28) . . . . ?
B8D B3D B7D B12D 37.7(24) . . . . ?
B4D B3D B7D B12D 0.1(31) . . . . ?
C2D B3D B8D B9D -56.5(30) . . . . ?
C1D B3D B8D B9D 4.3(31) . . . . ?
B7D B3D B8D B9D -98.5(30) . . . . ?
B4D B3D B8D B9D 38.6(25) . . . . ?
C2D B3D B8D B4D -95.1(23) . . . . ?
C1D B3D B8D B4D -34.3(20) . . . . ?
B7D B3D B8D B4D -137.1(27) . . . . ?
B4D B3D B8D B4D 0.000(1) . . . . ?
C2D B3D B8D B7D 42.0(21) . . . . ?
C1D B3D B8D B7D 102.7(22) . . . . ?
B7D B3D B8D B7D 0.000(8) . . . . ?
B4D B3D B8D B7D 137.1(27) . . . . ?
C2D B3D B8D B12D 5.7(29) . . . . ?
C1D B3D B8D B12D 66.5(26) . . . . ?
B7D B3D B8D B12D -36.3(23) . . . . ?
B4D B3D B8D B12D 100.8(28) . . . . ?
C1D B4D B8D B9D -103.1(28) . . . . ?
B9D B4D B8D B9D 0.000(6) . . . . ?
B5D B4D B8D B9D -38.8(27) . . . . ?
B3D B4D B8D B9D -138.5(28) . . . . ?
C1D B4D B8D B3D 35.4(20) . . . . ?
B9D B4D B8D B3D 138.5(28) . . . . ?
B5D B4D B8D B3D 99.8(26) . . . . ?
B3D B4D B8D B3D 0.000(1) . . . . ?
C1D B4D B8D B7D -3.2(33) . . . . ?
B9D B4D B8D B7D 99.9(31) . . . . ?
B5D B4D B8D B7D 61.2(33) . . . . ?
B3D B4D B8D B7D -38.6(23) . . . . ?
C1D B4D B8D B12D -66.8(28) . . . . ?
B9D B4D B8D B12D 36.3(25) . . . . ?
B5D B4D B8D B12D -2.5(33) . . . . ?
B3D B4D B8D B12D -102.3(26) . . . . ?
B11D B7D B8D B9D 2.0(37) . . . . ?
C2D B7D B8D B9D 64.3(31) . . . . ?
B3D B7D B8D B9D 104.9(30) . . . . ?
B12D B7D B8D B9D -34.8(26) . . . . ?
B11D B7D B8D B3D -102.9(28) . . . . ?
C2D B7D B8D B3D -40.6(20) . . . . ?
B3D B7D B8D B3D 0.000(8) . . . . ?
B12D B7D B8D B3D -139.7(26) . . . . ?
B11D B7D B8D B4D -63.0(33) . . . . ?
C2D B7D B8D B4D -0.7(32) . . . . ?
B3D B7D B8D B4D 39.9(24) . . . . ?
B12D B7D B8D B4D -99.8(28) . . . . ?
B11D B7D B8D B12D 36.8(24) . . . . ?
C2D B7D B8D B12D 99.1(25) . . . . ?
B3D B7D B8D B12D 139.7(26) . . . . ?
B12D B7D B8D B12D 0.000(3) . . . . ?
B3D B8D B9D B12D 99.3(27) . . . . ?
B4D B8D B9D B12D 138.4(28) . . . . ?
B7D B8D B9D B12D 35.6(26) . . . . ?
B12D B8D B9D B12D 0.000(4) . . . . ?
B3D B8D B9D B4D -39.2(25) . . . . ?
B4D B8D B9D B4D 0.000(6) . . . . ?
B7D B8D B9D B4D -102.9(30) . . . . ?
B12D B8D B9D B4D -138.4(28) . . . . ?
B3D B8D B9D B10D 59.4(34) . . . . ?
B4D B8D B9D B10D 98.6(31) . . . . ?
B7D B8D B9D B10D -4.3(38) . . . . ?
B12D B8D B9D B10D -39.9(25) . . . . ?
B3D B8D B9D B5D -3.2(36) . . . . ?
B4D B8D B9D B5D 36.0(24) . . . . ?
B7D B8D B9D B5D -66.9(32) . . . . ?
B12D B8D B9D B5D -102.4(28) . . . . ?
C1D B4D B9D B8D 96.6(27) . . . . ?
B5D B4D B9D B8D 138.8(29) . . . . ?
B8D B4D B9D B8D 0.000(6) . . . . ?
B3D B4D B9D B8D 35.6(24) . . . . ?
C1D B4D B9D B12D 53.9(35) . . . . ?
B5D B4D B9D B12D 96.0(30) . . . . ?
B8D B4D B9D B12D -42.7(28) . . . . ?
B3D B4D B9D B12D -7.1(36) . . . . ?
C1D B4D B9D B10D -8.4(34) . . . . ?
B5D B4D B9D B10D 33.8(25) . . . . ?
B8D B4D B9D B10D -105.0(31) . . . . ?
B3D B4D B9D B10D -69.4(30) . . . . ?
C1D B4D B9D B5D -42.1(22) . . . . ?
B5D B4D B9D B5D 0.000(11) . . . . ?
B8D B4D B9D B5D -138.8(29) . . . . ?
B3D B4D B9D B5D -103.2(25) . . . . ?
B6D B5D B9D B8D 64.5(32) . . . . ?
C1D B5D B9D B8D 0.8(32) . . . . ?
B4D B5D B9D B8D -37.9(25) . . . . ?
B10D B5D B9D B8D 103.6(31) . . . . ?
B6D B5D B9D B12D -6.9(33) . . . . ?
C1D B5D B9D B12D -70.6(27) . . . . ?
B4D B5D B9D B12D -109.3(29) . . . . ?
B10D B5D B9D B12D 32.1(25) . . . . ?
B6D B5D B9D B4D 102.4(27) . . . . ?
C1D B5D B9D B4D 38.7(21) . . . . ?
B4D B5D B9D B4D 0.000(10) . . . . ?
B10D B5D B9D B4D 141.5(29) . . . . ?
B6D B5D B9D B10D -39.0(24) . . . . ?
C1D B5D B9D B10D -102.7(24) . . . . ?
B4D B5D B9D B10D -141.4(29) . . . . ?
B10D B5D B9D B10D 0.000(13) . . . . ?
B5D B6D B10D B12D -100.6(29) . . . . ?
C2D B6D B10D B12D 1.5(32) . . . . ?
C1D B6D B10D B12D -58.3(31) . . . . ?
B11D B6D B10D B12D 34.1(24) . . . . ?
B5D B6D B10D B11D -134.8(26) . . . . ?
C2D B6D B10D B11D -32.6(21) . . . . ?
C1D B6D B10D B11D -92.4(23) . . . . ?
B11D B6D B10D B11D 0.000(1) . . . . ?
B5D B6D B10D B5D 0.000(8) . . . . ?
C2D B6D B10D B5D 102.2(23) . . . . ?
C1D B6D B10D B5D 42.3(20) . . . . ?
B11D B6D B10D B5D 134.8(26) . . . . ?
B5D B6D B10D B9D -38.7(24) . . . . ?
C2D B6D B10D B9D 63.5(28) . . . . ?
C1D B6D B10D B9D 3.6(31) . . . . ?
B11D B6D B10D B9D 96.0(29) . . . . ?
B6D B5D B10D B12D 104.0(30) . . . . ?
C1D B5D B10D B12D 61.7(31) . . . . ?
B4D B5D B10D B12D 0.9(36) . . . . ?
B9D B5D B10D B12D -32.9(26) . . . . ?
B6D B5D B10D B6D 0.000(9) . . . . ?
C1D B5D B10D B6D -42.3(21) . . . . ?
B4D B5D B10D B6D -103.1(27) . . . . ?
B9D B5D B10D B6D -136.8(28) . . . . ?
B6D B5D B10D B11D 42.9(24) . . . . ?
C1D B5D B10D B11D 0.7(32) . . . . ?
B4D B5D B10D B11D -60.2(32) . . . . ?
B9D B5D B10D B11D -93.9(29) . . . . ?
B6D B5D B10D B9D 136.8(28) . . . . ?
C1D B5D B10D B9D 94.6(25) . . . . ?
B4D B5D B10D B9D 33.8(25) . . . . ?
B9D B5D B10D B9D 0.000(10) . . . . ?
B8D B9D B10D B12D 44.1(28) . . . . ?
B12D B9D B10D B12D 0.000(11) . . . . ?
B4D B9D B10D B12D 110.1(30) . . . . ?
B5D B9D B10D B12D 143.5(29) . . . . ?
B8D B9D B10D B6D -63.3(34) . . . . ?
B12D B9D B10D B6D -107.4(29) . . . . ?
B4D B9D B10D B6D 2.7(35) . . . . ?
B5D B9D B10D B6D 36.1(22) . . . . ?
B8D B9D B10D B11D 4.7(36) . . . . ?
B12D B9D B10D B11D -39.4(23) . . . . ?
B4D B9D B10D B11D 70.7(31) . . . . ?
B5D B9D B10D B11D 104.1(27) . . . . ?
B8D B9D B10D B5D -99.4(31) . . . . ?
B12D B9D B10D B5D -143.5(29) . . . . ?
B4D B9D B10D B5D -33.4(24) . . . . ?
B5D B9D B10D B5D 0.000(12) . . . . ?
C2D B7D B11D B12D -134.0(25) . . . . ?
B3D B7D B11D B12D -102.0(27) . . . . ?
B8D B7D B11D B12D -39.2(26) . . . . ?
B12D B7D B11D B12D 0.000(4) . . . . ?
C2D B7D B11D C2D 0.000(10) . . . . ?
B3D B7D B11D C2D 32.0(21) . . . . ?
B8D B7D B11D C2D 94.8(26) . . . . ?
B12D B7D B11D C2D 134.0(25) . . . . ?
C2D B7D B11D B10D -93.7(27) . . . . ?
B3D B7D B11D B10D -61.7(33) . . . . ?
B8D B7D B11D B10D 1.1(36) . . . . ?
B12D B7D B11D B10D 40.2(25) . . . . ?
C2D B7D B11D B6D -32.7(20) . . . . ?
B3D B7D B11D B6D -0.7(33) . . . . ?
B8D B7D B11D B6D 62.1(30) . . . . ?
B12D B7D B11D B6D 101.3(26) . . . . ?
C1D C2D B11D B7D -100.0(24) . . . . ?
B3D C2D B11D B7D -33.3(23) . . . . ?
B6D C2D B11D B7D -142.0(24) . . . . ?
B7D C2D B11D B7D 0.000(8) . . . . ?
Hg1 C2D B11D B7D 113.0(21) . . . . ?
C1D C2D B11D B12D -54.1(30) . . . . ?
B3D C2D B11D B12D 12.6(31) . . . . ?
B6D C2D B11D B12D -96.0(26) . . . . ?
B7D C2D B11D B12D 45.9(25) . . . . ?
Hg1 C2D B11D B12D 159.0(20) . . . . ?
C1D C2D B11D B10D 8.5(30) . . . . ?
B3D C2D B11D B10D 75.2(26) . . . . ?
B6D C2D B11D B10D -33.5(22) . . . . ?
B7D C2D B11D B10D 108.5(28) . . . . ?
Hg1 C2D B11D B10D -138.4(20) . . . . ?
C1D C2D B11D B6D 41.9(19) . . . . ?
B3D C2D B11D B6D 108.7(21) . . . . ?
B6D C2D B11D B6D 0.000(6) . . . . ?
B7D C2D B11D B6D 142.0(24) . . . . ?
Hg1 C2D B11D B6D -105.0(18) . . . . ?
B12D B10D B11D B7D -43.4(27) . . . . ?
B6D B10D B11D B7D 98.6(28) . . . . ?
B5D B10D B11D B7D 60.4(34) . . . . ?
B9D B10D B11D B7D -3.4(35) . . . . ?
B12D B10D B11D B12D 0.000(3) . . . . ?
B6D B10D B11D B12D 142.1(27) . . . . ?
B5D B10D B11D B12D 103.8(29) . . . . ?
B9D B10D B11D B12D 40.0(24) . . . . ?
B12D B10D B11D C2D -108.9(26) . . . . ?
B6D B10D B11D C2D 33.1(21) . . . . ?
B5D B10D B11D C2D -5.1(31) . . . . ?
B9D B10D B11D C2D -68.9(27) . . . . ?
B12D B10D B11D B6D -142.1(27) . . . . ?
B6D B10D B11D B6D 0.000(1) . . . . ?
B5D B10D B11D B6D -38.3(21) . . . . ?
B9D B10D B11D B6D -102.1(26) . . . . ?
B5D B6D B11D B7D -63.7(30) . . . . ?
C2D B6D B11D B7D 35.3(22) . . . . ?
C1D B6D B11D B7D -0.7(29) . . . . ?
B10D B6D B11D B7D -104.8(30) . . . . ?
B5D B6D B11D B12D 7.3(30) . . . . ?
C2D B6D B11D B12D 106.3(26) . . . . ?
C1D B6D B11D B12D 70.2(25) . . . . ?
B10D B6D B11D B12D -33.8(24) . . . . ?
B5D B6D B11D C2D -99.0(23) . . . . ?
C2D B6D B11D C2D 0.000(6) . . . . ?
C1D B6D B11D C2D -36.0(17) . . . . ?
B10D B6D B11D C2D -140.1(26) . . . . ?
B5D B6D B11D B10D 41.1(24) . . . . ?
C2D B6D B11D B10D 140.1(26) . . . . ?
C1D B6D B11D B10D 104.1(24) . . . . ?
B10D B6D B11D B10D 0.000(1) . . . . ?
B7D B11D B12D B9D 92.0(27) . . . . ?
C2D B11D B12D B9D 48.2(32) . . . . ?
B10D B11D B12D B9D -44.3(25) . . . . ?
B6D B11D B12D B9D -11.7(32) . . . . ?
B7D B11D B12D B10D 136.3(28) . . . . ?
C2D B11D B12D B10D 92.4(27) . . . . ?
B10D B11D B12D B10D 0.000(3) . . . . ?
B6D B11D B12D B10D 32.6(23) . . . . ?
B7D B11D B12D B7D 0.000(5) . . . . ?
C2D B11D B12D B7D -43.9(23) . . . . ?
B10D B11D B12D B7D -136.3(28) . . . . ?
B6D B11D B12D B7D -103.7(26) . . . . ?
B7D B11D B12D B8D 35.7(24) . . . . ?
C2D B11D B12D B8D -8.1(31) . . . . ?
B10D B11D B12D B8D -100.6(27) . . . . ?
B6D B11D B12D B8D -68.0(27) . . . . ?
B8D B9D B12D B11D -91.1(29) . . . . ?
B4D B9D B12D B11D -50.5(36) . . . . ?
B10D B9D B12D B11D 44.1(25) . . . . ?
B5D B9D B12D B11D 11.8(33) . . . . ?
B8D B9D B12D B10D -135.2(30) . . . . ?
B4D B9D B12D B10D -94.6(33) . . . . ?
B10D B9D B12D B10D 0.000(11) . . . . ?
B5D B9D B12D B10D -32.3(25) . . . . ?
B8D B9D B12D B7D -33.5(25) . . . . ?
B4D B9D B12D B7D 7.1(35) . . . . ?
B10D B9D B12D B7D 101.6(27) . . . . ?
B5D B9D B12D B7D 69.4(28) . . . . ?
B8D B9D B12D B8D 0.000(4) . . . . ?
B4D B9D B12D B8D 40.6(27) . . . . ?
B10D B9D B12D B8D 135.2(30) . . . . ?
B5D B9D B12D B8D 102.9(30) . . . . ?
B6D B10D B12D B11D -37.5(25) . . . . ?
B11D B10D B12D B11D 0.000(3) . . . . ?
B5D B10D B12D B11D -98.3(30) . . . . ?
B9D B10D B12D B11D -132.4(28) . . . . ?
B6D B10D B12D B9D 94.9(29) . . . . ?
B11D B10D B12D B9D 132.4(28) . . . . ?
B5D B10D B12D B9D 34.1(26) . . . . ?
B9D B10D B12D B9D 0.000(9) . . . . ?
B6D B10D B12D B7D -1.1(34) . . . . ?
B11D B10D B12D B7D 36.3(23) . . . . ?
B5D B10D B12D B7D -62.0(32) . . . . ?
B9D B10D B12D B7D -96.1(27) . . . . ?
B6D B10D B12D B8D 58.5(32) . . . . ?
B11D B10D B12D B8D 96.0(26) . . . . ?
B5D B10D B12D B8D -2.3(34) . . . . ?
B9D B10D B12D B8D -36.4(24) . . . . ?
B11D B7D B12D B11D 0.000(6) . . . . ?
C2D B7D B12D B11D 39.9(22) . . . . ?
B3D B7D B12D B11D 100.9(29) . . . . ?
B8D B7D B12D B11D 137.3(29) . . . . ?
B11D B7D B12D B9D -105.0(28) . . . . ?
C2D B7D B12D B9D -65.1(27) . . . . ?
B3D B7D B12D B9D -4.1(32) . . . . ?
B8D B7D B12D B9D 32.2(24) . . . . ?
B11D B7D B12D B10D -39.7(25) . . . . ?
C2D B7D B12D B10D 0.3(30) . . . . ?
B3D B7D B12D B10D 61.2(30) . . . . ?
B8D B7D B12D B10D 97.6(28) . . . . ?
B11D B7D B12D B8D -137.3(29) . . . . ?
C2D B7D B12D B8D -97.3(25) . . . . ?
B3D B7D B12D B8D -36.3(23) . . . . ?
B8D B7D B12D B8D 0.000(3) . . . . ?
B9D B8D B12D B11D 105.3(29) . . . . ?
B3D B8D B12D B11D 1.3(31) . . . . ?
B4D B8D B12D B11D 67.6(30) . . . . ?
B7D B8D B12D B11D -34.9(23) . . . . ?
B9D B8D B12D B9D 0.000(4) . . . . ?
B3D B8D B12D B9D -104.0(30) . . . . ?
B4D B8D B12D B9D -37.7(25) . . . . ?
B7D B8D B12D B9D -140.2(30) . . . . ?
B9D B8D B12D B10D 40.6(27) . . . . ?
B3D B8D B12D B10D -63.4(31) . . . . ?
B4D B8D B12D B10D 2.9(33) . . . . ?
B7D B8D B12D B10D -99.6(28) . . . . ?
B9D B8D B12D B7D 140.2(30) . . . . ?
B3D B8D B12D B7D 36.2(22) . . . . ?
B4D B8D B12D B7D 102.5(29) . . . . ?
B7D B8D B12D B7D 0.000(4) . . . . ?
O10E K1 O1E C2E -120.7(30) . . . . ?
O4W K1 O1E C2E -125.1(37) . . . . ?
O13E K1 O1E C2E 175.8(33) . . . . ?
O16E K1 O1E C2E 144.9(36) . . . . ?
O2A K1 O1E C2E 33.5(38) . . . . ?
O4E K1 O1E C2E -29.1(33) . . . . ?
O7E K1 O1E C2E -55.0(34) . . . . ?
O1A K1 O1E C2E 86.6(36) . . . . ?
N1A K1 O1E C2E 59.7(38) . . . . ?
O10E K1 O1E C18E 104.9(29) . . . . ?
O4W K1 O1E C18E 100.5(29) . . . . ?
O13E K1 O1E C18E 41.5(28) . . . . ?
O16E K1 O1E C18E 10.5(25) . . . . ?
O2A K1 O1E C18E -100.9(27) . . . . ?
O4E K1 O1E C18E -163.5(29) . . . . ?
O7E K1 O1E C18E 170.6(26) . . . . ?
O1A K1 O1E C18E -47.8(29) . . . . ?
N1A K1 O1E C18E -74.7(29) . . . . ?
C18E O1E C2E C3E -176.3(38) . . . . ?
K1 O1E C2E C3E 53.5(47) . . . . ?
O1E C2E C3E O4E -58.9(61) . . . . ?
C2E C3E O4E C5E -173.6(50) . . . . ?
C2E C3E O4E K1 28.5(53) . . . . ?
O10E K1 O4E C5E -19.7(34) . . . . ?
O4W K1 O4E C5E -96.9(34) . . . . ?
O13E K1 O4E C5E -94.6(37) . . . . ?
O16E K1 O4E C5E -168.4(30) . . . . ?
O2A K1 O4E C5E 62.3(32) . . . . ?
O7E K1 O4E C5E -10.9(31) . . . . ?
O1E K1 O4E C5E -162.3(35) . . . . ?
O1A K1 O4E C5E 80.8(34) . . . . ?
N1A K1 O4E C5E 70.7(33) . . . . ?
O10E K1 O4E C3E 142.7(25) . . . . ?
O4W K1 O4E C3E 65.5(28) . . . . ?
O13E K1 O4E C3E 67.8(34) . . . . ?
O16E K1 O4E C3E -5.9(29) . . . . ?
O2A K1 O4E C3E -135.3(26) . . . . ?
O7E K1 O4E C3E 151.5(28) . . . . ?
O1E K1 O4E C3E 0.1(25) . . . . ?
O1A K1 O4E C3E -116.8(26) . . . . ?
N1A K1 O4E C3E -126.9(26) . . . . ?
C3E O4E C5E C6E -173.9(45) . . . . ?
K1 O4E C5E C6E -16.4(66) . . . . ?
O4E C5E C6E O7E 56.6(71) . . . . ?
C5E C6E O7E C8E -177.2(39) . . . . ?
C5E C6E O7E K1 -59.2(47) . . . . ?
O10E K1 O7E C8E -25.8(19) . . . . ?
O4W K1 O7E C8E -111.4(23) . . . . ?
O13E K1 O7E C8E -44.9(22) . . . . ?
O16E K1 O7E C8E -107.9(29) . . . . ?
O2A K1 O7E C8E 64.1(20) . . . . ?
O4E K1 O7E C8E 163.4(23) . . . . ?
O1E K1 O7E C8E -170.5(20) . . . . ?
O1A K1 O7E C8E 40.6(22) . . . . ?
N1A K1 O7E C8E 52.9(21) . . . . ?
O10E K1 O7E C6E -157.4(24) . . . . ?
O4W K1 O7E C6E 117.0(24) . . . . ?
O13E K1 O7E C6E -176.6(21) . . . . ?
O16E K1 O7E C6E 120.5(31) . . . . ?
O2A K1 O7E C6E -67.6(22) . . . . ?
O4E K1 O7E C6E 31.7(21) . . . . ?
O1E K1 O7E C6E 57.9(23) . . . . ?
O1A K1 O7E C6E -91.0(22) . . . . ?
N1A K1 O7E C6E -78.7(22) . . . . ?
C6E O7E C8E C9E 176.3(37) . . . . ?
K1 O7E C8E C9E 58.7(37) . . . . ?
O7E C8E C9E O10E -68.2(46) . . . . ?
C8E C9E O10E C11E -170.0(31) . . . . ?
C8E C9E O10E K1 36.4(44) . . . . ?
O4W K1 O10E C9E 81.8(26) . . . . ?
O13E K1 O10E C9E 156.1(27) . . . . ?
O16E K1 O10E C9E 154.4(24) . . . . ?
O2A K1 O10E C9E -81.9(25) . . . . ?
O4E K1 O10E C9E 4.8(26) . . . . ?
O7E K1 O10E C9E -3.9(24) . . . . ?
O1E K1 O10E C9E 77.8(30) . . . . ?
O1A K1 O10E C9E -123.5(25) . . . . ?
N1A K1 O10E C9E -102.5(25) . . . . ?
O4W K1 O10E C11E -72.8(21) . . . . ?
O13E K1 O10E C11E 1.4(19) . . . . ?
O16E K1 O10E C11E -0.3(22) . . . . ?
O2A K1 O10E C11E 123.5(20) . . . . ?
O4E K1 O10E C11E -149.8(20) . . . . ?
O7E K1 O10E C11E -158.5(22) . . . . ?
O1E K1 O10E C11E -76.8(26) . . . . ?
O1A K1 O10E C11E 81.9(20) . . . . ?
N1A K1 O10E C11E 102.9(20) . . . . ?
C9E O10E C11E C12E 171.7(34) . . . . ?
K1 O10E C11E C12E -34.4(37) . . . . ?
O10E C11E C12E O13E 65.4(39) . . . . ?
C11E C12E O13E C14E -176.5(35) . . . . ?
C11E C12E O13E K1 -58.6(32) . . . . ?
O10E K1 O13E C12E 29.3(21) . . . . ?
O4W K1 O13E C12E 120.6(26) . . . . ?
O16E K1 O13E C12E -152.5(25) . . . . ?
O2A K1 O13E C12E -36.6(24) . . . . ?
O4E K1 O13E C12E 118.1(26) . . . . ?
O7E K1 O13E C12E 48.4(24) . . . . ?
O1E K1 O13E C12E 175.0(22) . . . . ?
O1A K1 O13E C12E -58.1(22) . . . . ?
N1A K1 O13E C12E -47.9(23) . . . . ?
O10E K1 O13E C14E 144.4(30) . . . . ?
O4W K1 O13E C14E -124.3(31) . . . . ?
O16E K1 O13E C14E -37.4(28) . . . . ?
O2A K1 O13E C14E 78.5(29) . . . . ?
O4E K1 O13E C14E -126.8(33) . . . . ?
O7E K1 O13E C14E 163.5(28) . . . . ?
O1E K1 O13E C14E -69.9(30) . . . . ?
O1A K1 O13E C14E 57.0(29) . . . . ?
N1A K1 O13E C14E 67.2(29) . . . . ?
C12E O13E C14E C15E -175.9(35) . . . . ?
K1 O13E C14E C15E 68.2(42) . . . . ?
O13E C14E C15E O16E -70.0(53) . . . . ?
C14E C15E O16E C17E 173.4(43) . . . . ?
C14E C15E O16E K1 37.5(55) . . . . ?
O10E K1 O16E C17E -132.4(32) . . . . ?
O4W K1 O16E C17E -57.3(34) . . . . ?
O13E K1 O16E C17E -134.1(34) . . . . ?
O2A K1 O16E C17E 128.5(31) . . . . ?
O4E K1 O16E C17E 16.3(35) . . . . ?
O7E K1 O16E C17E -60.8(46) . . . . ?
O1E K1 O16E C17E 10.4(31) . . . . ?
O1A K1 O16E C17E 148.6(33) . . . . ?
N1A K1 O16E C17E 139.1(32) . . . . ?
O10E K1 O16E C15E 0.0(35) . . . . ?
O4W K1 O16E C15E 75.1(34) . . . . ?
O13E K1 O16E C15E -1.7(32) . . . . ?
O2A K1 O16E C15E -99.1(33) . . . . ?
O4E K1 O16E C15E 148.7(32) . . . . ?
O7E K1 O16E C15E 71.6(45) . . . . ?
O1E K1 O16E C15E 142.8(35) . . . . ?
O1A K1 O16E C15E -79.0(33) . . . . ?
N1A K1 O16E C15E -88.5(33) . . . . ?
C15E O16E C17E C18E -168.0(45) . . . . ?
K1 O16E C17E C18E -31.8(59) . . . . ?
C2E O1E C18E C17E -161.1(43) . . . . ?
K1 O1E C18E C17E -29.9(50) . . . . ?
O16E C17E C18E O1E 45.0(70) . . . . ?
O4W K2 O1F C2F -57.9(44) 2_455 . . . ?
O10F K2 O1F C2F 116.0(47) . . . . ?
O2B K2 O1F C2F 130.7(45) . . . . ?
O7F K2 O1F C2F 19.9(48) . . . . ?
O4F K2 O1F C2F 13.4(41) . . . . ?
O13F K2 O1F C2F -163.5(41) . . . . ?
O16F K2 O1F C2F -149.7(46) . . . . ?
O1B K2 O1F C2F 88.2(43) . . . . ?
N1B K2 O1F C2F 110.0(44) . . . . ?
C5F K2 O1F C2F 21.6(44) . . . . ?
C3F K2 O1F C2F 23.1(40) . . . . ?
O4W K2 O1F C18F 89.6(34) 2_455 . . . ?
O10F K2 O1F C18F -96.4(45) . . . . ?
O2B K2 O1F C18F -81.8(32) . . . . ?
O7F K2 O1F C18F 167.5(29) . . . . ?
O4F K2 O1F C18F 160.9(36) . . . . ?
O13F K2 O1F C18F -16.0(36) . . . . ?
O16F K2 O1F C18F -2.2(30) . . . . ?
O1B K2 O1F C18F -124.3(32) . . . . ?
N1B K2 O1F C18F -102.4(32) . . . . ?
C5F K2 O1F C18F 169.1(34) . . . . ?
C3F K2 O1F C18F 170.6(42) . . . . ?
C18F O1F C2F C3F 176.2(42) . . . . ?
K2 O1F C2F C3F -37.5(60) . . . . ?
C18F O1F C2F K2 -146.3(61) . . . . ?
K2 O1F C2F K2 0.000(5) . . . . ?
O4W K2 C2F O1F 118.4(45) 2_455 . . . ?
O1F K2 C2F O1F 0.000(13) . . . . ?
O10F K2 C2F O1F -100.9(52) . . . . ?
O2B K2 C2F O1F -47.9(43) . . . . ?
O7F K2 C2F O1F -162.9(41) . . . . ?
O4F K2 C2F O1F -162.9(53) . . . . ?
O13F K2 C2F O1F 21.2(52) . . . . ?
O16F K2 C2F O1F 27.0(42) . . . . ?
O1B K2 C2F O1F -88.8(43) . . . . ?
N1B K2 C2F O1F -68.2(43) . . . . ?
C5F K2 C2F O1F -156.1(48) . . . . ?
C3F K2 C2F O1F -142.5(64) . . . . ?
O4W K2 C2F C3F -99.1(32) 2_455 . . . ?
O1F K2 C2F C3F 142.5(64) . . . . ?
O10F K2 C2F C3F 41.6(51) . . . . ?
O2B K2 C2F C3F 94.6(31) . . . . ?
O7F K2 C2F C3F -20.4(34) . . . . ?
O4F K2 C2F C3F -20.4(28) . . . . ?
O13F K2 C2F C3F 163.6(27) . . . . ?
O16F K2 C2F C3F 169.4(33) . . . . ?
O1B K2 C2F C3F 53.7(30) . . . . ?
N1B K2 C2F C3F 74.2(31) . . . . ?
C5F K2 C2F C3F -13.7(30) . . . . ?
C3F K2 C2F C3F 0.000(13) . . . . ?
O1F C2F C3F O4F 65.0(71) . . . . ?
K2 C2F C3F O4F 39.9(46) . . . . ?
O1F C2F C3F K2 25.1(41) . . . . ?
K2 C2F C3F K2 0.000(8) . . . . ?
O4W K2 C3F O4F -65.2(34) 2_455 . . . ?
O1F K2 C3F O4F -156.5(43) . . . . ?
O10F K2 C3F O4F 63.3(39) . . . . ?
O2B K2 C3F O4F 134.7(33) . . . . ?
O7F K2 C3F O4F 21.0(33) . . . . ?
O4F K2 C3F O4F 0.000(8) . . . . ?
O13F K2 C3F O4F -173.0(31) . . . . ?
O16F K2 C3F O4F -150.0(33) . . . . ?
O1B K2 C3F O4F 100.1(34) . . . . ?
N1B K2 C3F O4F 117.1(34) . . . . ?
C5F K2 C3F O4F 21.2(32) . . . . ?
O4W K2 C3F C2F 74.4(32) 2_455 . . . ?
O1F K2 C3F C2F -16.9(29) . . . . ?
O10F K2 C3F C2F -157.1(29) . . . . ?
O2B K2 C3F C2F -85.7(31) . . . . ?
O7F K2 C3F C2F 160.5(32) . . . . ?
O4F K2 C3F C2F 139.6(54) . . . . ?
O13F K2 C3F C2F -33.4(53) . . . . ?
O16F K2 C3F C2F -10.5(33) . . . . ?
O1B K2 C3F C2F -120.3(33) . . . . ?
N1B K2 C3F C2F -103.3(31) . . . . ?
C5F K2 C3F C2F 160.8(42) . . . . ?
C2F C3F O4F C5F -170.9(56) . . . . ?
K2 C3F O4F C5F -120.5(60) . . . . ?
C2F C3F O4F K2 -50.4(58) . . . . ?
K2 C3F O4F K2 0.000(4) . . . . ?
O4W K2 O4F C5F -111.2(41) 2_455 . . . ?
O1F K2 O4F C5F 157.2(43) . . . . ?
O10F K2 O4F C5F 9.0(43) . . . . ?
O2B K2 O4F C5F 92.2(39) . . . . ?
O7F K2 O4F C5F -16.9(37) . . . . ?
O13F K2 O4F C5F -101.4(262) . . . . ?
O16F K2 O4F C5F 174.1(37) . . . . ?
O1B K2 O4F C5F 67.9(39) . . . . ?
N1B K2 O4F C5F 78.5(39) . . . . ?
C5F K2 O4F C5F 0.000(10) . . . . ?
C3F K2 O4F C5F 140.0(60) . . . . ?
O4W K2 O4F C3F 108.8(36) 2_455 . . . ?
O1F K2 O4F C3F 17.2(32) . . . . ?
O10F K2 O4F C3F -130.9(32) . . . . ?
O2B K2 O4F C3F -47.8(35) . . . . ?
O7F K2 O4F C3F -156.9(37) . . . . ?
O13F K2 O4F C3F 118.6(256) . . . . ?
O16F K2 O4F C3F 34.1(37) . . . . ?
O1B K2 O4F C3F -72.1(33) . . . . ?
N1B K2 O4F C3F -61.5(34) . . . . ?
C5F K2 O4F C3F -140.0(60) . . . . ?
C3F K2 O4F C3F 0.000(7) . . . . ?
C3F O4F C5F C6F 162.7(80) . . . . ?
K2 O4F C5F C6F 41.8(99) . . . . ?
C3F O4F C5F K2 120.9(58) . . . . ?
K2 O4F C5F K2 0.000(5) . . . . ?
O4W K2 C5F O4F 63.1(38) 2_455 . . . ?
O1F K2 C5F O4F -20.0(37) . . . . ?
O10F K2 C5F O4F -172.2(37) . . . . ?
O2B K2 C5F O4F -94.0(38) . . . . ?
O7F K2 C5F O4F 158.2(47) . . . . ?
O4F K2 C5F O4F 0.000(12) . . . . ?
O13F K2 C5F O4F 172.4(30) . . . . ?
O16F K2 C5F O4F -8.1(50) . . . . ?
O1B K2 C5F O4F -104.2(40) . . . . ?
N1B K2 C5F O4F -101.2(38) . . . . ?
C3F K2 C5F O4F -21.4(34) . . . . ?
O4W K2 C5F C6F -87.5(53) 2_455 . . . ?
O1F K2 C5F C6F -170.6(53) . . . . ?
O10F K2 C5F C6F 37.1(53) . . . . ?
O2B K2 C5F C6F 115.3(51) . . . . ?
O7F K2 C5F C6F 7.5(49) . . . . ?
O4F K2 C5F C6F -150.7(78) . . . . ?
O13F K2 C5F C6F 21.7(75) . . . . ?
O16F K2 C5F C6F -158.7(45) . . . . ?
O1B K2 C5F C6F 105.1(53) . . . . ?
N1B K2 C5F C6F 108.2(52) . . . . ?
C3F K2 C5F C6F -172.1(62) . . . . ?
O4F C5F C6F O7F -46.5(142) . . . . ?
K2 C5F C6F O7F -12.5(81) . . . . ?
O4F C5F C6F K2 -34.0(79) . . . . ?
K2 C5F C6F K2 0.000(8) . . . . ?
O4W K2 C6F C5F 87.6(52) 2_455 . . . ?
O1F K2 C6F C5F 9.4(53) . . . . ?
O10F K2 C6F C5F -143.4(52) . . . . ?
O2B K2 C6F C5F -72.7(52) . . . . ?
O7F K2 C6F C5F -166.2(90) . . . . ?
O4F K2 C6F C5F 15.2(40) . . . . ?
O13F K2 C6F C5F -168.8(39) . . . . ?
O16F K2 C6F C5F 42.4(86) . . . . ?
O1B K2 C6F C5F -66.6(49) . . . . ?
N1B K2 C6F C5F -72.0(51) . . . . ?
C5F K2 C6F C5F 0.00(2) . . . . ?
C3F K2 C6F C5F 5.7(45) . . . . ?
O4W K2 C6F O7F -106.2(47) 2_455 . . . ?
O1F K2 C6F O7F 175.6(43) . . . . ?
O10F K2 C6F O7F 22.8(43) . . . . ?
O2B K2 C6F O7F 93.5(46) . . . . ?
O7F K2 C6F O7F 0.00(3) . . . . ?
O4F K2 C6F O7F -178.6(61) . . . . ?
O13F K2 C6F O7F -2.7(61) . . . . ?
O16F K2 C6F O7F -151.4(32) . . . . ?
O1B K2 C6F O7F 99.6(46) . . . . ?
N1B K2 C6F O7F 94.2(45) . . . . ?
C5F K2 C6F O7F 166.2(90) . . . . ?
C3F K2 C6F O7F 171.9(53) . . . . ?
C5F C6F O7F C8F -101.8(88) . . . . ?
K2 C6F O7F C8F -117.2(45) . . . . ?
C5F C6F O7F K2 15.4(100) . . . . ?
K2 C6F O7F K2 0.000(11) . . . . ?
O4W K2 O7F C8F -173.3(48) 2_455 . . . ?
O1F K2 O7F C8F 110.9(47) . . . . ?
O10F K2 O7F C8F -38.1(43) . . . . ?
O2B K2 O7F C8F 19.2(51) . . . . ?
O4F K2 O7F C8F 117.1(46) . . . . ?
O13F K2 O7F C8F -65.9(46) . . . . ?
O16F K2 O7F C8F -126.8(65) . . . . ?
O1B K2 O7F C8F 41.5(43) . . . . ?
N1B K2 O7F C8F 28.4(47) . . . . ?
C5F K2 O7F C8F 108.6(46) . . . . ?
C3F K2 O7F C8F 108.9(46) . . . . ?
O4W K2 O7F C6F 70.6(48) 2_455 . . . ?
O1F K2 O7F C6F -5.2(51) . . . . ?
O10F K2 O7F C6F -154.2(49) . . . . ?
O2B K2 O7F C6F -96.9(48) . . . . ?
O4F K2 O7F C6F 1.0(45) . . . . ?
O13F K2 O7F C6F 178.0(45) . . . . ?
O16F K2 O7F C6F 117.0(85) . . . . ?
O1B K2 O7F C6F -74.6(46) . . . . ?
N1B K2 O7F C6F -87.7(47) . . . . ?
C5F K2 O7F C6F -7.5(49) . . . . ?
C3F K2 O7F C6F -7.2(47) . . . . ?
C6F O7F C8F C9F 175.6(55) . . . . ?
K2 O7F C8F C9F 60.3(50) . . . . ?
C6F O7F C8F K2 115.3(55) . . . . ?
K2 O7F C8F K2 0.000(5) . . . . ?
O4W K2 C8F O7F 6.9(49) 2_455 . . . ?
O1F K2 C8F O7F -83.3(49) . . . . ?
O10F K2 C8F O7F 132.9(51) . . . . ?
O2B K2 C8F O7F -162.4(46) . . . . ?
O7F K2 C8F O7F 0.00(2) . . . . ?
O4F K2 C8F O7F -56.9(46) . . . . ?
O13F K2 C8F O7F 120.3(46) . . . . ?
O16F K2 C8F O7F 145.2(45) . . . . ?
O1B K2 C8F O7F -134.0(48) . . . . ?
N1B K2 C8F O7F -151.1(47) . . . . ?
C5F K2 C8F O7F -56.7(46) . . . . ?
C3F K2 C8F O7F -70.6(47) . . . . ?
O4W K2 C8F C9F -117.0(33) 2_455 . . . ?
O1F K2 C8F C9F 152.9(28) . . . . ?
O10F K2 C8F C9F 9.0(29) . . . . ?
O2B K2 C8F C9F 73.8(31) . . . . ?
O7F K2 C8F C9F -123.9(62) . . . . ?
O4F K2 C8F C9F 179.3(34) . . . . ?
O13F K2 C8F C9F -3.5(34) . . . . ?
O16F K2 C8F C9F 21.3(61) . . . . ?
O1B K2 C8F C9F 102.1(32) . . . . ?
N1B K2 C8F C9F 85.1(31) . . . . ?
C5F K2 C8F C9F 179.5(38) . . . . ?
C3F K2 C8F C9F 165.5(32) . . . . ?
O7F C8F C9F O10F -58.3(68) . . . . ?
K2 C8F C9F O10F -14.6(46) . . . . ?
O7F C8F C9F K2 -43.7(36) . . . . ?
K2 C8F C9F K2 0.000(6) . . . . ?
O4W K2 C9F C8F 69.9(34) 2_455 . . . ?
O1F K2 C9F C8F -41.5(41) . . . . ?
O10F K2 C9F C8F -164.8(49) . . . . ?
O2B K2 C9F C8F -107.2(31) . . . . ?
O7F K2 C9F C8F 27.3(28) . . . . ?
O4F K2 C9F C8F -0.7(33) . . . . ?
O13F K2 C9F C8F 176.6(32) . . . . ?
O16F K2 C9F C8F -170.8(27) . . . . ?
O1B K2 C9F C8F -69.0(31) . . . . ?
N1B K2 C9F C8F -90.3(31) . . . . ?
C5F K2 C9F C8F -0.4(32) . . . . ?
C3F K2 C9F C8F -15.7(35) . . . . ?
O4W K2 C9F O10F -125.3(25) 2_455 . . . ?
O1F K2 C9F O10F 123.4(26) . . . . ?
O10F K2 C9F O10F 0.000(10) . . . . ?
O2B K2 C9F O10F 57.6(24) . . . . ?
O7F K2 C9F O10F -167.8(36) . . . . ?
O4F K2 C9F O10F 164.1(24) . . . . ?
O13F K2 C9F O10F -18.6(24) . . . . ?
O16F K2 C9F O10F -6.0(34) . . . . ?
O1B K2 C9F O10F 95.8(24) . . . . ?
N1B K2 C9F O10F 74.6(23) . . . . ?
C5F K2 C9F O10F 164.4(27) . . . . ?
C3F K2 C9F O10F 149.1(23) . . . . ?
C8F C9F O10F C11F 166.8(63) . . . . ?
K2 C9F O10F C11F 148.3(63) . . . . ?
C8F C9F O10F K2 18.4(59) . . . . ?
K2 C9F O10F K2 0.000(4) . . . . ?
O4W K2 O10F C11F -79.8(64) 2_455 . . . ?
O1F K2 O10F C11F 107.6(56) . . . . ?
O2B K2 O10F C11F 92.8(60) . . . . ?
O7F K2 O10F C11F -139.8(60) . . . . ?
O4F K2 O10F C11F -166.6(56) . . . . ?
O13F K2 O10F C11F 10.4(56) . . . . ?
O16F K2 O10F C11F 28.2(61) . . . . ?
O1B K2 O10F C11F 136.0(60) . . . . ?
N1B K2 O10F C11F 113.9(60) . . . . ?
C5F K2 O10F C11F -163.2(59) . . . . ?
C3F K2 O10F C11F 170.8(53) . . . . ?
O4W K2 O10F C9F 68.1(28) 2_455 . . . ?
O1F K2 O10F C9F -104.6(36) . . . . ?
O2B K2 O10F C9F -119.3(25) . . . . ?
O7F K2 O10F C9F 8.1(24) . . . . ?
O4F K2 O10F C9F -18.7(29) . . . . ?
O13F K2 O10F C9F 158.3(28) . . . . ?
O16F K2 O10F C9F 176.0(23) . . . . ?
O1B K2 O10F C9F -76.1(24) . . . . ?
N1B K2 O10F C9F -98.3(24) . . . . ?
C5F K2 O10F C9F -15.4(27) . . . . ?
C3F K2 O10F C9F -41.4(31) . . . . ?
C9F O10F C11F C12F -177.9(38) . . . . ?
K2 O10F C11F C12F -36.5(73) . . . . ?
C9F O10F C11F K2 -141.4(73) . . . . ?
K2 O10F C11F K2 0.000(12) . . . . ?
O4W K2 C11F O10F 110.2(58) 2_455 . . . ?
O1F K2 C11F O10F -103.1(60) . . . . ?
O10F K2 C11F O10F 0.00(4) . . . . ?
O2B K2 C11F O10F -83.4(58) . . . . ?
O7F K2 C11F O10F 36.4(56) . . . . ?
O4F K2 C11F O10F 16.8(69) . . . . ?
O13F K2 C11F O10F -167.1(69) . . . . ?
O16F K2 C11F O10F -154.4(56) . . . . ?
O1B K2 C11F O10F -42.3(58) . . . . ?
N1B K2 C11F O10F -62.5(57) . . . . ?
C5F K2 C11F O10F 18.3(64) . . . . ?
C3F K2 C11F O10F -13.0(76) . . . . ?
O4W K2 C11F C12F -106.0(31) 2_455 . . . ?
O1F K2 C11F C12F 40.7(48) . . . . ?
O10F K2 C11F C12F 143.8(79) . . . . ?
O2B K2 C11F C12F 60.4(29) . . . . ?
O7F K2 C11F C12F -179.8(33) . . . . ?
O4F K2 C11F C12F 160.6(25) . . . . ?
O13F K2 C11F C12F -23.3(24) . . . . ?
O16F K2 C11F C12F -10.6(32) . . . . ?
O1B K2 C11F C12F 101.5(30) . . . . ?
N1B K2 C11F C12F 81.3(29) . . . . ?
C5F K2 C11F C12F 162.1(28) . . . . ?
C3F K2 C11F C12F 130.8(29) . . . . ?
O10F C11F C12F O13F 65.6(69) . . . . ?
K2 C11F C12F O13F 42.3(37) . . . . ?
O10F C11F C12F K2 23.3(48) . . . . ?
K2 C11F C12F K2 0.000(3) . . . . ?
O4W K2 C12F O13F -40.5(34) 2_455 . . . ?
O1F K2 C12F O13F 70.4(32) . . . . ?
O10F K2 C12F O13F -146.4(36) . . . . ?
O2B K2 C12F O13F 116.5(30) . . . . ?
O7F K2 C12F O13F -132.0(28) . . . . ?
O4F K2 C12F O13F -174.4(32) . . . . ?
O13F K2 C12F O13F 0.000(12) . . . . ?
O16F K2 C12F O13F 37.2(28) . . . . ?
O1B K2 C12F O13F 149.6(28) . . . . ?
N1B K2 C12F O13F 135.0(29) . . . . ?
C5F K2 C12F O13F -157.9(29) . . . . ?
C3F K2 C12F O13F 125.3(36) . . . . ?
O4W K2 C12F C11F 91.7(34) 2_455 . . . ?
O1F K2 C12F C11F -157.4(29) . . . . ?
O10F K2 C12F C11F -14.2(30) . . . . ?
O2B K2 C12F C11F -111.3(32) . . . . ?
O7F K2 C12F C11F 0.2(32) . . . . ?
O4F K2 C12F C11F -42.2(51) . . . . ?
O13F K2 C12F C11F 132.2(47) . . . . ?
O16F K2 C12F C11F 169.4(32) . . . . ?
O1B K2 C12F C11F -78.2(31) . . . . ?
N1B K2 C12F C11F -92.8(31) . . . . ?
C5F K2 C12F C11F -25.7(40) . . . . ?
C3F K2 C12F C11F -102.5(41) . . . . ?
C11F C12F O13F C14F -176.9(58) . . . . ?
K2 C12F O13F C14F -123.0(64) . . . . ?
C11F C12F O13F K2 -53.9(47) . . . . ?
K2 C12F O13F K2 0.000(3) . . . . ?
O4W K2 O13F C12F 146.1(29) 2_455 . . . ?
O1F K2 O13F C12F -123.6(28) . . . . ?
O10F K2 O13F C12F 24.5(28) . . . . ?
O2B K2 O13F C12F -56.9(28) . . . . ?
O7F K2 O13F C12F 53.3(31) . . . . ?
O4F K2 O13F C12F 136.5(254) . . . . ?
O16F K2 O13F C12F -137.5(31) . . . . ?
O1B K2 O13F C12F -32.6(30) . . . . ?
N1B K2 O13F C12F -43.4(28) . . . . ?
C5F K2 O13F C12F 42.2(50) . . . . ?
C3F K2 O13F C12F -111.4(40) . . . . ?
O4W K2 O13F C14F -70.9(40) 2_455 . . . ?
O1F K2 O13F C14F 19.3(42) . . . . ?
O10F K2 O13F C14F 167.4(42) . . . . ?
O2B K2 O13F C14F 86.0(39) . . . . ?
O7F K2 O13F C14F -163.8(38) . . . . ?
O4F K2 O13F C14F -80.5(263) . . . . ?
O16F K2 O13F C14F 5.5(36) . . . . ?
O1B K2 O13F C14F 110.3(38) . . . . ?
N1B K2 O13F C14F 99.6(39) . . . . ?
C5F K2 O13F C14F -174.8(43) . . . . ?
C3F K2 O13F C14F 31.5(59) . . . . ?
C12F O13F C14F C15F 89.0(131) . . . . ?
K2 O13F C14F C15F -34.5(127) . . . . ?
C12F O13F C14F K2 123.5(62) . . . . ?
K2 O13F C14F K2 0.000(6) . . . . ?
O4W K2 C14F C15F -88.3(58) 2_455 . . . ?
O1F K2 C14F C15F -5.7(59) . . . . ?
O10F K2 C14F C15F 146.6(59) . . . . ?
O2B K2 C14F C15F 69.1(56) . . . . ?
O7F K2 C14F C15F 178.7(48) . . . . ?
O4F K2 C14F C15F -29.5(82) . . . . ?
O13F K2 C14F C15F 157.5(86) . . . . ?
O16F K2 C14F C15F -14.8(50) . . . . ?
O1B K2 C14F C15F 78.4(59) . . . . ?
N1B K2 C14F C15F 75.8(57) . . . . ?
C5F K2 C14F C15F -75.5(446) . . . . ?
C3F K2 C14F C15F -6.4(70) . . . . ?
O4W K2 C14F O13F 114.2(38) 2_455 . . . ?
O1F K2 C14F O13F -163.2(37) . . . . ?
O10F K2 C14F O13F -10.9(36) . . . . ?
O2B K2 C14F O13F -88.4(38) . . . . ?
O7F K2 C14F O13F 21.2(49) . . . . ?
O4F K2 C14F O13F 173.0(28) . . . . ?
O13F K2 C14F O13F 0.00(2) . . . . ?
O16F K2 C14F O13F -172.3(50) . . . . ?
O1B K2 C14F O13F -79.1(39) . . . . ?
N1B K2 C14F O13F -81.7(38) . . . . ?
C5F K2 C14F O13F 127.0(424) . . . . ?
C3F K2 C14F O13F -163.9(30) . . . . ?
O13F C14F C15F O16F 51.8(159) . . . . ?
K2 C14F C15F O16F 23.8(76) . . . . ?
C14F C15F O16F C17F -149.8(72) . . . . ?
C14F C15F O16F K2 -30.1(97) . . . . ?
O4W K2 O16F C15F 123.3(45) 2_455 . . . ?
O1F K2 O16F C15F -155.2(46) . . . . ?
O10F K2 O16F C15F -6.1(47) . . . . ?
O2B K2 O16F C15F -71.1(44) . . . . ?
O7F K2 O16F C15F 77.0(100) . . . . ?
O4F K2 O16F C15F -171.9(42) . . . . ?
O13F K2 O16F C15F 11.2(42) . . . . ?
O1B K2 O16F C15F -90.6(44) . . . . ?
N1B K2 O16F C15F -78.3(44) . . . . ?
C5F K2 O16F C15F -168.6(42) . . . . ?
C3F K2 O16F C15F -159.9(44) . . . . ?
O4W K2 O16F C17F -105.5(30) 2_455 . . . ?
O1F K2 O16F C17F -24.1(27) . . . . ?
O10F K2 O16F C17F 125.0(28) . . . . ?
O2B K2 O16F C17F 60.0(28) . . . . ?
O7F K2 O16F C17F -151.9(79) . . . . ?
O4F K2 O16F C17F -40.8(32) . . . . ?
O13F K2 O16F C17F 142.3(31) . . . . ?
O1B K2 O16F C17F 40.5(30) . . . . ?
N1B K2 O16F C17F 52.8(28) . . . . ?
C5F K2 O16F C17F -37.5(36) . . . . ?
C3F K2 O16F C17F -28.8(30) . . . . ?
C15F O16F C17F C18F 175.3(54) . . . . ?
K2 O16F C17F C18F 52.4(45) . . . . ?
C15F O16F C17F K2 122.9(55) . . . . ?
K2 O16F C17F K2 0.000(11) . . . . ?
O4W K2 C17F O16F 74.6(30) 2_455 . . . ?
O1F K2 C17F O16F 147.4(36) . . . . ?
O10F K2 C17F O16F -67.7(31) . . . . ?
O2B K2 C17F O16F -112.7(30) . . . . ?
O7F K2 C17F O16F 158.1(42) . . . . ?
O4F K2 C17F O16F 144.3(28) . . . . ?
O13F K2 C17F O16F -32.9(28) . . . . ?
O16F K2 C17F O16F 0.00(3) . . . . ?
O1B K2 C17F O16F -142.9(28) . . . . ?
N1B K2 C17F O16F -126.4(29) . . . . ?
C5F K2 C17F O16F 152.8(28) . . . . ?
C3F K2 C17F O16F 151.4(30) . . . . ?
O4W K2 C17F C18F -58.5(31) 2_455 . . . ?
O1F K2 C17F C18F 14.2(28) . . . . ?
O10F K2 C17F C18F 159.2(27) . . . . ?
O2B K2 C17F C18F 114.2(31) . . . . ?
O7F K2 C17F C18F 25.0(64) . . . . ?
O4F K2 C17F C18F 11.2(31) . . . . ?
O13F K2 C17F C18F -166.1(31) . . . . ?
O16F K2 C17F C18F -133.1(47) . . . . ?
O1B K2 C17F C18F 84.0(29) . . . . ?
N1B K2 C17F C18F 100.4(30) . . . . ?
C5F K2 C17F C18F 19.7(35) . . . . ?
C3F K2 C17F C18F 18.2(29) . . . . ?
C2F O1F C18F C17F -179.6(49) . . . . ?
K2 O1F C18F C17F 31.9(59) . . . . ?
C2F O1F C18F K2 148.5(56) . . . . ?
K2 O1F C18F K2 0.000(9) . . . . ?
O16F C17F C18F O1F -64.3(64) . . . . ?
K2 C17F C18F O1F -22.7(43) . . . . ?
O16F C17F C18F K2 -41.6(36) . . . . ?
K2 C17F C18F K2 0.000(4) . . . . ?
O4W K2 C18F O1F -87.3(34) 2_455 . . . ?
O1F K2 C18F O1F 0.00(2) . . . . ?
O10F K2 C18F O1F 120.0(35) . . . . ?
O2B K2 C18F O1F 93.4(32) . . . . ?
O7F K2 C18F O1F -17.9(42) . . . . ?
O4F K2 C18F O1F -16.7(31) . . . . ?
O13F K2 C18F O1F 166.1(31) . . . . ?
O16F K2 C18F O1F 177.1(41) . . . . ?
O1B K2 C18F O1F 54.7(32) . . . . ?
N1B K2 C18F O1F 75.2(32) . . . . ?
C5F K2 C18F O1F -10.9(34) . . . . ?
C3F K2 C18F O1F -6.9(30) . . . . ?
O4W K2 C18F C17F 120.6(31) 2_455 . . . ?
O1F K2 C18F C17F -152.1(53) . . . . ?
O10F K2 C18F C17F -32.1(41) . . . . ?
O2B K2 C18F C17F -58.7(29) . . . . ?
O7F K2 C18F C17F -170.1(25) . . . . ?
O4F K2 C18F C17F -168.9(31) . . . . ?
O13F K2 C18F C17F 13.9(31) . . . . ?
O16F K2 C18F C17F 24.9(26) . . . . ?
O1B K2 C18F C17F -97.5(29) . . . . ?
N1B K2 C18F C17F -77.0(29) . . . . ?
C5F K2 C18F C17F -163.0(30) . . . . ?
C3F K2 C18F C17F -159.1(33) . . . . ?
O10E K1 N1A O2A 90.7(13) . . . . ?
O4W K1 N1A O2A 106.1(36) . . . . ?
O13E K1 N1A O2A 148.9(14) . . . . ?
O16E K1 N1A O2A -154.0(14) . . . . ?
O2A K1 N1A O2A 0.000(7) . . . . ?
O4E K1 N1A O2A -24.8(15) . . . . ?
O7E K1 N1A O2A 32.6(14) . . . . ?
O1E K1 N1A O2A -89.5(17) . . . . ?
O1A K1 N1A O2A 178.2(21) . . . . ?
O10E K1 N1A O1A -87.5(13) . . . . ?
O4W K1 N1A O1A -72.1(37) . . . . ?
O13E K1 N1A O1A -29.3(14) . . . . ?
O16E K1 N1A O1A 27.8(14) . . . . ?
O2A K1 N1A O1A -178.2(21) . . . . ?
O4E K1 N1A O1A 157.0(14) . . . . ?
O7E K1 N1A O1A -145.6(14) . . . . ?
O1E K1 N1A O1A 92.3(17) . . . . ?
O1A K1 N1A O1A 0.000(6) . . . . ?
O10E K1 N1A O3A 148.9(93) . . . . ?
O4W K1 N1A O3A 164.3(89) . . . . ?
O13E K1 N1A O3A -152.9(92) . . . . ?
O16E K1 N1A O3A -95.8(93) . . . . ?
O2A K1 N1A O3A 58.2(91) . . . . ?
O4E K1 N1A O3A 33.4(94) . . . . ?
O7E K1 N1A O3A 90.7(93) . . . . ?
O1E K1 N1A O3A -31.3(96) . . . . ?
O1A K1 N1A O3A -123.6(96) . . . . ?
O2A N1A O1A K1 -1.7(20) . . . . ?
O3A N1A O1A K1 171.8(16) . . . . ?
K1 N1A O1A K1 0.000(2) . . . . ?
O10E K1 O1A N1A 89.5(13) . . . . ?
O4W K1 O1A N1A 147.6(23) . . . . ?
O13E K1 O1A N1A 150.1(14) . . . . ?
O16E K1 O1A N1A -153.2(14) . . . . ?
O2A K1 O1A N1A 1.0(11) . . . . ?
O4E K1 O1A N1A -27.8(17) . . . . ?
O7E K1 O1A N1A 36.9(14) . . . . ?
O1E K1 O1A N1A -105.1(16) . . . . ?
N1A K1 O1A N1A 0.000(6) . . . . ?
O1A N1A O2A K1 1.8(21) . . . . ?
O3A N1A O2A K1 -172.1(14) . . . . ?
K1 N1A O2A K1 0.000(2) . . . . ?
O10E K1 O2A N1A -86.5(13) . . . . ?
O4W K1 O2A N1A -134.3(30) . . . . ?
O13E K1 O2A N1A -33.9(15) . . . . ?
O16E K1 O2A N1A 30.4(16) . . . . ?
O4E K1 O2A N1A 156.7(14) . . . . ?
O7E K1 O2A N1A -146.4(14) . . . . ?
O1E K1 O2A N1A 107.3(16) . . . . ?
O1A K1 O2A N1A -1.0(11) . . . . ?
N1A K1 O2A N1A 0.000(6) . . . . ?
O4W K2 N1B O2B 114.2(33) 2_455 . . . ?
O1F K2 N1B O2B 80.2(18) . . . . ?
O10F K2 N1B O2B -96.9(20) . . . . ?
O2B K2 N1B O2B 0.000(7) . . . . ?
O7F K2 N1B O2B -155.3(21) . . . . ?
O4F K2 N1B O2B 139.3(19) . . . . ?
O13F K2 N1B O2B -40.7(18) . . . . ?
O16F K2 N1B O2B 20.2(18) . . . . ?
O1B K2 N1B O2B 167.6(25) . . . . ?
C5F K2 N1B O2B 160.1(20) . . . . ?
C3F K2 N1B O2B 120.4(19) . . . . ?
O4W K2 N1B O1B -53.4(35) 2_455 . . . ?
O1F K2 N1B O1B -87.5(16) . . . . ?
O10F K2 N1B O1B 95.4(19) . . . . ?
O2B K2 N1B O1B -167.6(25) . . . . ?
O7F K2 N1B O1B 37.1(19) . . . . ?
O4F K2 N1B O1B -28.3(17) . . . . ?
O13F K2 N1B O1B 151.7(16) . . . . ?
O16F K2 N1B O1B -147.4(16) . . . . ?
O1B K2 N1B O1B 0.000(4) . . . . ?
C5F K2 N1B O1B -7.5(18) . . . . ?
C3F K2 N1B O1B -47.3(17) . . . . ?
O4W K2 N1B O3B -179.7(75) 2_455 . . . ?
O1F K2 N1B O3B 146.2(81) . . . . ?
O10F K2 N1B O3B -30.9(81) . . . . ?
O2B K2 N1B O3B 66.1(79) . . . . ?
O7F K2 N1B O3B -89.2(82) . . . . ?
O4F K2 N1B O3B -154.6(81) . . . . ?
O13F K2 N1B O3B 25.4(81) . . . . ?
O16F K2 N1B O3B 86.3(81) . . . . ?
O1B K2 N1B O3B -126.3(87) . . . . ?
C5F K2 N1B O3B -133.8(82) . . . . ?
C3F K2 N1B O3B -173.6(82) . . . . ?
O2B N1B O1B K2 -10.9(23) . . . . ?
O3B N1B O1B K2 169.9(17) . . . . ?
K2 N1B O1B K2 0.000(1) . . . . ?
O4W K2 O1B N1B 151.5(21) 2_455 . . . ?
O1F K2 O1B N1B 88.9(16) . . . . ?
O10F K2 O1B N1B -78.3(18) . . . . ?
O2B K2 O1B N1B 6.5(13) . . . . ?
O7F K2 O1B N1B -142.2(20) . . . . ?
O4F K2 O1B N1B 150.1(17) . . . . ?
O13F K2 O1B N1B -30.4(17) . . . . ?
O16F K2 O1B N1B 35.5(17) . . . . ?
N1B K2 O1B N1B 0.000(4) . . . . ?
C5F K2 O1B N1B 171.7(20) . . . . ?
C3F K2 O1B N1B 128.0(18) . . . . ?
O1B N1B O2B K2 12.7(26) . . . . ?
O3B N1B O2B K2 -168.2(16) . . . . ?
K2 N1B O2B K2 0.000(3) . . . . ?
O4W K2 O2B N1B -118.7(31) 2_455 . . . ?
O1F K2 O2B N1B -96.0(18) . . . . ?
O10F K2 O2B N1B 77.2(19) . . . . ?
O7F K2 O2B N1B 27.1(23) . . . . ?
O4F K2 O2B N1B -42.8(19) . . . . ?
O13F K2 O2B N1B 137.9(19) . . . . ?
O16F K2 O2B N1B -159.1(19) . . . . ?
O1B K2 O2B N1B -6.8(14) . . . . ?
N1B K2 O2B N1B 0.000(6) . . . . ?
C5F K2 O2B N1B -20.7(21) . . . . ?
C3F K2 O2B N1B -58.5(19) . . . . ?
O2B N1B O3B Hg4 -153.6(19) . . . . ?
O1B N1B O3B Hg4 25.4(24) . . . . ?
K2 N1B O3B Hg4 147.2(75) . . . . ?
C1D Hg4 O3B N1B 83.6(14) . . . . ?
C2C Hg4 O3B N1B -89.6(14) . . . . ?
O10E K1 O4W K2 9.5(26) . . . 2_554 ?
O13E K1 O4W K2 -51.1(26) . . . 2_554 ?
O16E K1 O4W K2 -109.7(28) . . . 2_554 ?
O2A K1 O4W K2 57.3(45) . . . 2_554 ?
O4E K1 O4W K2 127.9(29) . . . 2_554 ?
O7E K1 O4W K2 69.1(27) . . . 2_554 ?
O1E K1 O4W K2 -172.9(32) . . . 2_554 ?
O1A K1 O4W K2 -48.5(41) . . . 2_554 ?
N1A K1 O4W K2 -5.9(59) . . . 2_554 ?
